data_7063869
loop_
_publ_author_name
'Srivastava, Shreya'
'Srivastava, Devyani'
'Kushwaha, Aparna'
'Omoding, Daniel'
'Kociok-K\"ohn, Gabriele'
'Kumar, Abhinav'

_publ_section_title
;
 New 1,2-bis(diphenylphosphino)ethane-laden Co(iii) dithiolate anions:
 dithiolate-mediated tuning of electrocatalytic performance for
 non-aqueous hydrogen evolution reaction
;
_journal_issue 30
_journal_name_full 'New Journal of Chemistry'
_journal_page_first 13175
_journal_page_last 13188
_journal_paper_doi 10.1039/D5NJ02374B
_journal_volume 49
_journal_year 2025
_chemical_absolute_configuration unk
_chemical_formula_moiety 'C34 H24 Co N4 P2 S4, C8 H20 N [+ solvent]'
_chemical_formula_sum 'C42 H44 Co N5 P2 S4'
_chemical_formula_weight 867.93
_space_group_crystal_system orthorhombic
_space_group_IT_number 33
_space_group_name_Hall 'P 2c -2n'
_space_group_name_H-M_alt 'P n a 21'
_atom_sites_solution_hydrogens geom
_atom_sites_solution_primary dual
_audit_creation_method SHELXL-2018/3
_audit_update_record
;
2025-02-07 deposited with the CCDC.	2025-06-27 downloaded from the CCDC.
;
_cell_angle_alpha 90
_cell_angle_beta 90
_cell_angle_gamma 90
_cell_formula_units_Z 24
_cell_length_a 15.4218(2)
_cell_length_b 37.1781(5)
_cell_length_c 46.2728(7)
_cell_measurement_reflns_used 65828
_cell_measurement_temperature 150(2)
_cell_measurement_theta_max 27.5250
_cell_measurement_theta_min 3.0870
_cell_volume 26530.7(6)
_computing_cell_refinement 'CrysAlisPro 1.171.42.49 (Rigaku OD, 2022)'
_computing_data_collection 'CrysAlisPro 1.171.42.49 (Rigaku OD, 2022)'
_computing_data_reduction 'CrysAlisPro 1.171.42.49 (Rigaku OD, 2022)'
_computing_molecular_graphics 'ORTEP3 for Windows - Farrugia, L. J. J. Appl. Crystallogr. 1997, 30, 565'
_computing_publication_material
;
 'WinGX publication routines, Farrugia, 
 L. J., J. Appl. Crystallogr., 1999, 32, 837-838
;
_computing_structure_refinement
;
 SHELXL-2018/3 (Sheldrick, 2018)
 Sheldrick GM (2008) Acta Crystallogr A64:112--122 and 
 C. B. H\"ubschle, G. M. Sheldrick and B. Dittrich
 ShelXle: a Qt graphical user interface for SHELXL
 J. Appl. Cryst., 44, (2011) 1281-1284.
;
_computing_structure_solution
; 
 SHELXT
 Sheldrick, G. M. (2008). Acta Cryst. A64, 112-122.
;
_diffrn_ambient_environment N~2~
_diffrn_ambient_temperature 150.0(2)
_diffrn_detector 'CCD plate'
_diffrn_detector_area_resol_mean 16.1468
_diffrn_detector_type EosS2
_diffrn_measured_fraction_theta_full 0.998
_diffrn_measured_fraction_theta_max 0.998
_diffrn_measurement_device 'four-circle diffractometer'
_diffrn_measurement_device_type 'New Xcalibur, EosS2'
_diffrn_measurement_method '\w scans'
_diffrn_radiation_monochromator graphite
_diffrn_radiation_probe x-ray
_diffrn_radiation_type 'Mo K\a'
_diffrn_radiation_wavelength 0.71073
_diffrn_reflns_av_R_equivalents 0.1268
_diffrn_reflns_av_unetI/netI 0.0949
_diffrn_reflns_Laue_measured_fraction_full 0.998
_diffrn_reflns_Laue_measured_fraction_max 0.998
_diffrn_reflns_limit_h_max 19
_diffrn_reflns_limit_h_min -19
_diffrn_reflns_limit_k_max 46
_diffrn_reflns_limit_k_min -46
_diffrn_reflns_limit_l_max 57
_diffrn_reflns_limit_l_min -57
_diffrn_reflns_number 323115
_diffrn_reflns_point_group_measured_fraction_full 0.998
_diffrn_reflns_point_group_measured_fraction_max 0.996
_diffrn_reflns_theta_full 25.242
_diffrn_reflns_theta_max 26.331
_diffrn_reflns_theta_min 2.733
_diffrn_source 'fine-focus sealed X-ray tube'
_diffrn_source_type 'Enhance (Mo) X-ray Source'
_exptl_absorpt_coefficient_mu 0.684
_exptl_absorpt_correction_T_max 1.00000
_exptl_absorpt_correction_T_min 0.56402
_exptl_absorpt_correction_type multi-scan
_exptl_absorpt_process_details
;
CrysAlisPro 1.171.42.49 (Rigaku Oxford Diffraction, 2022)
Empirical absorption correction using spherical harmonics,
implemented in SCALE3 ABSPACK scaling algorithm.
;
_exptl_crystal_colour red
_exptl_crystal_density_diffrn 1.304
_exptl_crystal_description block
_exptl_crystal_F_000 10848
_exptl_crystal_recrystallization_method 'Re-crystallisation from solvent: CHCl2/EtOH'
_exptl_crystal_size_max 0.817
_exptl_crystal_size_mid 0.541
_exptl_crystal_size_min 0.307
_refine_diff_density_max 1.693
_refine_diff_density_min -0.694
_refine_diff_density_rms 0.099
_refine_ls_abs_structure_details
;
 Refined as an inversion twin.
;
_refine_ls_abs_structure_Flack 0.051(15)
_refine_ls_extinction_method none
_refine_ls_goodness_of_fit_ref 1.072
_refine_ls_hydrogen_treatment constr
_refine_ls_matrix_type full
_refine_ls_number_parameters 3100
_refine_ls_number_reflns 53839
_refine_ls_number_restraints 230
_refine_ls_restrained_S_all 1.071
_refine_ls_R_factor_all 0.1022
_refine_ls_R_factor_gt 0.0696
_refine_ls_shift/su_max 0.001
_refine_ls_shift/su_mean 0.000
_refine_ls_structure_factor_coef Fsqd
_refine_ls_weighting_details 'w=1/[\s^2^(Fo^2^)+(0.0495P)^2^+52.5250P] where P=(Fo^2^+2Fc^2^)/3'
_refine_ls_weighting_scheme calc
_refine_ls_wR_factor_gt 0.1425
_refine_ls_wR_factor_ref 0.1605
_reflns_Friedel_coverage 0.970
_reflns_Friedel_fraction_full 0.998
_reflns_Friedel_fraction_max 0.994
_reflns_number_gt 40395
_reflns_number_total 53839
_reflns_threshold_expression 'I > 2\s(I)'
_cod_data_source_file d5nj02374b2.cif
_cod_data_source_block e22gkk12_sq
_cod_depositor_comments 'Adding full bibliography for 7063869.cif.'
_cod_database_code 7063869
_shelx_shelxl_version_number 2018/3
_shelx_space_group_comment
;
The symmetry employed for this shelxl refinement is uniquely defined
by the following loop, which should always be used as a source of
symmetry information in preference to the above space-group names.
They are only intended as comments.
;
_shelx_estimated_absorpt_t_min 0.605
_shelx_estimated_absorpt_t_max 0.817
_oxdiff_exptl_absorpt_empirical_full_min 0.774
_oxdiff_exptl_absorpt_empirical_full_max 1.442
_oxdiff_exptl_absorpt_empirical_details
;
Empirical correction (ABSPACK) includes:
- Absorption correction using spherical harmonics
- Frame scaling
;

loop_
_space_group_symop_operation_xyz
'x, y, z'
'-x, -y, z+1/2'
'x+1/2, -y+1/2, z'
'-x+1/2, y+1/2, z+1/2'

loop_
_atom_site_label
_atom_site_type_symbol
_atom_site_fract_x
_atom_site_fract_y
_atom_site_fract_z
_atom_site_U_iso_or_equiv
_atom_site_adp_type
_atom_site_occupancy
_atom_site_site_symmetry_order
_atom_site_calc_flag
_atom_site_refinement_flags_posn
_atom_site_refinement_flags_adp
_atom_site_refinement_flags_occupancy
_atom_site_disorder_assembly
_atom_site_disorder_group
Co1 Co 0.46779(8) 0.24701(3) 0.51669(3) 0.0249(3) Uani 1 1 d . . . . .
Co2 Co 0.25776(7) 0.49582(3) 0.60469(3) 0.0198(2) Uani 1 1 d . . . . .
Co3 Co 0.49072(7) 0.75266(3) 0.67386(3) 0.0244(3) Uani 1 1 d . . . . .
Co4 Co 0.70782(7) 0.50792(3) 0.43910(3) 0.0193(3) Uani 1 1 d . . . . .
Co5 Co 0.28732(8) 0.49157(3) 0.27388(3) 0.0207(3) Uani 1 1 d . . . . .
Co6 Co 0.52894(7) 0.74504(3) 0.31738(3) 0.0220(3) Uani 1 1 d . . . . .
P1 P 0.35260(15) 0.22399(6) 0.49401(6) 0.0267(6) Uani 1 1 d . . . . .
P2 P 0.38045(15) 0.28994(6) 0.53356(6) 0.0252(5) Uani 1 1 d . . . . .
P3 P 0.27572(14) 0.46819(6) 0.56227(5) 0.0204(5) Uani 1 1 d . . . . .
P4 P 0.16781(15) 0.53352(6) 0.58247(5) 0.0208(5) Uani 1 1 d . . . . .
P5 P 0.58005(15) 0.71051(6) 0.69009(6) 0.0276(6) Uani 1 1 d . . . . .
P6 P 0.60424(15) 0.77685(6) 0.65099(6) 0.0254(5) Uani 1 1 d . . . . .
P7 P 0.79529(15) 0.46930(6) 0.41707(5) 0.0244(5) Uani 1 1 d . . . . .
P8 P 0.69351(15) 0.53570(6) 0.39673(5) 0.0207(5) Uani 1 1 d . . . . .
P9 P 0.29660(18) 0.46493(7) 0.23070(5) 0.0301(6) Uani 1 1 d . . . . .
P10 P 0.21924(17) 0.53697(7) 0.25268(6) 0.0293(6) Uani 1 1 d . . . . .
P11 P 0.63794(15) 0.71575(6) 0.33837(5) 0.0228(5) Uani 1 1 d . . . . .
P12 P 0.62710(15) 0.78186(6) 0.29864(5) 0.0238(5) Uani 1 1 d . . . . .
S1 S 0.45195(16) 0.21529(6) 0.55819(6) 0.0301(6) Uani 1 1 d . . . . .
S2 S 0.57743(14) 0.26802(6) 0.54587(6) 0.0274(5) Uani 1 1 d . . . . .
S3 S 0.55367(15) 0.20486(6) 0.49404(6) 0.0299(6) Uani 1 1 d . . . . .
S4 S 0.51393(16) 0.27529(6) 0.47613(6) 0.0308(6) Uani 1 1 d . . . . .
S5 S 0.14374(15) 0.46283(6) 0.62137(5) 0.0256(5) Uani 1 1 d . . . . .
S6 S 0.22220(15) 0.52299(6) 0.64723(5) 0.0257(5) Uani 1 1 d . . . . .
S7 S 0.35820(14) 0.45917(6) 0.62577(5) 0.0249(5) Uani 1 1 d . . . . .
S8 S 0.38590(14) 0.52608(6) 0.59936(5) 0.0247(5) Uani 1 1 d . . . . .
S9 S 0.38288(16) 0.72961(7) 0.70251(7) 0.0386(7) Uani 1 1 d . . . . .
S10 S 0.50430(18) 0.78330(7) 0.71600(6) 0.0373(6) Uani 1 1 d . . . . .
S11 S 0.44771(15) 0.72459(6) 0.63270(6) 0.0297(5) Uani 1 1 d . . . . .
S12 S 0.40257(14) 0.79424(6) 0.65130(5) 0.0258(5) Uani 1 1 d . . . . .
S13 S 0.73643(15) 0.48026(6) 0.48207(5) 0.0243(5) Uani 1 1 d . . . . .
S14 S 0.82157(14) 0.53968(6) 0.45776(5) 0.0228(5) Uani 1 1 d . . . . .
S15 S 0.58048(15) 0.47781(6) 0.43244(5) 0.0252(5) Uani 1 1 d . . . . .
S16 S 0.60506(14) 0.54495(6) 0.45890(5) 0.0239(5) Uani 1 1 d . . . . .
S17 S 0.37838(15) 0.45024(6) 0.29477(5) 0.0287(5) Uani 1 1 d . . . . .
S18 S 0.42230(15) 0.51698(6) 0.27126(5) 0.0286(5) Uani 1 1 d . . . . .
S19 S 0.16687(16) 0.46076(6) 0.28823(5) 0.0275(5) Uani 1 1 d . . . . .
S20 S 0.24955(15) 0.51772(6) 0.31697(5) 0.0259(5) Uani 1 1 d . . . . .
S21 S 0.52571(16) 0.71245(6) 0.27586(5) 0.0294(5) Uani 1 1 d . . . . .
S22 S 0.42837(16) 0.77374(7) 0.29038(6) 0.0355(6) Uani 1 1 d . . . . .
S23 S 0.43500(15) 0.70786(6) 0.34157(5) 0.0254(5) Uani 1 1 d . . . . .
S24 S 0.49341(15) 0.77615(6) 0.35784(5) 0.0277(5) Uani 1 1 d . . . . .
N1 N 0.5019(9) 0.1899(3) 0.6347(2) 0.081(4) Uani 1 1 d . . . . .
N2 N 0.7068(6) 0.2687(3) 0.6171(2) 0.052(3) Uani 1 1 d . . . . .
N3 N 0.6661(8) 0.1671(3) 0.4283(3) 0.079(4) Uani 1 1 d . . . . .
N4 N 0.5805(9) 0.2753(3) 0.3990(3) 0.086(4) Uani 1 1 d . . . . .
N5 N -0.0433(7) 0.4444(3) 0.6751(2) 0.073(4) Uani 1 1 d . . . . .
N6 N 0.0814(8) 0.5404(3) 0.7113(2) 0.063(3) Uani 1 1 d . . . . .
N7 N 0.5744(6) 0.4295(3) 0.6478(3) 0.068(3) Uani 1 1 d . . . . .
N8 N 0.6382(6) 0.5296(3) 0.6008(2) 0.054(3) Uani 1 1 d . . . . .
N11 N 0.3888(7) 0.7258(3) 0.5546(2) 0.054(3) Uani 1 1 d . . . . .
N12 N 0.2916(8) 0.8322(3) 0.5852(3) 0.075(4) Uani 1 1 d . . . . .
N13 N 0.8646(8) 0.4640(3) 0.5504(2) 0.058(3) Uani 1 1 d . . . . .
N14 N 0.9817(6) 0.5643(2) 0.5181(2) 0.041(2) Uani 1 1 d . . . . .
N15 N 0.3306(6) 0.4700(2) 0.4340(2) 0.048(2) Uani 1 1 d . . . . .
N16 N 0.3780(6) 0.5732(3) 0.4779(2) 0.050(3) Uani 1 1 d . . . . .
N17 N 0.5976(6) 0.4102(3) 0.3122(2) 0.056(3) Uani 1 1 d . . . . .
N18 N 0.6690(7) 0.5174(3) 0.2808(3) 0.078(4) Uani 1 1 d . . . . .
N19 N -0.0237(7) 0.4424(3) 0.3415(2) 0.071(4) Uani 1 1 d . . . . .
N20 N 0.1000(8) 0.5344(3) 0.3806(2) 0.071(4) Uani 1 1 d . . . . .
N21 N 0.4432(10) 0.6986(5) 0.1969(3) 0.098(5) Uani 1 1 d . . . . .
N22 N 0.3152(11) 0.7983(5) 0.2251(4) 0.144(8) Uani 1 1 d . . . . .
N23 N 0.3304(7) 0.6745(3) 0.4118(2) 0.056(3) Uani 1 1 d . . . . .
N24 N 0.4067(6) 0.7843(3) 0.4349(2) 0.044(2) Uani 1 1 d . . . . .
C1 C 0.2717(6) 0.2714(2) 0.5309(2) 0.028(2) Uani 1 1 d . . . . .
H1A H 0.262900 0.252959 0.546094 0.033 Uiso 1 1 calc R U . . .
H1B H 0.228207 0.290662 0.533756 0.033 Uiso 1 1 calc R U . . .
C2 C 0.2607(6) 0.2547(2) 0.5015(2) 0.032(2) Uani 1 1 d . . . . .
H2A H 0.258653 0.273864 0.486642 0.038 Uiso 1 1 calc R U . . .
H2B H 0.205504 0.241211 0.500764 0.038 Uiso 1 1 calc R U . . .
C3 C 0.3171(6) 0.1793(2) 0.5052(2) 0.029(2) Uani 1 1 d . . . . .
C4 C 0.3762(6) 0.1540(2) 0.5152(2) 0.030(2) Uani 1 1 d . . . . .
H4 H 0.434673 0.161009 0.518442 0.036 Uiso 1 1 calc R U . . .
C5 C 0.3516(7) 0.1189(2) 0.5207(2) 0.037(2) Uani 1 1 d . . . . .
H5 H 0.393179 0.101841 0.527063 0.044 Uiso 1 1 calc R U . . .
C6 C 0.2670(6) 0.1090(3) 0.5169(2) 0.035(2) Uani 1 1 d . . . . .
H6 H 0.250088 0.084894 0.520820 0.042 Uiso 1 1 calc R U . . .
C7 C 0.2058(7) 0.1334(3) 0.5075(2) 0.041(3) Uani 1 1 d . . . . .
H7 H 0.146980 0.126290 0.505239 0.049 Uiso 1 1 calc R U . . .
C8 C 0.2311(6) 0.1687(3) 0.5014(2) 0.035(2) Uani 1 1 d . . . . .
H8 H 0.189465 0.185533 0.494599 0.041 Uiso 1 1 calc R U . . .
C9 C 0.3549(6) 0.2187(3) 0.4557(2) 0.033(2) Uani 1 1 d . . . . .
C10 C 0.3797(7) 0.1854(3) 0.4430(2) 0.044(3) Uani 1 1 d . . . . .
H10 H 0.393095 0.165696 0.455276 0.052 Uiso 1 1 calc R U . . .
C11 C 0.3852(10) 0.1807(3) 0.4137(3) 0.063(4) Uani 1 1 d . . . . .
H11 H 0.402453 0.158144 0.405844 0.076 Uiso 1 1 calc R U . . .
C12 C 0.3648(10) 0.2096(4) 0.3953(3) 0.073(4) Uani 1 1 d . . . . .
H12 H 0.367753 0.206827 0.374946 0.087 Uiso 1 1 calc R U . . .
C13 C 0.3403(11) 0.2421(4) 0.4073(3) 0.073(5) Uani 1 1 d . . . . .
H13 H 0.326193 0.261653 0.394955 0.087 Uiso 1 1 calc R U . . .
C14 C 0.3360(8) 0.2467(3) 0.4365(2) 0.045(3) Uani 1 1 d . . . . .
H14 H 0.319833 0.269558 0.443967 0.054 Uiso 1 1 calc R U . . .
C15 C 0.3952(6) 0.3052(3) 0.5707(2) 0.034(2) Uani 1 1 d . . . . .
C16 C 0.3631(8) 0.2847(3) 0.5939(3) 0.044(3) Uani 1 1 d . . . . .
H16 H 0.328004 0.264199 0.590236 0.052 Uiso 1 1 calc R U . . .
C17 C 0.3823(9) 0.2943(4) 0.6214(3) 0.062(4) Uani 1 1 d . . . . .
H17 H 0.360850 0.279888 0.636804 0.074 Uiso 1 1 calc R U . . .
C18 C 0.4323(9) 0.3243(3) 0.6281(3) 0.058(3) Uani 1 1 d . . . . .
H18 H 0.447785 0.329873 0.647433 0.069 Uiso 1 1 calc R U . . .
C19 C 0.4583(8) 0.3457(3) 0.6053(3) 0.048(3) Uani 1 1 d . . . . .
H19 H 0.488750 0.367386 0.609228 0.057 Uiso 1 1 calc R U . . .
C20 C 0.4408(7) 0.3363(3) 0.5768(2) 0.035(2) Uani 1 1 d . . . . .
H20 H 0.460346 0.351254 0.561435 0.042 Uiso 1 1 calc R U . . .
C21 C 0.3787(6) 0.3313(2) 0.5122(2) 0.030(2) Uani 1 1 d . . . . .
C22 C 0.4570(7) 0.3485(3) 0.5055(2) 0.035(2) Uani 1 1 d . . . . .
H22 H 0.510456 0.337876 0.511061 0.042 Uiso 1 1 calc R U . . .
C23 C 0.4568(7) 0.3809(3) 0.4907(2) 0.037(3) Uani 1 1 d . . . . .
H23 H 0.509955 0.392951 0.486964 0.045 Uiso 1 1 calc R U . . .
C24 C 0.3791(8) 0.3959(3) 0.4815(2) 0.042(3) Uani 1 1 d . . . . .
H24 H 0.379227 0.418218 0.471494 0.050 Uiso 1 1 calc R U . . .
C25 C 0.3025(8) 0.3785(3) 0.4867(2) 0.041(3) Uani 1 1 d . . . . .
H25 H 0.249535 0.388450 0.479835 0.049 Uiso 1 1 calc R U . . .
C26 C 0.3023(7) 0.3466(3) 0.5019(2) 0.036(2) Uani 1 1 d . . . . .
H26 H 0.248701 0.334815 0.505419 0.044 Uiso 1 1 calc R U . . .
C27 C 0.5404(5) 0.2386(2) 0.5721(2) 0.027(2) Uani 1 1 d . . . . .
C28 C 0.5743(7) 0.2342(3) 0.5994(2) 0.033(2) Uani 1 1 d . . . . .
C29 C 0.5331(8) 0.2096(4) 0.6188(3) 0.055(3) Uani 1 1 d . . . . .
C30 C 0.6482(7) 0.2534(3) 0.6090(2) 0.038(2) Uani 1 1 d . . . . .
C31 C 0.5618(6) 0.2345(3) 0.4657(2) 0.033(2) Uani 1 1 d . . . . .
C32 C 0.5961(7) 0.2280(3) 0.4400(2) 0.033(2) Uani 1 1 d . . . . .
C33 C 0.6353(8) 0.1946(3) 0.4332(3) 0.048(3) Uani 1 1 d . . . . .
C34 C 0.5924(9) 0.2535(4) 0.4172(3) 0.060(4) Uani 1 1 d . . . . .
C41 C 0.1420(6) 0.5120(2) 0.5478(2) 0.028(2) Uani 1 1 d . . . . .
H41A H 0.100286 0.492158 0.550830 0.034 Uiso 1 1 calc R U . . .
H41B H 0.115573 0.529753 0.534512 0.034 Uiso 1 1 calc R U . . .
C42 C 0.2252(6) 0.4977(2) 0.5351(2) 0.027(2) Uani 1 1 d . . . . .
H42A H 0.264648 0.517756 0.530208 0.032 Uiso 1 1 calc R U . . .
H42B H 0.212788 0.483930 0.517241 0.032 Uiso 1 1 calc R U . . .
C43 C 0.3864(6) 0.4598(2) 0.54926(19) 0.0227(19) Uani 1 1 d . . . . .
C44 C 0.4337(6) 0.4306(2) 0.5607(2) 0.030(2) Uani 1 1 d . . . . .
H44 H 0.406306 0.413663 0.573112 0.035 Uiso 1 1 calc R U . . .
C45 C 0.5215(6) 0.4268(3) 0.5535(2) 0.033(2) Uani 1 1 d . . . . .
H45 H 0.553848 0.407348 0.561297 0.040 Uiso 1 1 calc R U . . .
C46 C 0.5613(7) 0.4509(3) 0.5354(2) 0.034(2) Uani 1 1 d . . . . .
H46 H 0.621140 0.448413 0.530971 0.041 Uiso 1 1 calc R U . . .
C47 C 0.5131(6) 0.4790(3) 0.5234(2) 0.038(3) Uani 1 1 d . . . . .
H47 H 0.540162 0.495397 0.510527 0.046 Uiso 1 1 calc R U . . .
C48 C 0.4271(6) 0.4831(3) 0.5302(2) 0.030(2) Uani 1 1 d . . . . .
H48 H 0.395018 0.502225 0.521731 0.036 Uiso 1 1 calc R U . . .
C49 C 0.2186(6) 0.4255(2) 0.5594(2) 0.025(2) Uani 1 1 d . . . . .
C50 C 0.2328(6) 0.3988(2) 0.5803(2) 0.028(2) Uani 1 1 d . . . . .
H50 H 0.271469 0.403365 0.595871 0.033 Uiso 1 1 calc R U . . .
C51 C 0.1909(7) 0.3657(2) 0.5786(2) 0.034(2) Uani 1 1 d . . . . .
H51 H 0.203554 0.347374 0.592295 0.041 Uiso 1 1 calc R U . . .
C52 C 0.1322(7) 0.3595(3) 0.5574(3) 0.043(3) Uani 1 1 d . . . . .
H52 H 0.103608 0.336910 0.556435 0.051 Uiso 1 1 calc R U . . .
C53 C 0.1134(7) 0.3857(3) 0.5374(3) 0.043(3) Uani 1 1 d . . . . .
H53 H 0.070171 0.381375 0.523157 0.052 Uiso 1 1 calc R U . . .
C54 C 0.1575(6) 0.4185(3) 0.5377(2) 0.033(2) Uani 1 1 d . . . . .
H54 H 0.146212 0.435976 0.523246 0.040 Uiso 1 1 calc R U . . .
C55 C 0.0618(5) 0.5451(2) 0.5976(2) 0.027(2) Uani 1 1 d . . . . .
C56 C -0.0098(6) 0.5230(3) 0.5935(2) 0.028(2) Uani 1 1 d . . . . .
H56 H -0.002683 0.500554 0.583926 0.034 Uiso 1 1 calc R U . . .
C57 C -0.0902(6) 0.5329(3) 0.6030(2) 0.039(2) Uani 1 1 d . . . . .
H57 H -0.138822 0.517910 0.599346 0.047 Uiso 1 1 calc R U . . .
C58 C -0.1010(7) 0.5656(3) 0.6181(2) 0.045(3) Uani 1 1 d . . . . .
H58 H -0.156649 0.572584 0.624827 0.054 Uiso 1 1 calc R U . . .
C59 C -0.0305(7) 0.5869(3) 0.6229(3) 0.052(3) Uani 1 1 d . . . . .
H59 H -0.037057 0.608578 0.633553 0.062 Uiso 1 1 calc R U . . .
C60 C 0.0509(7) 0.5773(3) 0.6125(2) 0.043(3) Uani 1 1 d . . . . .
H60 H 0.099101 0.592700 0.615550 0.052 Uiso 1 1 calc R U . . .
C61 C 0.2164(5) 0.5769(2) 0.5740(2) 0.024(2) Uani 1 1 d . . . . .
C62 C 0.2595(6) 0.5960(2) 0.5952(2) 0.031(2) Uani 1 1 d . . . . .
H62 H 0.265418 0.585955 0.613929 0.037 Uiso 1 1 calc R U . . .
C63 C 0.2947(6) 0.6302(3) 0.5895(2) 0.034(2) Uani 1 1 d . . . . .
H63 H 0.324053 0.642936 0.604335 0.041 Uiso 1 1 calc R U . . .
C64 C 0.2867(7) 0.6452(3) 0.5623(3) 0.043(3) Uani 1 1 d . . . . .
H64 H 0.310431 0.668317 0.558428 0.051 Uiso 1 1 calc R U . . .
C65 C 0.2438(7) 0.6264(3) 0.5406(3) 0.047(3) Uani 1 1 d . . . . .
H65 H 0.238491 0.636591 0.521872 0.056 Uiso 1 1 calc R U . . .
C66 C 0.2081(7) 0.5923(3) 0.5464(2) 0.038(2) Uani 1 1 d . . . . .
H66 H 0.178282 0.579598 0.531583 0.045 Uiso 1 1 calc R U . . .
C67 C 0.1391(6) 0.4922(2) 0.6497(2) 0.026(2) Uani 1 1 d . . . . .
C68 C 0.0764(6) 0.4923(3) 0.6716(2) 0.037(2) Uani 1 1 d . . . . .
C69 C 0.0108(7) 0.4653(3) 0.6730(3) 0.049(3) Uani 1 1 d . . . . .
C70 C 0.0789(8) 0.5195(3) 0.6935(2) 0.043(3) Uani 1 1 d . . . . .
C71 C 0.4359(6) 0.4897(2) 0.61546(18) 0.023(2) Uani 1 1 d . . . . .
C72 C 0.5240(6) 0.4852(2) 0.6194(2) 0.031(2) Uani 1 1 d . . . . .
C73 C 0.5533(6) 0.4540(3) 0.6349(2) 0.036(2) Uani 1 1 d . . . . .
C74 C 0.5868(6) 0.5103(2) 0.6095(2) 0.033(2) Uani 1 1 d . . . . .
C81 C 0.6945(6) 0.7449(3) 0.6547(2) 0.032(2) Uani 1 1 d . . . . .
H81A H 0.689712 0.725711 0.640004 0.039 Uiso 1 1 calc R U . . .
H81B H 0.750516 0.757455 0.652014 0.039 Uiso 1 1 calc R U . . .
C82 C 0.6898(6) 0.7288(3) 0.6849(2) 0.036(2) Uani 1 1 d . . . . .
H82A H 0.701839 0.747510 0.699580 0.043 Uiso 1 1 calc R U . . .
H82B H 0.733374 0.709433 0.686995 0.043 Uiso 1 1 calc R U . . .
C83 C 0.5737(6) 0.6965(3) 0.7273(2) 0.038(3) Uani 1 1 d . . . . .
C84 C 0.6128(7) 0.7161(3) 0.7489(2) 0.044(3) Uani 1 1 d . . . . .
H84 H 0.646442 0.736528 0.743708 0.053 Uiso 1 1 calc R U . . .
C85 C 0.6050(8) 0.7072(4) 0.7781(3) 0.057(3) Uani 1 1 d . . . . .
H85 H 0.633028 0.720983 0.792628 0.069 Uiso 1 1 calc R U . . .
C86 C 0.5542(9) 0.6771(4) 0.7852(3) 0.062(4) Uani 1 1 d . . . . .
H86 H 0.546802 0.670553 0.804868 0.075 Uiso 1 1 calc R U . . .
C87 C 0.5149(9) 0.6569(3) 0.7640(3) 0.058(3) Uani 1 1 d . . . . .
H87 H 0.481506 0.636321 0.768850 0.070 Uiso 1 1 calc R U . . .
C88 C 0.5247(7) 0.6669(3) 0.7359(2) 0.044(3) Uani 1 1 d . . . . .
H88 H 0.496776 0.652922 0.721447 0.053 Uiso 1 1 calc R U . . .
C89 C 0.5773(6) 0.6680(2) 0.6701(2) 0.029(2) Uani 1 1 d . . . . .
C90 C 0.4975(7) 0.6517(3) 0.6651(2) 0.037(2) Uani 1 1 d . . . . .
H90 H 0.445730 0.663150 0.671304 0.045 Uiso 1 1 calc R U . . .
C91 C 0.4933(8) 0.6184(3) 0.6511(2) 0.047(3) Uani 1 1 d . . . . .
H91 H 0.438710 0.607461 0.647469 0.056 Uiso 1 1 calc R U . . .
C92 C 0.5666(9) 0.6022(3) 0.6428(3) 0.056(3) Uani 1 1 d . . . . .
H92 H 0.563950 0.579017 0.634197 0.067 Uiso 1 1 calc R U . . .
C93 C 0.6453(10) 0.6186(3) 0.6464(3) 0.059(4) Uani 1 1 d . . . . .
H93 H 0.695965 0.607226 0.639142 0.071 Uiso 1 1 calc R U . . .
C94 C 0.6527(7) 0.6516(3) 0.6606(2) 0.041(3) Uani 1 1 d . . . . .
H94 H 0.707686 0.662414 0.663633 0.049 Uiso 1 1 calc R U . . .
C95 C 0.6430(6) 0.8199(2) 0.6655(2) 0.023(2) Uani 1 1 d . . . . .
C96 C 0.5820(6) 0.8448(2) 0.6749(2) 0.030(2) Uani 1 1 d . . . . .
H96 H 0.522560 0.838272 0.675932 0.036 Uiso 1 1 calc R U . . .
C97 C 0.6080(7) 0.8796(3) 0.6827(2) 0.036(2) Uani 1 1 d . . . . .
H97 H 0.565697 0.896775 0.688378 0.043 Uiso 1 1 calc R U . . .
C98 C 0.6940(7) 0.8891(3) 0.6823(2) 0.043(3) Uani 1 1 d . . . . .
H98 H 0.711695 0.912505 0.688044 0.051 Uiso 1 1 calc R U . . .
C99 C 0.7540(7) 0.8641(3) 0.6736(3) 0.045(3) Uani 1 1 d . . . . .
H99 H 0.813641 0.870438 0.673420 0.053 Uiso 1 1 calc R U . . .
C100 C 0.7297(6) 0.8297(3) 0.6649(2) 0.035(2) Uani 1 1 d . . . . .
H100 H 0.772285 0.812931 0.658674 0.042 Uiso 1 1 calc R U . . .
C101 C 0.5982(6) 0.7862(3) 0.6128(2) 0.031(2) Uani 1 1 d . . . . .
C102 C 0.5699(6) 0.8205(3) 0.6028(2) 0.034(2) Uani 1 1 d . . . . .
H102 H 0.558654 0.838962 0.616464 0.041 Uiso 1 1 calc R U . . .
C103 C 0.5587(7) 0.8274(3) 0.5741(2) 0.044(3) Uani 1 1 d . . . . .
H103 H 0.541396 0.850743 0.568075 0.052 Uiso 1 1 calc R U . . .
C104 C 0.5720(8) 0.8011(4) 0.5538(3) 0.053(3) Uani 1 1 d . . . . .
H104 H 0.561915 0.805810 0.533935 0.064 Uiso 1 1 calc R U . . .
C105 C 0.6008(8) 0.7670(3) 0.5630(3) 0.054(3) Uani 1 1 d . . . . .
H105 H 0.610972 0.748595 0.549100 0.065 Uiso 1 1 calc R U . . .
C106 C 0.6143(7) 0.7601(3) 0.5920(2) 0.040(3) Uani 1 1 d . . . . .
H106 H 0.634940 0.737103 0.597848 0.049 Uiso 1 1 calc R U . . .
C107 C 0.4178(7) 0.7571(3) 0.7292(3) 0.046(3) Uani 1 1 d . . . . .
C108 C 0.398(2) 0.7613(10) 0.7597(8) 0.036(9) Uani 0.45(5) 1 d . U P A 1
C109 C 0.323(2) 0.7431(9) 0.7697(8) 0.037(9) Uani 0.45(5) 1 d . U P A 1
C110 C 0.440(3) 0.7812(11) 0.7805(8) 0.057(11) Uani 0.45(5) 1 d . U P A 1
N9 N 0.260(3) 0.7274(10) 0.7795(9) 0.057(10) Uani 0.45(5) 1 d . U P A 1
N10 N 0.480(3) 0.7929(16) 0.7973(9) 0.109(16) Uani 0.45(5) 1 d . U P A 1
C008 C 0.372(2) 0.7581(9) 0.7528(8) 0.051(9) Uani 0.55(5) 1 d . U P A 2
C009 C 0.302(3) 0.7335(12) 0.7622(9) 0.069(11) Uani 0.55(5) 1 d . U P A 2
C010 C 0.395(3) 0.7855(11) 0.7743(9) 0.088(12) Uani 0.55(5) 1 d . U P A 2
N9A N 0.250(3) 0.7180(11) 0.7667(10) 0.087(12) Uani 0.55(5) 1 d . U P A 2
N10A N 0.427(3) 0.8075(9) 0.7931(7) 0.104(13) Uani 0.55(5) 1 d . U P A 2
C111 C 0.3998(6) 0.7644(2) 0.6228(2) 0.032(2) Uani 1 1 d . . . . .
C112 C 0.3651(6) 0.7710(3) 0.5963(2) 0.035(2) Uani 1 1 d . . . . .
C113 C 0.3746(7) 0.7459(3) 0.5732(2) 0.039(3) Uani 1 1 d . . . . .
C114 C 0.3246(7) 0.8050(3) 0.5897(2) 0.044(3) Uani 1 1 d . . . . .
C121 C 0.7372(6) 0.5049(3) 0.3693(2) 0.032(2) Uani 1 1 d . . . . .
H12A H 0.695688 0.485254 0.365325 0.038 Uiso 1 1 calc R U . . .
H12B H 0.748997 0.517960 0.351072 0.038 Uiso 1 1 calc R U . . .
C122 C 0.8216(6) 0.4899(3) 0.3821(2) 0.032(2) Uani 1 1 d . . . . .
H12C H 0.864354 0.509477 0.384728 0.039 Uiso 1 1 calc R U . . .
H12D H 0.846782 0.471709 0.368905 0.039 Uiso 1 1 calc R U . . .
C123 C 0.7437(6) 0.4263(2) 0.4089(2) 0.030(2) Uani 1 1 d . . . . .
C124 C 0.7402(8) 0.4124(3) 0.3809(3) 0.048(3) Uani 1 1 d . . . . .
H124 H 0.765541 0.425325 0.365298 0.058 Uiso 1 1 calc R U . . .
C125 C 0.6995(10) 0.3795(4) 0.3759(3) 0.072(4) Uani 1 1 d . . . . .
H125 H 0.695572 0.370440 0.356747 0.086 Uiso 1 1 calc R U . . .
C126 C 0.6647(9) 0.3601(3) 0.3985(3) 0.060(4) Uani 1 1 d . . . . .
H126 H 0.639334 0.337209 0.394898 0.073 Uiso 1 1 calc R U . . .
C127 C 0.6664(7) 0.3736(3) 0.4262(2) 0.038(3) Uani 1 1 d . . . . .
H127 H 0.641761 0.360298 0.441674 0.046 Uiso 1 1 calc R U . . .
C128 C 0.7049(6) 0.4070(3) 0.4313(2) 0.034(2) Uani 1 1 d . . . . .
H128 H 0.704626 0.416775 0.450298 0.041 Uiso 1 1 calc R U . . .
C129 C 0.9013(6) 0.4564(3) 0.4321(2) 0.029(2) Uani 1 1 d . . . . .
C130 C 0.9103(7) 0.4254(3) 0.4486(3) 0.052(3) Uani 1 1 d . . . . .
H130 H 0.860442 0.411665 0.453413 0.063 Uiso 1 1 calc R U . . .
C131 C 0.9912(7) 0.4142(3) 0.4581(3) 0.058(4) Uani 1 1 d . . . . .
H131 H 0.996669 0.392754 0.469036 0.070 Uiso 1 1 calc R U . . .
C132 C 1.0640(7) 0.4345(3) 0.4516(3) 0.051(3) Uani 1 1 d . . . . .
H132 H 1.119236 0.427108 0.458495 0.061 Uiso 1 1 calc R U . . .
C133 C 1.0570(6) 0.4649(3) 0.4353(2) 0.040(3) Uani 1 1 d . . . . .
H133 H 1.107042 0.478676 0.430693 0.048 Uiso 1 1 calc R U . . .
C134 C 0.9752(7) 0.4757(3) 0.4254(2) 0.042(3) Uani 1 1 d . . . . .
H134 H 0.970376 0.496723 0.413805 0.050 Uiso 1 1 calc R U . . .
C135 C 0.5853(6) 0.5468(2) 0.38293(19) 0.024(2) Uani 1 1 d . . . . .
C136 C 0.5370(6) 0.5221(2) 0.3671(2) 0.033(2) Uani 1 1 d . . . . .
H136 H 0.561369 0.499438 0.362232 0.040 Uiso 1 1 calc R U . . .
C137 C 0.4520(7) 0.5306(3) 0.3582(2) 0.040(3) Uani 1 1 d . . . . .
H137 H 0.419260 0.513937 0.347125 0.048 Uiso 1 1 calc R U . . .
C138 C 0.4169(6) 0.5633(3) 0.3656(2) 0.036(2) Uani 1 1 d . . . . .
H138 H 0.359295 0.568807 0.359930 0.043 Uiso 1 1 calc R U . . .
C139 C 0.4635(6) 0.5880(3) 0.3812(2) 0.037(3) Uani 1 1 d . . . . .
H139 H 0.438502 0.610632 0.385762 0.045 Uiso 1 1 calc R U . . .
C140 C 0.5475(6) 0.5800(2) 0.3902(2) 0.031(2) Uani 1 1 d . . . . .
H140 H 0.579269 0.596966 0.401335 0.038 Uiso 1 1 calc R U . . .
C141 C 0.7550(6) 0.5774(2) 0.3931(2) 0.026(2) Uani 1 1 d . . . . .
C142 C 0.8027(7) 0.5855(3) 0.3683(2) 0.041(3) Uani 1 1 d . . . . .
H142 H 0.805421 0.569048 0.352588 0.049 Uiso 1 1 calc R U . . .
C143 C 0.8473(7) 0.6191(3) 0.3670(3) 0.053(3) Uani 1 1 d . . . . .
H143 H 0.880710 0.624888 0.350401 0.063 Uiso 1 1 calc R U . . .
C144 C 0.8426(7) 0.6428(3) 0.3891(2) 0.039(3) Uani 1 1 d . . . . .
H144 H 0.872940 0.665022 0.387744 0.047 Uiso 1 1 calc R U . . .
C145 C 0.7949(6) 0.6355(3) 0.4135(3) 0.038(3) Uani 1 1 d . . . . .
H145 H 0.791426 0.652436 0.428788 0.046 Uiso 1 1 calc R U . . .
C146 C 0.7522(6) 0.6029(3) 0.4152(2) 0.031(2) Uani 1 1 d . . . . .
H146 H 0.719544 0.597676 0.432127 0.038 Uiso 1 1 calc R U . . .
C147 C 0.8192(6) 0.5110(2) 0.4869(2) 0.026(2) Uani 1 1 d . . . . .
C148 C 0.8743(6) 0.5118(2) 0.5105(2) 0.028(2) Uani 1 1 d . . . . .
C149 C 0.8684(7) 0.4849(3) 0.5330(2) 0.035(2) Uani 1 1 d . . . . .
C150 C 0.9337(6) 0.5408(3) 0.5146(2) 0.030(2) Uani 1 1 d . . . . .
C151 C 0.5294(6) 0.5139(2) 0.44792(19) 0.025(2) Uani 1 1 d . . . . .
C152 C 0.4390(6) 0.5174(2) 0.4519(2) 0.026(2) Uani 1 1 d . . . . .
C153 C 0.3797(6) 0.4906(3) 0.4419(2) 0.031(2) Uani 1 1 d . . . . .
C154 C 0.4059(6) 0.5480(3) 0.4663(2) 0.033(2) Uani 1 1 d . . . . .
C161 C 0.2293(10) 0.5307(3) 0.2134(2) 0.060(4) Uani 1 1 d . . . . .
H16A H 0.179195 0.542189 0.203761 0.072 Uiso 1 1 calc R U . . .
H16B H 0.282544 0.542968 0.206631 0.072 Uiso 1 1 calc R U . . .
C162 C 0.2331(9) 0.4930(3) 0.2050(2) 0.053(3) Uani 1 1 d . . . . .
H16C H 0.259563 0.491184 0.185549 0.064 Uiso 1 1 calc R U . . .
H16D H 0.173333 0.483406 0.203720 0.064 Uiso 1 1 calc R U . . .
C163 C 0.2474(6) 0.4208(3) 0.2261(2) 0.034(2) Uani 1 1 d . . . . .
C164 C 0.1963(7) 0.4127(3) 0.2017(2) 0.046(3) Uani 1 1 d . . . . .
H164 H 0.184688 0.430539 0.187497 0.055 Uiso 1 1 calc R U . . .
C165 C 0.1627(7) 0.3776(4) 0.1989(3) 0.055(3) Uani 1 1 d . . . . .
H165 H 0.128818 0.371925 0.182373 0.066 Uiso 1 1 calc R U . . .
C166 C 0.1770(7) 0.3518(3) 0.2190(3) 0.050(3) Uani 1 1 d . . . . .
H166 H 0.152683 0.328449 0.216708 0.060 Uiso 1 1 calc R U . . .
C167 C 0.2278(7) 0.3598(3) 0.2428(3) 0.049(3) Uani 1 1 d . . . . .
H167 H 0.239649 0.341720 0.256730 0.059 Uiso 1 1 calc R U . . .
C168 C 0.2615(6) 0.3942(3) 0.2465(2) 0.036(2) Uani 1 1 d . . . . .
H168 H 0.294672 0.399521 0.263233 0.043 Uiso 1 1 calc R U . . .
C169 C 0.4053(7) 0.4591(3) 0.2158(2) 0.035(2) Uani 1 1 d . . . . .
C170 C 0.4394(9) 0.4850(3) 0.1969(2) 0.049(3) Uani 1 1 d . . . . .
H170 H 0.404837 0.504416 0.190107 0.059 Uiso 1 1 calc R U . . .
C171 C 0.5259(11) 0.4813(3) 0.1884(3) 0.067(4) Uani 1 1 d . . . . .
H171 H 0.549806 0.498220 0.175287 0.080 Uiso 1 1 calc R U . . .
C172 C 0.5772(8) 0.4539(4) 0.1985(3) 0.059(4) Uani 1 1 d . . . . .
H172 H 0.636451 0.452816 0.193017 0.071 Uiso 1 1 calc R U . . .
C173 C 0.5434(7) 0.4281(3) 0.2166(3) 0.050(3) Uani 1 1 d . . . . .
H173 H 0.578208 0.408577 0.222959 0.060 Uiso 1 1 calc R U . . .
C174 C 0.4568(7) 0.4310(3) 0.2254(2) 0.041(3) Uani 1 1 d . . . . .
H174 H 0.433176 0.413499 0.238137 0.049 Uiso 1 1 calc R U . . .
C175 C 0.1040(6) 0.5439(3) 0.2611(2) 0.032(2) Uani 1 1 d . . . . .
C176 C 0.0425(7) 0.5205(3) 0.2505(3) 0.051(3) Uani 1 1 d . . . . .
H176 H 0.058476 0.501076 0.238347 0.061 Uiso 1 1 calc R U . . .
C177 C -0.0440(8) 0.5261(3) 0.2582(3) 0.068(4) Uani 1 1 d . . . . .
H177 H -0.086126 0.509193 0.251866 0.082 Uiso 1 1 calc R U . . .
C178 C -0.0702(6) 0.5542(3) 0.2741(3) 0.049(3) Uani 1 1 d . . . . .
H178 H -0.129823 0.557720 0.278417 0.059 Uiso 1 1 calc R U . . .
C179 C -0.0082(7) 0.5781(3) 0.2842(3) 0.063(4) Uani 1 1 d . . . . .
H179 H -0.025370 0.598331 0.295275 0.075 Uiso 1 1 calc R U . . .
C180 C 0.0784(7) 0.5725(3) 0.2781(3) 0.047(3) Uani 1 1 d . . . . .
H180 H 0.120746 0.588501 0.285767 0.056 Uiso 1 1 calc R U . . .
C181 C 0.2677(6) 0.5822(2) 0.2564(2) 0.032(2) Uani 1 1 d . . . . .
C182 C 0.2458(8) 0.6086(3) 0.2364(3) 0.052(3) Uani 1 1 d . . . . .
H182 H 0.204076 0.603640 0.221888 0.063 Uiso 1 1 calc R U . . .
C183 C 0.2857(9) 0.6429(3) 0.2377(3) 0.056(3) Uani 1 1 d . . . . .
H183 H 0.273658 0.660497 0.223405 0.067 Uiso 1 1 calc R U . . .
C184 C 0.3415(8) 0.6503(3) 0.2598(3) 0.051(3) Uani 1 1 d . . . . .
H184 H 0.366899 0.673549 0.260880 0.062 Uiso 1 1 calc R U . . .
C185 C 0.3616(8) 0.6255(3) 0.2801(3) 0.048(3) Uani 1 1 d . . . . .
H185 H 0.400679 0.631136 0.295340 0.057 Uiso 1 1 calc R U . . .
C186 C 0.3235(7) 0.5911(3) 0.2782(2) 0.041(3) Uani 1 1 d . . . . .
H186 H 0.336920 0.573654 0.292511 0.049 Uiso 1 1 calc R U . . .
C187 C 0.4627(6) 0.4785(2) 0.2869(2) 0.030(2) Uani 1 1 d . . . . .
C188 C 0.5494(7) 0.4717(3) 0.2925(2) 0.037(2) Uani 1 1 d . . . . .
C189 C 0.5766(6) 0.4378(3) 0.3040(2) 0.039(3) Uani 1 1 d . . . . .
C190 C 0.6140(7) 0.4972(3) 0.2863(3) 0.045(3) Uani 1 1 d . . . . .
C191 C 0.1636(6) 0.4886(2) 0.31835(19) 0.027(2) Uani 1 1 d . . . . .
C192 C 0.0998(7) 0.4888(3) 0.3391(2) 0.033(2) Uani 1 1 d . . . . .
C193 C 0.0304(7) 0.4630(3) 0.3402(3) 0.046(3) Uani 1 1 d . . . . .
C194 C 0.1008(7) 0.5138(3) 0.3623(2) 0.042(3) Uani 1 1 d . . . . .
C201 C 0.7307(6) 0.7585(3) 0.3013(2) 0.031(2) Uani 1 1 d . . . . .
H20A H 0.734222 0.739236 0.286578 0.037 Uiso 1 1 calc R U . . .
H20B H 0.779106 0.775525 0.298108 0.037 Uiso 1 1 calc R U . . .
C202 C 0.7358(5) 0.7425(2) 0.3316(2) 0.024(2) Uani 1 1 d . . . . .
H20C H 0.740381 0.762003 0.346087 0.029 Uiso 1 1 calc R U . . .
H20D H 0.787886 0.727063 0.333274 0.029 Uiso 1 1 calc R U . . .
C203 C 0.6601(6) 0.6716(2) 0.32221(19) 0.026(2) Uani 1 1 d . . . . .
C204 C 0.7395(7) 0.6640(3) 0.3095(2) 0.036(2) Uani 1 1 d . . . . .
H204 H 0.782612 0.682196 0.308502 0.044 Uiso 1 1 calc R U . . .
C205 C 0.7566(8) 0.6301(3) 0.2983(2) 0.045(3) Uani 1 1 d . . . . .
H205 H 0.810605 0.625249 0.289258 0.054 Uiso 1 1 calc R U . . .
C206 C 0.6936(8) 0.6034(3) 0.3005(2) 0.041(3) Uani 1 1 d . . . . .
H206 H 0.705818 0.579792 0.293679 0.049 Uiso 1 1 calc R U . . .
C207 C 0.6158(7) 0.6107(3) 0.3122(2) 0.038(3) Uani 1 1 d . . . . .
H207 H 0.573320 0.592190 0.313153 0.045 Uiso 1 1 calc R U . . .
C208 C 0.5957(7) 0.6449(2) 0.3230(2) 0.030(2) Uani 1 1 d . . . . .
H208 H 0.539791 0.649942 0.330595 0.036 Uiso 1 1 calc R U . . .
C209 C 0.6333(6) 0.7097(2) 0.3773(2) 0.024(2) Uani 1 1 d . . . . .
C210 C 0.5991(7) 0.6789(3) 0.3897(2) 0.036(2) Uani 1 1 d . . . . .
H210 H 0.584448 0.659127 0.377617 0.043 Uiso 1 1 calc R U . . .
C211 C 0.5858(7) 0.6763(3) 0.4192(2) 0.041(3) Uani 1 1 d . . . . .
H211 H 0.559635 0.655310 0.427014 0.049 Uiso 1 1 calc R U . . .
C212 C 0.6101(7) 0.7038(3) 0.4372(2) 0.045(3) Uani 1 1 d . . . . .
H212 H 0.601577 0.702302 0.457496 0.054 Uiso 1 1 calc R U . . .
C213 C 0.6479(8) 0.7343(3) 0.4246(2) 0.047(3) Uani 1 1 d . . . . .
H213 H 0.667006 0.753412 0.436678 0.057 Uiso 1 1 calc R U . . .
C214 C 0.6579(7) 0.7373(3) 0.3953(2) 0.036(2) Uani 1 1 d . . . . .
H214 H 0.682050 0.758651 0.387345 0.043 Uiso 1 1 calc R U . . .
C215 C 0.6423(6) 0.8234(2) 0.3191(2) 0.027(2) Uani 1 1 d . . . . .
C216 C 0.7259(6) 0.8344(3) 0.3271(2) 0.034(2) Uani 1 1 d . . . . .
H216 H 0.774560 0.820046 0.322127 0.041 Uiso 1 1 calc R U . . .
C217 C 0.7375(8) 0.8661(3) 0.3421(3) 0.043(3) Uani 1 1 d . . . . .
H217 H 0.793921 0.873033 0.348169 0.051 Uiso 1 1 calc R U . . .
C218 C 0.6677(8) 0.8876(3) 0.3483(2) 0.041(3) Uani 1 1 d . . . . .
H218 H 0.676268 0.910099 0.357677 0.049 Uiso 1 1 calc R U . . .
C219 C 0.5853(7) 0.8768(2) 0.3410(2) 0.037(3) Uani 1 1 d . . . . .
H219 H 0.536906 0.891318 0.345955 0.044 Uiso 1 1 calc R U . . .
C220 C 0.5728(7) 0.8447(2) 0.3264(2) 0.031(2) Uani 1 1 d . . . . .
H220 H 0.515818 0.837298 0.321364 0.038 Uiso 1 1 calc R U . . .
C221 C 0.6172(6) 0.7957(3) 0.2610(2) 0.038(3) Uani 1 1 d . . . . .
C222 C 0.5708(7) 0.8260(3) 0.2536(3) 0.048(3) Uani 1 1 d . . . . .
H222 H 0.549579 0.841509 0.268340 0.058 Uiso 1 1 calc R U . . .
C223 C 0.5546(9) 0.8343(4) 0.2244(3) 0.067(4) Uani 1 1 d . . . . .
H223 H 0.523542 0.855371 0.219200 0.080 Uiso 1 1 calc R U . . .
C224 C 0.5847(10) 0.8110(5) 0.2037(3) 0.076(5) Uani 1 1 d . . . . .
H224 H 0.571730 0.816121 0.184044 0.092 Uiso 1 1 calc R U . . .
C225 C 0.6333(11) 0.7802(5) 0.2099(3) 0.073(5) Uani 1 1 d . . . . .
H225 H 0.655194 0.765012 0.195120 0.087 Uiso 1 1 calc R U . . .
C226 C 0.6480(8) 0.7732(3) 0.2394(2) 0.046(3) Uani 1 1 d . . . . .
H226 H 0.679932 0.752322 0.244619 0.055 Uiso 1 1 calc R U . . .
C227 C 0.4510(7) 0.7443(3) 0.2629(2) 0.037(3) Uani 1 1 d . . . . .
C228 C 0.4165(8) 0.7451(3) 0.2361(2) 0.045(3) Uani 1 1 d . . . . .
C229 C 0.4334(10) 0.7196(4) 0.2150(3) 0.064(4) Uani 1 1 d . . . . .
C230 C 0.3608(10) 0.7742(4) 0.2285(3) 0.076(5) Uani 1 1 d . . . . .
C231 C 0.4343(6) 0.7389(2) 0.3692(2) 0.027(2) Uani 1 1 d . . . . .
C232 C 0.3982(6) 0.7349(2) 0.3957(2) 0.030(2) Uani 1 1 d . . . . .
C233 C 0.3597(7) 0.7014(3) 0.4042(2) 0.038(3) Uani 1 1 d . . . . .
C234 C 0.4032(6) 0.7622(3) 0.4173(2) 0.033(2) Uani 1 1 d . . . . .
N31 N 0.7926(5) 0.3828(2) 0.61695(17) 0.0294(18) Uani 1 1 d . . . . .
C310 C 0.7339(19) 0.3743(7) 0.6436(6) 0.056(8) Uani 0.456(12) 1 d . U P B 1
H31A H 0.740915 0.393648 0.658148 0.067 Uiso 0.456(12) 1 calc R U P B 1
H31B H 0.672455 0.374197 0.637405 0.067 Uiso 0.456(12) 1 calc R U P B 1
C311 C 0.754(3) 0.3400(15) 0.6570(12) 0.080(16) Uani 0.456(12) 1 d . U P B 1
H31C H 0.715480 0.336088 0.673508 0.121 Uiso 0.456(12) 1 calc R U P B 1
H31D H 0.745934 0.320678 0.642852 0.121 Uiso 0.456(12) 1 calc R U P B 1
H31E H 0.814424 0.340137 0.663603 0.121 Uiso 0.456(12) 1 calc R U P B 1
C312 C 0.7639(15) 0.4164(7) 0.6039(6) 0.052(7) Uani 0.456(12) 1 d . U P B 1
H31F H 0.701125 0.415036 0.599616 0.063 Uiso 0.456(12) 1 calc R U P B 1
H31G H 0.795169 0.420354 0.585490 0.063 Uiso 0.456(12) 1 calc R U P B 1
C313 C 0.783(5) 0.4506(19) 0.6261(12) 0.060(16) Uani 0.456(12) 1 d . U P B 1
H31H H 0.763089 0.472985 0.617037 0.090 Uiso 0.456(12) 1 calc R U P B 1
H31I H 0.751069 0.446808 0.644197 0.090 Uiso 0.456(12) 1 calc R U P B 1
H31J H 0.844954 0.452116 0.630096 0.090 Uiso 0.456(12) 1 calc R U P B 1
C314 C 0.8814(14) 0.3843(6) 0.6264(5) 0.038(6) Uani 0.456(12) 1 d . U P B 1
H31K H 0.897661 0.360845 0.634943 0.046 Uiso 0.456(12) 1 calc R U P B 1
H31L H 0.887121 0.402856 0.641645 0.046 Uiso 0.456(12) 1 calc R U P B 1
C315 C 0.945(3) 0.3933(14) 0.6012(9) 0.073(14) Uani 0.456(12) 1 d . U P B 1
H31M H 1.004333 0.394034 0.608547 0.110 Uiso 0.456(12) 1 calc R U P B 1
H31N H 0.940199 0.374727 0.586218 0.110 Uiso 0.456(12) 1 calc R U P B 1
H31O H 0.929661 0.416730 0.592919 0.110 Uiso 0.456(12) 1 calc R U P B 1
C316 C 0.7830(19) 0.3505(8) 0.5958(6) 0.062(8) Uani 0.456(12) 1 d . U P B 1
H31P H 0.831132 0.351580 0.581641 0.074 Uiso 0.456(12) 1 calc R U P B 1
H31Q H 0.790222 0.327973 0.606991 0.074 Uiso 0.456(12) 1 calc R U P B 1
C317 C 0.708(5) 0.348(3) 0.581(2) 0.055(9) Uani 0.456(12) 1 d . U P B 1
H31R H 0.708803 0.327079 0.568422 0.083 Uiso 0.456(12) 1 calc R U P B 1
H31S H 0.659293 0.346286 0.594608 0.083 Uiso 0.456(12) 1 calc R U P B 1
H31T H 0.700338 0.369971 0.569174 0.083 Uiso 0.456(12) 1 calc R U P B 1
C410 C 0.7982(12) 0.3498(5) 0.6359(4) 0.031(5) Uani 0.544(12) 1 d . U P B 2
H41U H 0.850462 0.351768 0.648238 0.037 Uiso 0.544(12) 1 calc R U P B 2
H41V H 0.805584 0.328387 0.623429 0.037 Uiso 0.544(12) 1 calc R U P B 2
C411 C 0.7182(19) 0.3438(10) 0.6557(8) 0.045(7) Uani 0.544(12) 1 d . U P B 2
H41C H 0.726779 0.321944 0.667208 0.068 Uiso 0.544(12) 1 calc R U P B 2
H41D H 0.711137 0.364464 0.668548 0.068 Uiso 0.544(12) 1 calc R U P B 2
H41E H 0.666185 0.341044 0.643697 0.068 Uiso 0.544(12) 1 calc R U P B 2
C412 C 0.7895(13) 0.4158(5) 0.6361(4) 0.039(5) Uani 0.544(12) 1 d . U P B 2
H41F H 0.736704 0.415057 0.648292 0.047 Uiso 0.544(12) 1 calc R U P B 2
H41G H 0.840639 0.416044 0.649063 0.047 Uiso 0.544(12) 1 calc R U P B 2
C413 C 0.789(4) 0.4495(16) 0.6178(9) 0.051(11) Uani 0.544(12) 1 d . U P B 2
H41H H 0.786858 0.470690 0.630295 0.077 Uiso 0.544(12) 1 calc R U P B 2
H41I H 0.841527 0.450250 0.605914 0.077 Uiso 0.544(12) 1 calc R U P B 2
H41J H 0.737809 0.449266 0.605144 0.077 Uiso 0.544(12) 1 calc R U P B 2
C414 C 0.8755(12) 0.3840(5) 0.5984(4) 0.034(5) Uani 0.544(12) 1 d . U P B 2
H41K H 0.881778 0.360453 0.588584 0.040 Uiso 0.544(12) 1 calc R U P B 2
H41L H 0.867498 0.402408 0.583186 0.040 Uiso 0.544(12) 1 calc R U P B 2
C415 C 0.9581(17) 0.3919(8) 0.6139(6) 0.043(7) Uani 0.544(12) 1 d . U P B 2
H41M H 1.006182 0.391950 0.600011 0.064 Uiso 0.544(12) 1 calc R U P B 2
H41N H 0.954032 0.415516 0.623152 0.064 Uiso 0.544(12) 1 calc R U P B 2
H41O H 0.968360 0.373419 0.628569 0.064 Uiso 0.544(12) 1 calc R U P B 2
C416 C 0.7144(13) 0.3812(5) 0.5970(4) 0.038(5) Uani 0.544(12) 1 d . U P B 2
H41P H 0.663251 0.389342 0.608151 0.046 Uiso 0.544(12) 1 calc R U P B 2
H41Q H 0.723710 0.398977 0.581346 0.046 Uiso 0.544(12) 1 calc R U P B 2
C417 C 0.692(5) 0.346(2) 0.5832(19) 0.055(9) Uani 0.544(12) 1 d . U P B 2
H41R H 0.640481 0.349083 0.571012 0.083 Uiso 0.544(12) 1 calc R U P B 2
H41S H 0.740670 0.337877 0.571310 0.083 Uiso 0.544(12) 1 calc R U P B 2
H41T H 0.679914 0.328195 0.598246 0.083 Uiso 0.544(12) 1 calc R U P B 2
N32 N 0.3195(8) 0.3956(3) 0.7052(2) 0.058(3) Uani 1 1 d . . . . .
C320 C 0.2815(11) 0.4245(4) 0.7248(3) 0.081(5) Uani 1 1 d . . . . .
H32A H 0.223208 0.416619 0.731100 0.098 Uiso 1 1 calc R U . . .
H32B H 0.318299 0.426404 0.742249 0.098 Uiso 1 1 calc R U . . .
C321 C 0.2736(13) 0.4615(4) 0.7114(4) 0.112(7) Uani 1 1 d . . . . .
H32C H 0.248684 0.478168 0.725484 0.168 Uiso 1 1 calc R U . . .
H32D H 0.331121 0.469993 0.705532 0.168 Uiso 1 1 calc R U . . .
H32E H 0.235806 0.460185 0.694357 0.168 Uiso 1 1 calc R U . . .
C322 C 0.4116(9) 0.4051(4) 0.6952(3) 0.070(4) Uani 1 1 d . . . . .
H32F H 0.432912 0.385433 0.682652 0.084 Uiso 1 1 calc R U . . .
H32G H 0.408193 0.427087 0.683108 0.084 Uiso 1 1 calc R U . . .
C323 C 0.4772(11) 0.4114(5) 0.7183(4) 0.097(6) Uani 1 1 d . . . . .
H32H H 0.533247 0.417316 0.709513 0.145 Uiso 1 1 calc R U . . .
H32I H 0.458370 0.431480 0.730580 0.145 Uiso 1 1 calc R U . . .
H32J H 0.483172 0.389687 0.730123 0.145 Uiso 1 1 calc R U . . .
C324 C 0.2672(9) 0.3897(4) 0.6770(3) 0.074(4) Uani 1 1 d . . . . .
H32K H 0.270507 0.411871 0.665200 0.088 Uiso 1 1 calc R U . . .
H32L H 0.294708 0.370083 0.665819 0.088 Uiso 1 1 calc R U . . .
C325 C 0.1743(12) 0.3806(6) 0.6818(5) 0.158(12) Uani 1 1 d . . . . .
H32M H 0.145530 0.377261 0.663049 0.237 Uiso 1 1 calc R U . . .
H32N H 0.170161 0.358264 0.692978 0.237 Uiso 1 1 calc R U . . .
H32O H 0.145925 0.400111 0.692358 0.237 Uiso 1 1 calc R U . . .
C326 C 0.3231(12) 0.3621(4) 0.7226(3) 0.077(5) Uani 1 1 d . . . . .
H32P H 0.263477 0.356058 0.728860 0.093 Uiso 1 1 calc R U . . .
H32Q H 0.357550 0.366956 0.740224 0.093 Uiso 1 1 calc R U . . .
C327 C 0.3621(11) 0.3287(4) 0.7074(4) 0.096(6) Uani 1 1 d . . . . .
H32R H 0.361365 0.308202 0.720782 0.144 Uiso 1 1 calc R U . . .
H32S H 0.327600 0.322874 0.690278 0.144 Uiso 1 1 calc R U . . .
H32T H 0.421963 0.333806 0.701676 0.144 Uiso 1 1 calc R U . . .
N33 N 0.6197(5) 0.6137(2) 0.54005(18) 0.0320(19) Uani 1 1 d . . . . .
C330 C 0.6711(7) 0.5786(3) 0.5403(2) 0.036(2) Uani 1 1 d . . . . .
H33A H 0.640914 0.561155 0.552920 0.044 Uiso 1 1 calc R U . . .
H33B H 0.671545 0.568541 0.520469 0.044 Uiso 1 1 calc R U . . .
C331 C 0.7629(8) 0.5824(4) 0.5505(3) 0.059(4) Uani 1 1 d . . . . .
H33C H 0.791503 0.558886 0.550002 0.088 Uiso 1 1 calc R U . . .
H33D H 0.793993 0.599138 0.537774 0.088 Uiso 1 1 calc R U . . .
H33E H 0.763315 0.591742 0.570274 0.088 Uiso 1 1 calc R U . . .
C332 C 0.5312(7) 0.6067(3) 0.5263(2) 0.035(2) Uani 1 1 d . . . . .
H33F H 0.501324 0.630012 0.523753 0.042 Uiso 1 1 calc R U . . .
H33G H 0.540671 0.596386 0.506800 0.042 Uiso 1 1 calc R U . . .
C333 C 0.4718(8) 0.5818(3) 0.5428(3) 0.050(3) Uani 1 1 d . . . . .
H33H H 0.417167 0.579098 0.532174 0.075 Uiso 1 1 calc R U . . .
H33I H 0.499552 0.558269 0.544907 0.075 Uiso 1 1 calc R U . . .
H33J H 0.460092 0.591992 0.561908 0.075 Uiso 1 1 calc R U . . .
C334 C 0.6085(7) 0.6258(3) 0.5713(2) 0.035(2) Uani 1 1 d . . . . .
H33K H 0.584301 0.605519 0.582578 0.042 Uiso 1 1 calc R U . . .
H33L H 0.666373 0.631403 0.579401 0.042 Uiso 1 1 calc R U . . .
C335 C 0.5507(7) 0.6582(3) 0.5756(2) 0.043(3) Uani 1 1 d . . . . .
H33M H 0.547254 0.663952 0.596192 0.065 Uiso 1 1 calc R U . . .
H33N H 0.574757 0.678734 0.565031 0.065 Uiso 1 1 calc R U . . .
H33O H 0.492502 0.652792 0.568215 0.065 Uiso 1 1 calc R U . . .
C336 C 0.6665(7) 0.6433(3) 0.5230(2) 0.038(3) Uani 1 1 d . . . . .
H33P H 0.629148 0.664895 0.522532 0.046 Uiso 1 1 calc R U . . .
H33Q H 0.720417 0.649713 0.533357 0.046 Uiso 1 1 calc R U . . .
C337 C 0.6892(8) 0.6335(3) 0.4929(2) 0.051(3) Uani 1 1 d . . . . .
H33R H 0.718712 0.653836 0.483663 0.076 Uiso 1 1 calc R U . . .
H33S H 0.727686 0.612568 0.493033 0.076 Uiso 1 1 calc R U . . .
H33T H 0.636230 0.627780 0.482186 0.076 Uiso 1 1 calc R U . . .
N34 N 0.3360(6) 0.3842(2) 0.37531(18) 0.035(2) Uani 1 1 d . . . . .
C340 C 0.2801(8) 0.4174(3) 0.3731(3) 0.052(3) Uani 1 1 d . . . . .
H34A H 0.280318 0.425693 0.352767 0.062 Uiso 1 1 calc R U . . .
H34B H 0.306469 0.436608 0.384992 0.062 Uiso 1 1 calc R U . . .
C341 C 0.1871(9) 0.4123(4) 0.3826(3) 0.072(4) Uani 1 1 d . . . . .
H34C H 0.159477 0.435911 0.384904 0.108 Uiso 1 1 calc R U . . .
H34D H 0.185754 0.399426 0.401031 0.108 Uiso 1 1 calc R U . . .
H34E H 0.155687 0.398434 0.367939 0.108 Uiso 1 1 calc R U . . .
C342 C 0.3463(8) 0.3749(3) 0.4066(2) 0.044(3) Uani 1 1 d . . . . .
H34F H 0.288801 0.368036 0.414427 0.053 Uiso 1 1 calc R U . . .
H34G H 0.365435 0.396722 0.417110 0.053 Uiso 1 1 calc R U . . .
C343 C 0.4109(9) 0.3443(3) 0.4131(3) 0.054(3) Uani 1 1 d . . . . .
H34H H 0.420501 0.342702 0.434024 0.081 Uiso 1 1 calc R U . . .
H34I H 0.466043 0.349184 0.403387 0.081 Uiso 1 1 calc R U . . .
H34J H 0.387128 0.321435 0.406088 0.081 Uiso 1 1 calc R U . . .
C344 C 0.2954(8) 0.3526(3) 0.3596(2) 0.044(3) Uani 1 1 d . . . . .
H34K H 0.337745 0.332572 0.359234 0.053 Uiso 1 1 calc R U . . .
H34L H 0.244375 0.344344 0.370783 0.053 Uiso 1 1 calc R U . . .
C345 C 0.2674(10) 0.3602(4) 0.3295(3) 0.069(4) Uani 1 1 d . . . . .
H34M H 0.244649 0.338152 0.320683 0.104 Uiso 1 1 calc R U . . .
H34N H 0.317094 0.368818 0.318218 0.104 Uiso 1 1 calc R U . . .
H34O H 0.222049 0.378663 0.329625 0.104 Uiso 1 1 calc R U . . .
C346 C 0.4248(7) 0.3921(3) 0.3613(2) 0.041(3) Uani 1 1 d . . . . .
H34P H 0.459791 0.369738 0.361433 0.050 Uiso 1 1 calc R U . . .
H34Q H 0.415569 0.399086 0.340941 0.050 Uiso 1 1 calc R U . . .
C347 C 0.4752(8) 0.4212(3) 0.3762(3) 0.060(3) Uani 1 1 d . . . . .
H34R H 0.532859 0.423203 0.367439 0.090 Uiso 1 1 calc R U . . .
H34S H 0.481249 0.415368 0.396775 0.090 Uiso 1 1 calc R U . . .
H34T H 0.444499 0.444162 0.374172 0.090 Uiso 1 1 calc R U . . .
N35 N 0.1029(5) 0.6085(2) 0.44792(17) 0.0304(19) Uani 1 1 d . . . . .
C350 C 0.0702(7) 0.6275(3) 0.4747(2) 0.037(2) Uani 1 1 d . . . . .
H35A H 0.100693 0.650871 0.476305 0.044 Uiso 1 1 calc R U . . .
H35B H 0.086291 0.612970 0.491763 0.044 Uiso 1 1 calc R U . . .
C351 C -0.0274(7) 0.6346(3) 0.4758(3) 0.047(3) Uani 1 1 d . . . . .
H35C H -0.043637 0.642244 0.495374 0.071 Uiso 1 1 calc R U . . .
H35D H -0.058805 0.612586 0.470823 0.071 Uiso 1 1 calc R U . . .
H35E H -0.042353 0.653653 0.462029 0.071 Uiso 1 1 calc R U . . .
C352 C 0.0747(7) 0.5691(3) 0.4482(2) 0.037(2) Uani 1 1 d . . . . .
H35F H 0.081573 0.559152 0.428535 0.044 Uiso 1 1 calc R U . . .
H35G H 0.012349 0.567986 0.453214 0.044 Uiso 1 1 calc R U . . .
C353 C 0.1255(9) 0.5450(3) 0.4696(2) 0.053(3) Uani 1 1 d . . . . .
H35H H 0.095402 0.521963 0.471832 0.080 Uiso 1 1 calc R U . . .
H35I H 0.129146 0.557030 0.488439 0.080 Uiso 1 1 calc R U . . .
H35J H 0.184071 0.540802 0.462152 0.080 Uiso 1 1 calc R U . . .
C354 C 0.2008(6) 0.6115(3) 0.4482(2) 0.031(2) Uani 1 1 d . . . . .
H35K H 0.216934 0.637209 0.449086 0.037 Uiso 1 1 calc R U . . .
H35L H 0.223138 0.599729 0.465886 0.037 Uiso 1 1 calc R U . . .
C355 C 0.2441(7) 0.5946(3) 0.4222(2) 0.045(3) Uani 1 1 d . . . . .
H35M H 0.307139 0.594922 0.424859 0.068 Uiso 1 1 calc R U . . .
H35N H 0.229049 0.608347 0.404799 0.068 Uiso 1 1 calc R U . . .
H35O H 0.224224 0.569749 0.420024 0.068 Uiso 1 1 calc R U . . .
C356 C 0.0651(7) 0.6245(3) 0.4207(2) 0.039(3) Uani 1 1 d . . . . .
H35P H 0.001129 0.622713 0.421657 0.047 Uiso 1 1 calc R U . . .
H35Q H 0.084750 0.610048 0.403962 0.047 Uiso 1 1 calc R U . . .
C357 C 0.0900(9) 0.6634(3) 0.4158(3) 0.064(4) Uani 1 1 d . . . . .
H35R H 0.056787 0.673093 0.399495 0.096 Uiso 1 1 calc R U . . .
H35S H 0.152138 0.664950 0.411471 0.096 Uiso 1 1 calc R U . . .
H35T H 0.077281 0.677444 0.433218 0.096 Uiso 1 1 calc R U . . .
N36 N 0.8571(7) 0.3837(3) 0.2806(2) 0.057(3) Uani 1 1 d D . . . .
C360 C 0.8206(17) 0.3786(7) 0.3098(5) 0.066(7) Uani 0.600(15) 1 d . U P C 1
H36A H 0.757050 0.382399 0.309169 0.079 Uiso 0.600(15) 1 calc R U P C 1
H36B H 0.845644 0.396704 0.323096 0.079 Uiso 0.600(15) 1 calc R U P C 1
C361 C 0.8401(19) 0.3398(7) 0.3218(6) 0.084(8) Uani 0.600(15) 1 d . U P C 1
H36C H 0.815057 0.337250 0.341124 0.126 Uiso 0.600(15) 1 calc R U P C 1
H36D H 0.814415 0.321812 0.308840 0.126 Uiso 0.600(15) 1 calc R U P C 1
H36E H 0.902943 0.336107 0.322757 0.126 Uiso 0.600(15) 1 calc R U P C 1
C362 C 0.8200(16) 0.3545(7) 0.2592(5) 0.065(7) Uani 0.600(15) 1 d . U P C 1
H36F H 0.845573 0.358962 0.239941 0.078 Uiso 0.600(15) 1 calc R U P C 1
H36G H 0.841308 0.330717 0.265781 0.078 Uiso 0.600(15) 1 calc R U P C 1
C363 C 0.726(3) 0.3519(9) 0.2557(10) 0.097(12) Uani 0.600(15) 1 d . U P C 1
H36H H 0.711949 0.332724 0.241902 0.146 Uiso 0.600(15) 1 calc R U P C 1
H36I H 0.698786 0.346457 0.274384 0.146 Uiso 0.600(15) 1 calc R U P C 1
H36J H 0.703071 0.374837 0.248420 0.146 Uiso 0.600(15) 1 calc R U P C 1
C364 C 0.9563(15) 0.3850(17) 0.2828(11) 0.115(14) Uani 0.600(15) 1 d D . P C 1
H36K H 0.972437 0.403570 0.297160 0.138 Uiso 0.600(15) 1 calc R U P C 1
H36L H 0.977031 0.361557 0.290135 0.138 Uiso 0.600(15) 1 calc R U P C 1
C365 C 1.002(2) 0.3930(8) 0.2552(7) 0.071(7) Uani 0.600(15) 1 d . . P C 1
H36M H 1.064761 0.393328 0.258630 0.106 Uiso 0.600(15) 1 calc R U P C 1
H36N H 0.988063 0.374461 0.240940 0.106 Uiso 0.600(15) 1 calc R U P C 1
H36O H 0.983459 0.416562 0.247980 0.106 Uiso 0.600(15) 1 calc R U P C 1
C366 C 0.8185(16) 0.4207(6) 0.2694(5) 0.066(7) Uani 0.600(15) 1 d . U P C 1
H36P H 0.754424 0.419088 0.269140 0.079 Uiso 0.600(15) 1 calc R U P C 1
H36Q H 0.838223 0.424837 0.249273 0.079 Uiso 0.600(15) 1 calc R U P C 1
C367 C 0.847(3) 0.4542(10) 0.2891(9) 0.125(14) Uani 0.600(15) 1 d . U P C 1
H36R H 0.821891 0.476326 0.281340 0.188 Uiso 0.600(15) 1 calc R U P C 1
H36S H 0.826829 0.450430 0.308917 0.188 Uiso 0.600(15) 1 calc R U P C 1
H36T H 0.910629 0.456179 0.289049 0.188 Uiso 0.600(15) 1 calc R U P C 1
C460 C 0.8747(19) 0.3502(8) 0.2984(7) 0.051(8) Uani 0.400(15) 1 d . U P C 2
H46A H 0.817638 0.338949 0.302276 0.061 Uiso 0.400(15) 1 calc R U P C 2
H46B H 0.906752 0.333333 0.285704 0.061 Uiso 0.400(15) 1 calc R U P C 2
C461 C 0.922(2) 0.3513(10) 0.3266(7) 0.067(10) Uani 0.400(15) 1 d . U P C 2
H46C H 0.926574 0.326859 0.334474 0.100 Uiso 0.400(15) 1 calc R U P C 2
H46D H 0.980624 0.360969 0.323496 0.100 Uiso 0.400(15) 1 calc R U P C 2
H46E H 0.890793 0.366630 0.340202 0.100 Uiso 0.400(15) 1 calc R U P C 2
C462 C 0.823(2) 0.3811(12) 0.2539(8) 0.073(11) Uani 0.400(15) 1 d . U P C 2
H46F H 0.854468 0.362396 0.242695 0.088 Uiso 0.400(15) 1 calc R U P C 2
H46G H 0.829168 0.404277 0.243554 0.088 Uiso 0.400(15) 1 calc R U P C 2
C463 C 0.722(3) 0.3704(12) 0.2568(11) 0.065(12) Uani 0.400(15) 1 d . U P C 2
H46H H 0.695966 0.368354 0.237530 0.097 Uiso 0.400(15) 1 calc R U P C 2
H46I H 0.716492 0.347359 0.266937 0.097 Uiso 0.400(15) 1 calc R U P C 2
H46J H 0.691277 0.389100 0.267793 0.097 Uiso 0.400(15) 1 calc R U P C 2
C464 C 0.949(2) 0.399(3) 0.2752(18) 0.115(14) Uani 0.400(15) 1 d D . P C 2
H46K H 0.943185 0.420267 0.262496 0.138 Uiso 0.400(15) 1 calc R U P C 2
H46L H 0.972165 0.407405 0.293936 0.138 Uiso 0.400(15) 1 calc R U P C 2
C465 C 1.010(4) 0.3748(12) 0.2625(11) 0.071(7) Uani 0.400(15) 1 d . . P C 2
H46M H 1.066084 0.387191 0.260080 0.106 Uiso 0.400(15) 1 calc R U P C 2
H46N H 1.018314 0.353891 0.275138 0.106 Uiso 0.400(15) 1 calc R U P C 2
H46O H 0.989241 0.366793 0.243599 0.106 Uiso 0.400(15) 1 calc R U P C 2
C466 C 0.815(2) 0.4106(8) 0.2999(7) 0.051(8) Uani 0.400(15) 1 d . U P C 2
H46P H 0.853597 0.415610 0.316450 0.061 Uiso 0.400(15) 1 calc R U P C 2
H46Q H 0.760376 0.400278 0.307550 0.061 Uiso 0.400(15) 1 calc R U P C 2
C467 C 0.795(3) 0.4450(13) 0.2846(13) 0.095(15) Uani 0.400(15) 1 d . U P C 2
H46R H 0.767483 0.461733 0.298140 0.143 Uiso 0.400(15) 1 calc R U P C 2
H46S H 0.849038 0.455541 0.277342 0.143 Uiso 0.400(15) 1 calc R U P C 2
H46T H 0.755822 0.440209 0.268442 0.143 Uiso 0.400(15) 1 calc R U P C 2

loop_
_atom_site_aniso_label
_atom_site_aniso_U_11
_atom_site_aniso_U_22
_atom_site_aniso_U_33
_atom_site_aniso_U_23
_atom_site_aniso_U_13
_atom_site_aniso_U_12
Co1 0.0163(6) 0.0151(6) 0.0435(8) -0.0032(6) 0.0025(5) -0.0002(5)
Co2 0.0211(6) 0.0153(6) 0.0229(6) 0.0011(5) 0.0008(5) -0.0012(5)
Co3 0.0146(6) 0.0192(6) 0.0393(8) 0.0016(6) 0.0010(5) 0.0034(5)
Co4 0.0197(6) 0.0158(6) 0.0223(6) 0.0017(5) 0.0009(5) 0.0008(5)
Co5 0.0207(6) 0.0182(6) 0.0231(7) -0.0008(5) -0.0001(5) -0.0003(5)
Co6 0.0180(6) 0.0162(6) 0.0320(7) 0.0005(5) 0.0021(5) -0.0017(5)
P1 0.0186(12) 0.0173(12) 0.0442(16) -0.0036(11) -0.0013(10) 0.0006(10)
P2 0.0178(12) 0.0169(12) 0.0408(15) 0.0005(10) 0.0031(10) 0.0031(10)
P3 0.0230(12) 0.0132(11) 0.0250(13) 0.0009(9) 0.0006(9) -0.0003(9)
P4 0.0242(12) 0.0140(11) 0.0243(13) 0.0013(9) -0.0004(9) 0.0013(9)
P5 0.0199(12) 0.0213(12) 0.0418(16) 0.0018(11) 0.0004(10) 0.0048(10)
P6 0.0165(11) 0.0190(12) 0.0406(15) 0.0010(11) 0.0017(10) 0.0025(9)
P7 0.0220(12) 0.0247(13) 0.0266(13) 0.0008(10) 0.0021(10) 0.0085(10)
P8 0.0215(12) 0.0175(11) 0.0230(12) 0.0022(9) -0.0012(9) 0.0010(9)
P9 0.0465(16) 0.0211(13) 0.0227(13) -0.0011(10) 0.0033(11) 0.0091(12)
P10 0.0352(14) 0.0250(13) 0.0277(14) -0.0044(11) -0.0037(11) 0.0126(11)
P11 0.0221(12) 0.0172(11) 0.0290(13) -0.0012(10) 0.0005(10) 0.0008(10)
P12 0.0178(12) 0.0197(12) 0.0338(14) 0.0011(10) 0.0020(10) -0.0042(10)
S1 0.0268(12) 0.0189(12) 0.0448(16) 0.0000(11) 0.0003(11) -0.0037(10)
S2 0.0189(11) 0.0211(11) 0.0421(15) -0.0043(10) 0.0038(10) -0.0014(9)
S3 0.0225(12) 0.0205(12) 0.0467(16) -0.0044(11) 0.0028(10) 0.0033(10)
S4 0.0285(13) 0.0182(12) 0.0458(16) -0.0014(11) 0.0026(11) -0.0014(10)
S5 0.0244(11) 0.0192(11) 0.0330(13) -0.0012(10) 0.0049(10) -0.0034(9)
S6 0.0307(12) 0.0212(12) 0.0253(13) -0.0012(10) -0.0006(10) -0.0028(10)
S7 0.0241(11) 0.0204(11) 0.0301(13) 0.0057(10) -0.0030(9) -0.0009(9)
S8 0.0256(11) 0.0181(11) 0.0304(13) 0.0027(9) 0.0006(9) -0.0028(9)
S9 0.0198(12) 0.0322(14) 0.0636(19) 0.0162(13) 0.0048(12) 0.0021(11)
S10 0.0403(15) 0.0297(14) 0.0420(16) -0.0032(12) 0.0043(12) 0.0002(12)
S11 0.0258(12) 0.0181(11) 0.0452(15) -0.0028(10) -0.0018(11) -0.0012(10)
S12 0.0183(11) 0.0193(11) 0.0399(14) 0.0008(10) 0.0021(10) 0.0037(9)
S13 0.0268(12) 0.0205(11) 0.0256(12) 0.0050(9) -0.0015(9) -0.0022(10)
S14 0.0211(11) 0.0211(11) 0.0262(12) 0.0056(9) -0.0014(9) -0.0027(9)
S15 0.0234(11) 0.0176(11) 0.0346(14) -0.0026(10) -0.0018(10) 0.0005(9)
S16 0.0235(11) 0.0199(11) 0.0283(13) -0.0017(9) 0.0009(9) -0.0005(9)
S17 0.0276(12) 0.0279(12) 0.0306(14) 0.0087(10) 0.0018(10) 0.0037(10)
S18 0.0251(12) 0.0273(13) 0.0332(14) 0.0048(10) 0.0008(10) -0.0017(10)
S19 0.0304(13) 0.0216(11) 0.0305(13) -0.0053(10) 0.0032(10) -0.0077(10)
S20 0.0245(11) 0.0258(12) 0.0274(12) -0.0082(10) 0.0005(9) -0.0065(10)
S21 0.0334(13) 0.0248(12) 0.0300(14) 0.0000(10) -0.0056(10) -0.0029(10)
S22 0.0207(12) 0.0323(14) 0.0535(17) 0.0154(12) 0.0036(11) 0.0038(11)
S23 0.0218(12) 0.0195(11) 0.0350(14) 0.0002(10) 0.0001(10) -0.0057(9)
S24 0.0266(12) 0.0182(11) 0.0385(14) -0.0001(10) 0.0079(10) -0.0027(10)
N1 0.123(11) 0.072(8) 0.050(7) 0.006(6) -0.001(7) -0.063(8)
N2 0.038(5) 0.051(6) 0.066(7) 0.000(5) -0.010(5) -0.015(5)
N3 0.070(8) 0.074(8) 0.092(10) -0.037(7) 0.018(7) 0.016(7)
N4 0.105(11) 0.054(8) 0.098(11) 0.018(7) 0.023(8) -0.005(7)
N5 0.052(7) 0.097(9) 0.070(8) -0.037(7) 0.032(6) -0.040(7)
N6 0.109(10) 0.036(6) 0.046(7) -0.007(5) 0.025(6) -0.017(6)
N7 0.037(6) 0.065(8) 0.102(9) 0.039(7) -0.002(6) 0.003(5)
N8 0.031(5) 0.042(6) 0.088(8) -0.001(5) 0.010(5) -0.001(4)
N11 0.067(7) 0.043(6) 0.051(7) -0.005(5) 0.007(5) -0.021(5)
N12 0.079(9) 0.065(8) 0.082(9) 0.016(7) -0.017(7) 0.029(7)
N13 0.099(9) 0.047(6) 0.030(6) 0.014(5) -0.019(5) -0.012(6)
N14 0.037(5) 0.036(5) 0.050(6) 0.011(4) -0.012(4) -0.011(4)
N15 0.033(5) 0.037(5) 0.073(7) 0.000(5) 0.000(5) -0.005(4)
N16 0.030(5) 0.050(6) 0.069(7) -0.019(5) -0.009(5) 0.019(5)
N17 0.042(6) 0.065(7) 0.060(7) 0.020(6) -0.004(5) 0.018(5)
N18 0.039(6) 0.049(7) 0.145(12) -0.021(7) -0.002(7) -0.014(6)
N19 0.053(7) 0.087(8) 0.072(8) -0.042(7) 0.028(6) -0.041(7)
N20 0.110(10) 0.055(7) 0.049(7) -0.026(6) 0.042(6) -0.039(7)
N21 0.108(12) 0.137(14) 0.048(8) -0.007(9) 0.004(7) -0.022(10)
N22 0.104(13) 0.149(15) 0.178(18) 0.119(14) -0.027(12) 0.018(12)
N23 0.072(7) 0.035(6) 0.060(7) 0.003(5) 0.022(6) -0.022(5)
N24 0.052(6) 0.041(6) 0.040(6) -0.005(5) -0.001(4) -0.005(5)
C1 0.026(5) 0.020(5) 0.038(6) -0.006(4) 0.004(4) 0.008(4)
C2 0.012(4) 0.022(5) 0.061(7) 0.007(5) -0.005(4) 0.003(4)
C3 0.030(5) 0.017(5) 0.039(6) -0.008(4) 0.003(4) 0.002(4)
C4 0.021(5) 0.024(5) 0.046(6) -0.009(4) 0.001(4) -0.004(4)
C5 0.044(6) 0.016(5) 0.050(7) -0.006(4) 0.003(5) -0.003(4)
C6 0.036(6) 0.020(5) 0.050(7) -0.008(5) 0.008(5) -0.012(4)
C7 0.025(5) 0.031(6) 0.067(8) -0.001(5) 0.003(5) -0.009(5)
C8 0.032(6) 0.022(5) 0.049(7) -0.013(5) -0.002(5) -0.004(4)
C9 0.018(5) 0.030(5) 0.050(7) 0.007(5) 0.001(4) -0.010(4)
C10 0.045(7) 0.045(7) 0.041(7) 0.001(5) -0.006(5) -0.007(5)
C11 0.089(11) 0.047(8) 0.053(9) -0.018(7) 0.019(7) -0.016(7)
C12 0.099(12) 0.090(11) 0.028(7) -0.002(7) 0.007(7) -0.031(9)
C13 0.119(14) 0.040(8) 0.058(10) 0.005(7) -0.017(9) -0.020(8)
C14 0.055(7) 0.039(6) 0.041(7) 0.010(5) -0.004(5) -0.006(5)
C15 0.020(5) 0.041(6) 0.042(6) 0.009(5) 0.008(4) 0.019(5)
C16 0.056(7) 0.024(5) 0.051(8) -0.001(5) 0.015(6) 0.003(5)
C17 0.081(10) 0.059(9) 0.045(8) 0.006(7) 0.028(7) 0.010(8)
C18 0.074(9) 0.050(8) 0.049(8) -0.015(6) 0.006(7) 0.009(7)
C19 0.062(8) 0.041(6) 0.040(7) -0.009(6) -0.006(6) 0.008(6)
C20 0.038(6) 0.029(5) 0.037(6) -0.007(5) 0.002(5) 0.003(5)
C21 0.031(5) 0.017(5) 0.040(6) -0.008(4) 0.000(4) 0.007(4)
C22 0.039(6) 0.026(5) 0.040(6) -0.003(4) 0.002(5) -0.002(5)
C23 0.045(6) 0.021(5) 0.046(7) 0.004(5) 0.006(5) -0.009(5)
C24 0.065(8) 0.020(5) 0.041(7) 0.007(5) -0.005(6) 0.008(5)
C25 0.048(7) 0.035(6) 0.040(7) -0.003(5) -0.010(5) 0.020(5)
C26 0.036(6) 0.033(6) 0.041(6) -0.001(5) 0.004(5) 0.006(5)
C27 0.011(4) 0.016(4) 0.055(7) -0.001(4) 0.008(4) 0.000(4)
C28 0.041(6) 0.029(5) 0.030(6) -0.001(4) -0.001(4) -0.007(5)
C29 0.058(8) 0.059(8) 0.049(8) -0.006(6) 0.010(6) -0.027(7)
C30 0.035(6) 0.027(5) 0.051(7) 0.002(5) 0.007(5) -0.006(5)
C31 0.017(5) 0.027(5) 0.055(7) -0.007(5) 0.004(4) -0.003(4)
C32 0.035(6) 0.034(6) 0.030(6) -0.006(5) 0.007(4) -0.002(5)
C33 0.047(7) 0.044(7) 0.053(8) -0.018(6) 0.017(6) 0.002(6)
C34 0.063(9) 0.057(9) 0.060(9) 0.004(7) 0.008(7) 0.006(7)
C41 0.024(5) 0.020(5) 0.040(6) 0.004(4) -0.002(4) 0.002(4)
C42 0.031(5) 0.022(5) 0.028(5) 0.004(4) -0.002(4) 0.004(4)
C43 0.023(5) 0.023(5) 0.022(5) -0.006(4) 0.000(4) -0.004(4)
C44 0.038(6) 0.016(5) 0.035(6) 0.001(4) 0.006(4) 0.000(4)
C45 0.027(5) 0.023(5) 0.049(7) -0.004(5) 0.005(4) 0.008(4)
C46 0.030(5) 0.034(6) 0.039(6) -0.007(5) 0.008(4) 0.003(5)
C47 0.032(6) 0.037(6) 0.047(7) 0.006(5) 0.021(5) -0.006(5)
C48 0.030(5) 0.026(5) 0.034(6) 0.008(4) 0.005(4) 0.000(4)
C49 0.025(5) 0.020(5) 0.031(5) -0.007(4) 0.007(4) -0.001(4)
C50 0.026(5) 0.020(5) 0.037(6) -0.004(4) 0.005(4) -0.005(4)
C51 0.044(6) 0.019(5) 0.040(6) 0.004(4) 0.012(5) -0.003(4)
C52 0.027(6) 0.024(5) 0.077(9) -0.015(6) 0.008(5) -0.014(4)
C53 0.037(6) 0.034(6) 0.059(8) -0.015(6) -0.005(5) -0.016(5)
C54 0.032(5) 0.027(5) 0.041(6) -0.013(5) -0.002(4) 0.003(4)
C55 0.015(4) 0.025(5) 0.041(6) 0.009(4) 0.001(4) 0.000(4)
C56 0.029(5) 0.027(5) 0.029(5) -0.007(4) -0.001(4) 0.003(4)
C57 0.026(5) 0.045(6) 0.047(7) 0.004(5) 0.002(5) 0.002(5)
C58 0.028(6) 0.054(7) 0.053(7) -0.001(6) 0.013(5) 0.008(5)
C59 0.040(7) 0.032(6) 0.083(9) -0.018(6) 0.018(6) 0.002(5)
C60 0.033(6) 0.036(6) 0.060(8) -0.012(5) 0.006(5) -0.013(5)
C61 0.019(4) 0.018(4) 0.034(5) 0.003(4) 0.005(4) 0.002(4)
C62 0.028(5) 0.021(5) 0.044(6) 0.000(4) 0.001(4) -0.003(4)
C63 0.030(5) 0.023(5) 0.049(7) -0.002(5) -0.004(5) -0.004(4)
C64 0.038(6) 0.022(5) 0.068(8) 0.003(5) 0.004(6) -0.005(5)
C65 0.051(7) 0.041(7) 0.047(7) 0.011(6) -0.001(6) -0.009(6)
C66 0.039(6) 0.032(6) 0.042(6) 0.010(5) -0.005(5) -0.009(5)
C67 0.023(5) 0.024(5) 0.030(5) 0.006(4) -0.001(4) 0.001(4)
C68 0.030(5) 0.038(6) 0.043(7) -0.005(5) 0.009(5) -0.001(5)
C69 0.043(7) 0.056(7) 0.047(7) -0.021(6) 0.028(5) -0.014(6)
C70 0.053(7) 0.044(7) 0.032(6) 0.009(5) 0.012(5) -0.010(6)
C71 0.027(5) 0.021(5) 0.021(5) -0.006(4) 0.002(4) -0.010(4)
C72 0.025(5) 0.023(5) 0.045(6) 0.003(4) -0.005(4) 0.001(4)
C73 0.023(5) 0.032(6) 0.054(7) 0.009(5) 0.000(5) 0.001(4)
C74 0.028(5) 0.014(5) 0.059(7) -0.001(5) 0.004(5) 0.004(4)
C81 0.018(5) 0.024(5) 0.055(7) 0.003(5) 0.002(4) 0.003(4)
C82 0.020(5) 0.041(6) 0.048(7) 0.004(5) -0.003(4) 0.005(5)
C83 0.025(5) 0.031(6) 0.058(7) -0.006(5) 0.000(5) 0.012(5)
C84 0.036(6) 0.052(7) 0.046(7) 0.002(6) -0.006(5) 0.005(5)
C85 0.056(8) 0.073(9) 0.042(8) -0.007(7) -0.010(6) 0.004(7)
C86 0.071(9) 0.076(10) 0.039(7) 0.020(7) -0.002(6) 0.019(8)
C87 0.061(9) 0.044(7) 0.070(10) 0.001(7) -0.004(7) 0.018(6)
C88 0.044(7) 0.050(7) 0.039(7) 0.012(5) 0.000(5) 0.015(6)
C89 0.036(5) 0.016(5) 0.035(6) 0.006(4) 0.003(4) 0.003(4)
C90 0.037(6) 0.028(6) 0.047(7) 0.008(5) 0.002(5) -0.002(5)
C91 0.063(8) 0.033(6) 0.045(7) 0.001(5) 0.004(6) -0.006(6)
C92 0.077(10) 0.030(6) 0.061(9) -0.008(6) 0.003(7) 0.006(7)
C93 0.080(10) 0.040(7) 0.056(8) -0.015(6) 0.000(7) 0.039(7)
C94 0.036(6) 0.044(7) 0.043(7) -0.003(5) 0.003(5) 0.023(5)
C95 0.023(5) 0.012(4) 0.035(5) 0.004(4) -0.002(4) 0.001(4)
C96 0.025(5) 0.022(5) 0.044(6) -0.006(4) 0.004(4) -0.001(4)
C97 0.035(6) 0.027(5) 0.046(7) -0.003(5) 0.003(5) 0.002(5)
C98 0.050(7) 0.022(5) 0.056(7) -0.001(5) -0.015(5) -0.007(5)
C99 0.025(5) 0.032(6) 0.076(8) 0.008(6) -0.004(5) -0.010(5)
C100 0.018(5) 0.028(5) 0.059(7) 0.002(5) 0.000(4) 0.000(4)
C101 0.023(5) 0.029(5) 0.040(6) -0.004(4) 0.010(4) -0.001(4)
C102 0.035(5) 0.030(5) 0.038(6) -0.003(5) 0.006(5) -0.005(4)
C103 0.056(7) 0.039(6) 0.036(7) 0.006(5) 0.002(5) -0.006(6)
C104 0.055(8) 0.067(9) 0.038(7) -0.006(6) 0.002(6) -0.014(7)
C105 0.076(9) 0.043(7) 0.045(8) -0.019(6) 0.021(6) -0.019(7)
C106 0.041(6) 0.040(6) 0.039(7) 0.000(5) 0.012(5) -0.008(5)
C107 0.021(5) 0.046(7) 0.072(9) 0.012(6) 0.013(5) 0.013(5)
C108 0.028(12) 0.039(13) 0.042(14) -0.003(10) -0.013(10) -0.016(10)
C109 0.036(13) 0.038(13) 0.038(13) 0.000(10) 0.011(10) -0.002(10)
C110 0.050(15) 0.070(15) 0.052(15) -0.019(11) 0.021(11) -0.019(12)
N9 0.058(17) 0.060(17) 0.054(18) 0.006(14) 0.029(15) 0.007(13)
N10 0.10(2) 0.15(3) 0.08(2) -0.026(19) 0.020(18) -0.04(2)
C008 0.052(14) 0.048(13) 0.053(14) -0.001(10) 0.017(11) 0.012(11)
C009 0.071(16) 0.063(16) 0.071(16) 0.011(12) 0.012(12) 0.009(12)
C010 0.087(17) 0.093(16) 0.083(16) 0.000(12) -0.001(12) 0.019(13)
N9A 0.063(16) 0.10(2) 0.10(2) 0.027(18) 0.034(17) -0.007(16)
N10A 0.14(3) 0.092(19) 0.080(18) -0.003(15) 0.016(17) 0.014(18)
C111 0.027(5) 0.014(5) 0.057(7) -0.001(4) 0.000(5) -0.001(4)
C112 0.024(5) 0.033(6) 0.048(7) 0.006(5) -0.005(4) 0.000(4)
C113 0.032(6) 0.041(6) 0.043(7) 0.003(6) 0.002(5) -0.013(5)
C114 0.043(7) 0.052(7) 0.039(7) 0.006(6) -0.005(5) 0.003(6)
C121 0.038(6) 0.030(5) 0.027(5) -0.001(4) 0.008(4) 0.006(5)
C122 0.036(6) 0.039(6) 0.023(5) 0.000(4) 0.009(4) 0.012(5)
C123 0.032(5) 0.026(5) 0.031(6) -0.002(4) -0.003(4) 0.014(4)
C124 0.054(7) 0.037(6) 0.053(8) -0.009(6) 0.008(6) 0.003(6)
C125 0.105(12) 0.052(8) 0.059(9) -0.027(7) -0.025(8) 0.007(8)
C126 0.063(9) 0.024(6) 0.094(11) 0.000(7) -0.016(8) -0.006(6)
C127 0.044(6) 0.031(6) 0.040(7) -0.002(5) -0.005(5) -0.001(5)
C128 0.036(6) 0.024(5) 0.042(6) -0.004(5) -0.006(5) 0.004(4)
C129 0.015(4) 0.035(6) 0.039(6) -0.002(5) 0.004(4) 0.004(4)
C130 0.033(6) 0.058(8) 0.067(8) 0.035(6) 0.002(6) 0.001(6)
C131 0.032(6) 0.056(8) 0.086(10) 0.037(7) -0.010(6) 0.008(6)
C132 0.031(6) 0.055(8) 0.066(8) -0.001(6) -0.007(5) 0.015(6)
C133 0.021(5) 0.045(7) 0.053(7) -0.001(6) -0.003(5) 0.003(5)
C134 0.037(6) 0.038(6) 0.050(7) 0.006(5) 0.002(5) 0.000(5)
C135 0.025(5) 0.023(5) 0.023(5) 0.002(4) 0.000(4) 0.002(4)
C136 0.039(6) 0.018(5) 0.042(6) -0.008(4) -0.015(5) 0.004(4)
C137 0.036(6) 0.032(6) 0.052(7) -0.003(5) -0.020(5) -0.003(5)
C138 0.023(5) 0.031(6) 0.055(7) 0.000(5) -0.013(5) 0.001(4)
C139 0.025(5) 0.029(5) 0.057(7) 0.005(5) -0.005(5) 0.012(4)
C140 0.021(5) 0.021(5) 0.053(7) -0.008(4) -0.008(4) 0.005(4)
C141 0.022(5) 0.025(5) 0.031(5) 0.009(4) -0.004(4) 0.001(4)
C142 0.034(6) 0.046(7) 0.043(7) 0.010(5) -0.003(5) -0.005(5)
C143 0.034(6) 0.066(8) 0.058(8) 0.030(7) 0.006(5) -0.018(6)
C144 0.031(6) 0.036(6) 0.050(7) 0.008(5) -0.007(5) -0.013(5)
C145 0.031(6) 0.023(5) 0.061(8) 0.004(5) -0.016(5) -0.004(5)
C146 0.026(5) 0.032(5) 0.036(6) 0.008(5) -0.004(4) 0.003(4)
C147 0.020(5) 0.017(5) 0.040(6) -0.001(4) 0.002(4) 0.000(4)
C148 0.032(5) 0.024(5) 0.026(5) 0.004(4) 0.001(4) -0.001(4)
C149 0.040(6) 0.034(6) 0.031(6) 0.001(5) -0.013(5) 0.006(5)
C150 0.024(5) 0.037(6) 0.028(5) 0.008(4) -0.004(4) 0.006(5)
C151 0.038(5) 0.013(4) 0.025(5) 0.000(4) -0.005(4) -0.004(4)
C152 0.024(5) 0.023(5) 0.031(5) 0.000(4) 0.001(4) 0.001(4)
C153 0.024(5) 0.025(5) 0.045(6) 0.003(5) 0.004(4) 0.006(4)
C154 0.024(5) 0.035(6) 0.041(6) 0.008(5) -0.002(4) -0.004(5)
C161 0.091(11) 0.054(8) 0.036(7) 0.000(6) -0.006(6) 0.028(7)
C162 0.091(10) 0.034(6) 0.034(7) 0.008(5) 0.003(6) 0.018(6)
C163 0.028(5) 0.036(6) 0.037(6) -0.017(5) 0.005(4) 0.004(5)
C164 0.038(6) 0.061(8) 0.038(7) -0.007(6) 0.004(5) 0.009(6)
C165 0.035(6) 0.063(9) 0.067(9) -0.030(7) -0.006(6) -0.016(6)
C166 0.037(6) 0.047(7) 0.065(9) -0.014(7) 0.004(6) -0.015(6)
C167 0.031(6) 0.041(7) 0.075(9) -0.010(6) 0.008(6) -0.007(5)
C168 0.027(5) 0.031(6) 0.049(7) -0.013(5) -0.002(5) 0.003(4)
C169 0.045(6) 0.021(5) 0.037(6) -0.003(4) 0.010(5) -0.007(5)
C170 0.078(9) 0.038(6) 0.032(6) -0.006(5) 0.026(6) -0.015(6)
C171 0.102(12) 0.041(8) 0.057(9) -0.005(6) 0.021(8) -0.032(8)
C172 0.050(8) 0.072(10) 0.055(8) -0.029(7) 0.027(6) -0.025(7)
C173 0.041(7) 0.038(6) 0.070(9) -0.016(6) 0.019(6) -0.003(5)
C174 0.047(7) 0.032(6) 0.043(7) -0.005(5) 0.015(5) -0.008(5)
C175 0.025(5) 0.034(5) 0.036(6) -0.014(4) -0.011(4) 0.017(4)
C176 0.035(6) 0.043(7) 0.075(9) -0.036(6) -0.015(6) 0.006(5)
C177 0.042(7) 0.048(8) 0.114(12) -0.043(8) -0.023(7) 0.006(6)
C178 0.015(5) 0.056(7) 0.077(9) -0.024(7) -0.004(5) -0.005(5)
C179 0.030(6) 0.053(8) 0.104(11) -0.034(8) 0.005(7) -0.003(6)
C180 0.030(6) 0.040(6) 0.070(8) -0.033(6) -0.003(5) -0.009(5)
C181 0.024(5) 0.018(5) 0.054(7) 0.013(5) 0.015(5) 0.012(4)
C182 0.048(7) 0.045(7) 0.063(8) 0.007(6) -0.006(6) 0.004(6)
C183 0.070(9) 0.030(6) 0.069(9) 0.019(6) 0.005(7) 0.005(6)
C184 0.045(7) 0.028(6) 0.082(10) 0.001(6) 0.012(6) 0.000(5)
C185 0.045(7) 0.025(6) 0.074(9) -0.007(6) 0.009(6) 0.004(5)
C186 0.046(7) 0.030(6) 0.047(7) 0.000(5) 0.007(5) 0.005(5)
C187 0.030(5) 0.026(5) 0.033(6) 0.003(4) 0.003(4) -0.002(4)
C188 0.037(6) 0.039(6) 0.034(6) -0.004(5) -0.004(5) -0.008(5)
C189 0.021(5) 0.056(7) 0.041(7) 0.002(6) -0.010(4) 0.002(5)
C190 0.036(6) 0.035(6) 0.063(8) -0.017(6) 0.000(5) 0.008(5)
C191 0.039(6) 0.025(5) 0.016(5) -0.006(4) -0.005(4) -0.005(4)
C192 0.036(6) 0.031(5) 0.033(6) -0.017(4) 0.006(4) -0.013(5)
C193 0.034(6) 0.050(7) 0.054(7) -0.024(6) 0.018(5) -0.008(6)
C194 0.053(7) 0.050(7) 0.024(6) -0.010(5) 0.018(5) -0.019(6)
C201 0.026(5) 0.030(5) 0.037(6) 0.003(4) 0.004(4) -0.001(4)
C202 0.014(4) 0.022(5) 0.036(6) -0.005(4) 0.006(4) 0.004(4)
C203 0.030(5) 0.025(5) 0.021(5) -0.001(4) 0.002(4) 0.005(4)
C204 0.029(6) 0.029(6) 0.051(7) -0.007(5) 0.001(5) 0.003(4)
C205 0.046(7) 0.034(6) 0.054(8) -0.009(5) 0.012(5) 0.008(5)
C206 0.067(8) 0.019(5) 0.036(6) -0.011(4) -0.007(5) 0.012(5)
C207 0.051(7) 0.020(5) 0.042(7) -0.004(4) -0.008(5) 0.004(5)
C208 0.037(6) 0.022(5) 0.031(6) -0.008(4) -0.006(4) 0.004(4)
C209 0.020(5) 0.023(5) 0.028(5) -0.006(4) 0.010(4) -0.003(4)
C210 0.044(6) 0.031(6) 0.032(6) -0.004(5) 0.003(5) 0.000(5)
C211 0.050(7) 0.028(6) 0.045(7) 0.011(5) 0.001(5) 0.000(5)
C212 0.047(7) 0.058(8) 0.029(6) -0.001(6) -0.002(5) 0.009(6)
C213 0.062(8) 0.055(7) 0.024(6) -0.014(5) -0.001(5) -0.006(6)
C214 0.038(6) 0.041(6) 0.028(6) -0.006(5) 0.000(4) -0.005(5)
C215 0.037(5) 0.017(4) 0.028(5) 0.005(4) 0.006(4) -0.003(4)
C216 0.023(5) 0.028(5) 0.051(7) 0.002(5) 0.000(4) -0.002(4)
C217 0.043(7) 0.031(6) 0.054(7) -0.002(5) -0.003(5) -0.012(5)
C218 0.061(8) 0.025(5) 0.037(6) -0.003(5) 0.001(5) 0.001(5)
C219 0.051(7) 0.018(5) 0.042(6) 0.001(4) 0.016(5) 0.006(5)
C220 0.034(6) 0.022(5) 0.038(6) 0.004(4) 0.005(4) -0.001(4)
C221 0.025(5) 0.041(6) 0.048(7) -0.002(5) 0.006(5) -0.018(5)
C222 0.037(6) 0.059(8) 0.049(7) 0.018(6) 0.000(5) -0.004(6)
C223 0.066(9) 0.079(10) 0.055(9) 0.027(8) -0.011(7) -0.016(8)
C224 0.082(11) 0.106(13) 0.042(9) 0.022(9) -0.012(8) -0.049(10)
C225 0.094(12) 0.102(12) 0.023(7) -0.004(7) 0.004(7) -0.053(10)
C226 0.067(8) 0.034(6) 0.036(7) 0.006(5) 0.007(6) -0.016(6)
C227 0.035(6) 0.039(6) 0.037(6) 0.017(5) -0.008(5) -0.018(5)
C228 0.046(7) 0.054(7) 0.034(7) 0.015(6) -0.007(5) -0.007(6)
C229 0.087(11) 0.063(9) 0.041(8) 0.015(7) -0.033(7) -0.025(8)
C230 0.068(10) 0.075(10) 0.085(11) 0.049(9) -0.030(8) -0.010(8)
C231 0.031(5) 0.014(4) 0.035(6) -0.009(4) -0.004(4) 0.004(4)
C232 0.017(5) 0.012(4) 0.062(7) 0.005(4) 0.000(4) -0.003(4)
C233 0.035(6) 0.042(6) 0.038(6) 0.006(5) 0.006(5) 0.002(5)
C234 0.024(5) 0.034(6) 0.042(7) 0.015(5) 0.001(4) -0.004(5)
N31 0.028(4) 0.025(4) 0.035(5) 0.002(4) 0.000(3) 0.005(4)
C310 0.061(13) 0.053(12) 0.053(12) 0.011(10) 0.015(10) 0.001(10)
C311 0.09(3) 0.09(2) 0.06(2) -0.008(18) 0.03(2) 0.01(2)
C312 0.032(10) 0.058(12) 0.068(13) 0.019(11) 0.000(10) 0.000(9)
C313 0.06(2) 0.035(19) 0.09(3) -0.01(2) 0.01(2) 0.021(16)
C314 0.037(10) 0.026(10) 0.053(12) -0.003(9) -0.002(9) 0.001(8)
C315 0.05(2) 0.10(2) 0.07(2) 0.03(2) -0.001(19) -0.001(17)
C316 0.067(13) 0.065(13) 0.053(13) 0.004(10) -0.001(10) -0.019(11)
C317 0.063(19) 0.059(12) 0.044(11) 0.001(8) -0.010(14) -0.015(13)
C410 0.039(9) 0.023(8) 0.032(9) 0.011(7) -0.003(7) -0.001(7)
C411 0.049(16) 0.053(15) 0.033(13) 0.003(11) 0.018(13) -0.009(14)
C412 0.041(9) 0.036(9) 0.041(10) -0.003(8) 0.011(8) -0.006(8)
C413 0.067(19) 0.035(17) 0.051(19) 0.002(15) 0.028(14) 0.008(13)
C414 0.035(9) 0.031(8) 0.035(9) -0.009(7) 0.007(7) -0.013(7)
C415 0.025(12) 0.044(13) 0.060(17) -0.018(13) 0.010(12) 0.012(9)
C416 0.043(9) 0.035(9) 0.038(9) 0.005(7) -0.010(8) 0.004(8)
C417 0.063(19) 0.059(12) 0.044(11) 0.001(8) -0.010(14) -0.015(13)
N32 0.083(8) 0.055(7) 0.037(6) 0.019(5) 0.002(5) 0.003(6)
C320 0.094(12) 0.075(11) 0.075(11) 0.029(9) 0.018(9) 0.021(9)
C321 0.131(17) 0.069(11) 0.136(17) 0.042(11) 0.009(13) 0.038(11)
C322 0.057(9) 0.085(11) 0.068(10) -0.005(8) 0.001(7) 0.007(8)
C323 0.089(13) 0.106(14) 0.095(13) 0.006(11) -0.046(10) 0.009(11)
C324 0.065(9) 0.079(10) 0.076(10) 0.035(8) -0.016(8) -0.018(8)
C325 0.073(13) 0.16(2) 0.24(3) 0.12(2) -0.052(15) -0.033(13)
C326 0.118(14) 0.066(10) 0.047(9) 0.012(7) 0.004(8) 0.018(9)
C327 0.087(12) 0.076(11) 0.125(15) 0.033(11) 0.030(11) 0.026(10)
N33 0.032(5) 0.021(4) 0.042(5) -0.002(4) -0.004(4) -0.003(4)
C330 0.049(7) 0.024(5) 0.036(6) -0.015(4) -0.005(5) 0.010(5)
C331 0.052(8) 0.063(8) 0.061(8) -0.015(7) -0.002(6) 0.034(7)
C332 0.040(6) 0.030(6) 0.034(6) 0.001(4) -0.005(5) -0.003(5)
C333 0.053(7) 0.046(7) 0.051(7) 0.006(6) -0.008(6) -0.011(6)
C334 0.037(6) 0.034(6) 0.034(6) -0.001(5) 0.001(4) 0.001(5)
C335 0.046(7) 0.040(6) 0.043(7) -0.008(5) 0.004(5) 0.011(5)
C336 0.040(6) 0.023(5) 0.052(7) -0.002(5) 0.004(5) -0.008(5)
C337 0.055(8) 0.048(7) 0.049(8) -0.002(6) 0.011(6) -0.004(6)
N34 0.045(5) 0.030(5) 0.030(5) 0.008(4) 0.006(4) -0.005(4)
C340 0.063(8) 0.040(7) 0.051(8) 0.017(6) 0.014(6) 0.017(6)
C341 0.063(9) 0.077(10) 0.075(10) 0.002(8) 0.019(7) 0.035(8)
C342 0.054(7) 0.038(6) 0.041(7) 0.007(5) 0.012(5) -0.004(6)
C343 0.073(9) 0.045(7) 0.045(8) 0.007(6) -0.003(6) 0.003(7)
C344 0.051(7) 0.042(6) 0.039(6) -0.003(5) -0.002(5) -0.010(5)
C345 0.090(11) 0.061(9) 0.056(9) -0.004(7) -0.007(8) -0.006(8)
C346 0.049(7) 0.037(6) 0.038(6) 0.007(5) 0.010(5) -0.009(5)
C347 0.056(8) 0.053(8) 0.072(9) 0.007(7) 0.012(7) -0.016(7)
N35 0.031(4) 0.025(4) 0.035(5) 0.003(4) 0.000(4) -0.006(4)
C350 0.039(6) 0.026(5) 0.045(7) -0.001(5) -0.008(5) 0.000(5)
C351 0.049(7) 0.043(7) 0.049(7) 0.011(6) 0.008(6) 0.008(6)
C352 0.042(6) 0.031(6) 0.038(6) -0.003(5) 0.011(5) -0.011(5)
C353 0.087(10) 0.035(6) 0.038(7) -0.006(5) 0.009(6) 0.011(6)
C354 0.026(5) 0.035(6) 0.031(6) 0.006(4) -0.003(4) -0.002(4)
C355 0.034(6) 0.048(7) 0.053(7) 0.008(6) 0.009(5) -0.002(5)
C356 0.031(6) 0.047(7) 0.040(6) 0.015(5) -0.003(5) 0.003(5)
C357 0.058(8) 0.058(8) 0.076(10) 0.032(7) 0.005(7) 0.019(7)
N36 0.058(7) 0.071(7) 0.042(6) 0.016(5) 0.003(5) 0.004(6)
C360 0.080(12) 0.070(12) 0.049(11) 0.004(9) 0.000(9) 0.010(10)
C361 0.084(17) 0.104(18) 0.064(15) 0.015(14) -0.012(13) 0.016(15)
C362 0.081(12) 0.065(12) 0.048(11) -0.005(9) 0.000(9) -0.005(10)
C363 0.09(2) 0.08(2) 0.13(2) 0.009(19) -0.046(17) -0.017(18)
C364 0.063(13) 0.23(6) 0.06(3) 0.03(2) -0.013(12) 0.065(19)
C365 0.086(15) 0.07(2) 0.061(18) 0.008(15) 0.012(13) -0.006(19)
C366 0.070(12) 0.074(12) 0.054(11) -0.001(10) -0.014(9) 0.005(10)
C367 0.14(3) 0.10(2) 0.14(2) -0.019(18) 0.00(2) 0.00(2)
C460 0.038(12) 0.056(13) 0.057(14) -0.008(11) -0.006(10) -0.007(11)
C461 0.066(19) 0.07(2) 0.060(18) 0.015(15) -0.015(15) 0.005(16)
C462 0.072(15) 0.075(16) 0.073(16) -0.007(12) -0.005(12) 0.011(13)
C463 0.042(17) 0.08(2) 0.07(2) 0.00(2) -0.006(15) 0.00(2)
C464 0.063(13) 0.23(6) 0.06(3) 0.03(2) -0.013(12) 0.065(19)
C465 0.086(15) 0.07(2) 0.061(18) 0.008(15) 0.012(13) -0.006(19)
C466 0.046(12) 0.056(13) 0.051(13) 0.004(11) -0.003(10) -0.009(11)
C467 0.06(2) 0.07(2) 0.15(3) 0.00(2) 0.03(2) 0.009(19)

loop_
_atom_type_symbol
_atom_type_description
_atom_type_scat_dispersion_real
_atom_type_scat_dispersion_imag
_atom_type_scat_source
C C 0.0033 0.0016 'International Tables Vol C Tables 4.2.6.8 and 6.1.1.4'
H H 0.0000 0.0000 'International Tables Vol C Tables 4.2.6.8 and 6.1.1.4'
N N 0.0061 0.0033 'International Tables Vol C Tables 4.2.6.8 and 6.1.1.4'
P P 0.1023 0.0942 'International Tables Vol C Tables 4.2.6.8 and 6.1.1.4'
S S 0.1246 0.1234 'International Tables Vol C Tables 4.2.6.8 and 6.1.1.4'
Co Co 0.3494 0.9721 'International Tables Vol C Tables 4.2.6.8 and 6.1.1.4'

loop_
_geom_angle_atom_site_label_1
_geom_angle_atom_site_label_2
_geom_angle_atom_site_label_3
_geom_angle
_geom_angle_site_symmetry_1
_geom_angle_site_symmetry_3
_geom_angle_publ_flag
P2 Co1 P1 87.61(10) . . ?
P2 Co1 S4 98.49(10) . . ?
P1 Co1 S4 92.21(11) . . ?
P2 Co1 S1 90.62(10) . . ?
P1 Co1 S1 96.48(10) . . ?
S4 Co1 S1 167.68(11) . . ?
P2 Co1 S2 89.75(10) . . ?
P1 Co1 S2 172.03(11) . . ?
S4 Co1 S2 95.62(10) . . ?
S1 Co1 S2 76.03(10) . . ?
P2 Co1 S3 173.43(12) . . ?
P1 Co1 S3 89.01(10) . . ?
S4 Co1 S3 76.01(10) . . ?
S1 Co1 S3 95.36(10) . . ?
S2 Co1 S3 94.33(9) . . ?
P4 Co2 P3 87.75(9) . . ?
P4 Co2 S5 90.83(9) . . ?
P3 Co2 S5 98.39(9) . . ?
P4 Co2 S6 88.27(9) . . ?
P3 Co2 S6 173.19(10) . . ?
S5 Co2 S6 76.14(9) . . ?
P4 Co2 S7 175.81(10) . . ?
P3 Co2 S7 90.98(9) . . ?
S5 Co2 S7 93.31(9) . . ?
S6 Co2 S7 93.37(9) . . ?
P4 Co2 S8 100.30(9) . . ?
P3 Co2 S8 91.39(9) . . ?
S5 Co2 S8 165.48(10) . . ?
S6 Co2 S8 94.76(9) . . ?
S7 Co2 S8 75.73(9) . . ?
P5 Co3 P6 87.60(10) . . ?
P5 Co3 S10 90.36(11) . . ?
P6 Co3 S10 97.61(11) . . ?
P5 Co3 S11 98.10(10) . . ?
P6 Co3 S11 90.96(10) . . ?
S10 Co3 S11 168.22(11) . . ?
P5 Co3 S9 89.47(10) . . ?
P6 Co3 S9 172.93(12) . . ?
S10 Co3 S9 75.97(11) . . ?
S11 Co3 S9 95.82(11) . . ?
P5 Co3 S12 172.91(11) . . ?
P6 Co3 S12 88.72(9) . . ?
S10 Co3 S12 96.13(10) . . ?
S11 Co3 S12 75.90(9) . . ?
S9 Co3 S12 94.85(9) . . ?
P7 Co4 P8 87.47(9) . . ?
P7 Co4 S15 98.27(10) . . ?
P8 Co4 S15 91.34(9) . . ?
P7 Co4 S13 89.50(9) . . ?
P8 Co4 S13 174.52(10) . . ?
S15 Co4 S13 93.61(9) . . ?
P7 Co4 S14 92.37(10) . . ?
P8 Co4 S14 99.74(9) . . ?
S15 Co4 S14 164.97(10) . . ?
S13 Co4 S14 75.81(9) . . ?
P7 Co4 S16 173.53(10) . . ?
P8 Co4 S16 90.27(9) . . ?
S15 Co4 S16 75.72(9) . . ?
S13 Co4 S16 93.22(9) . . ?
S14 Co4 S16 93.99(9) . . ?
P10 Co5 P9 88.41(10) . . ?
P10 Co5 S19 97.21(10) . . ?
P9 Co5 S19 95.16(10) . . ?
P10 Co5 S18 95.34(10) . . ?
P9 Co5 S18 94.44(11) . . ?
S19 Co5 S18 164.39(10) . . ?
P10 Co5 S20 86.65(10) . . ?
P9 Co5 S20 168.96(11) . . ?
S19 Co5 S20 75.70(9) . . ?
S18 Co5 S20 95.85(9) . . ?
P10 Co5 S17 170.40(11) . . ?
P9 Co5 S17 92.33(10) . . ?
S19 Co5 S17 92.26(10) . . ?
S18 Co5 S17 75.06(9) . . ?
S20 Co5 S17 94.19(10) . . ?
P12 Co6 P11 87.54(9) . . ?
P12 Co6 S22 87.75(10) . . ?
P11 Co6 S22 172.18(11) . . ?
P12 Co6 S24 99.96(9) . . ?
P11 Co6 S24 94.11(10) . . ?
S22 Co6 S24 92.85(10) . . ?
P12 Co6 S21 90.77(10) . . ?
P11 Co6 S21 97.17(10) . . ?
S22 Co6 S21 76.65(10) . . ?
S24 Co6 S21 164.75(11) . . ?
P12 Co6 S23 173.67(11) . . ?
P11 Co6 S23 88.24(9) . . ?
S22 Co6 S23 96.94(9) . . ?
S24 Co6 S23 75.64(9) . . ?
S21 Co6 S23 94.44(9) . . ?
C9 P1 C3 100.8(4) . . ?
C9 P1 C2 105.6(5) . . ?
C3 P1 C2 106.2(4) . . ?
C9 P1 Co1 119.6(3) . . ?
C3 P1 Co1 117.0(3) . . ?
C2 P1 Co1 106.5(3) . . ?
C1 P2 C15 107.2(4) . . ?
C1 P2 C21 105.6(4) . . ?
C15 P2 C21 104.5(4) . . ?
C1 P2 Co1 105.2(3) . . ?
C15 P2 Co1 118.5(3) . . ?
C21 P2 Co1 115.0(3) . . ?
C49 P3 C43 106.1(4) . . ?
C49 P3 C42 105.4(4) . . ?
C43 P3 C42 105.7(4) . . ?
C49 P3 Co2 113.9(3) . . ?
C43 P3 Co2 118.8(3) . . ?
C42 P3 Co2 105.9(3) . . ?
C61 P4 C55 104.0(4) . . ?
C61 P4 C41 106.6(4) . . ?
C55 P4 C41 104.1(4) . . ?
C61 P4 Co2 113.6(3) . . ?
C55 P4 Co2 122.0(3) . . ?
C41 P4 Co2 105.3(3) . . ?
C83 P5 C89 103.4(5) . . ?
C83 P5 C82 106.4(5) . . ?
C89 P5 C82 105.9(5) . . ?
C83 P5 Co3 119.6(3) . . ?
C89 P5 Co3 115.1(3) . . ?
C82 P5 Co3 105.4(3) . . ?
C101 P6 C95 102.0(4) . . ?
C101 P6 C81 104.9(5) . . ?
C95 P6 C81 106.4(4) . . ?
C101 P6 Co3 120.0(3) . . ?
C95 P6 Co3 115.6(3) . . ?
C81 P6 Co3 106.8(3) . . ?
C123 P7 C122 106.2(5) . . ?
C123 P7 C129 103.7(4) . . ?
C122 P7 C129 104.3(4) . . ?
C123 P7 Co4 113.4(3) . . ?
C122 P7 Co4 105.6(3) . . ?
C129 P7 Co4 122.3(3) . . ?
C141 P8 C135 104.5(4) . . ?
C141 P8 C121 106.0(5) . . ?
C135 P8 C121 103.6(4) . . ?
C141 P8 Co4 115.0(3) . . ?
C135 P8 Co4 120.1(3) . . ?
C121 P8 Co4 106.4(3) . . ?
C163 P9 C169 103.5(4) . . ?
C163 P9 C162 102.2(5) . . ?
C169 P9 C162 108.0(5) . . ?
C163 P9 Co5 118.5(3) . . ?
C169 P9 Co5 116.6(3) . . ?
C162 P9 Co5 106.8(4) . . ?
C175 P10 C161 108.0(6) . . ?
C175 P10 C181 104.1(4) . . ?
C161 P10 C181 100.0(6) . . ?
C175 P10 Co5 118.2(3) . . ?
C161 P10 Co5 107.5(4) . . ?
C181 P10 Co5 117.4(3) . . ?
C209 P11 C202 105.6(4) . . ?
C209 P11 C203 107.4(4) . . ?
C202 P11 C203 105.2(4) . . ?
C209 P11 Co6 117.6(3) . . ?
C202 P11 Co6 106.4(3) . . ?
C203 P11 Co6 113.6(3) . . ?
C221 P12 C201 105.8(5) . . ?
C221 P12 C215 105.5(5) . . ?
C201 P12 C215 104.8(5) . . ?
C221 P12 Co6 119.4(3) . . ?
C201 P12 Co6 106.1(3) . . ?
C215 P12 Co6 114.0(3) . . ?
C27 S1 Co1 88.3(3) . . ?
C27 S2 Co1 87.4(3) . . ?
C31 S3 Co1 87.3(3) . . ?
C31 S4 Co1 87.6(4) . . ?
C67 S5 Co2 87.0(3) . . ?
C67 S6 Co2 86.6(3) . . ?
C71 S7 Co2 87.7(3) . . ?
C71 S8 Co2 87.4(3) . . ?
C107 S9 Co3 88.1(4) . . ?
C107 S10 Co3 87.2(4) . . ?
C111 S11 Co3 87.3(4) . . ?
C111 S12 Co3 86.0(3) . . ?
C147 S13 Co4 87.7(3) . . ?
C147 S14 Co4 87.7(3) . . ?
C151 S15 Co4 87.4(3) . . ?
C151 S16 Co4 87.0(3) . . ?
C187 S17 Co5 88.0(3) . . ?
C187 S18 Co5 87.9(3) . . ?
C191 S19 Co5 87.6(3) . . ?
C191 S20 Co5 87.7(3) . . ?
C227 S21 Co6 86.8(4) . . ?
C227 S22 Co6 88.2(4) . . ?
C231 S23 Co6 87.8(3) . . ?
C231 S24 Co6 88.2(3) . . ?
C2 C1 P2 108.7(6) . . ?
C2 C1 H1A 110.0 . . ?
P2 C1 H1A 110.0 . . ?
C2 C1 H1B 110.0 . . ?
P2 C1 H1B 110.0 . . ?
H1A C1 H1B 108.3 . . ?
C1 C2 P1 109.7(6) . . ?
C1 C2 H2A 109.7 . . ?
P1 C2 H2A 109.7 . . ?
C1 C2 H2B 109.7 . . ?
P1 C2 H2B 109.7 . . ?
H2A C2 H2B 108.2 . . ?
C4 C3 C8 118.3(9) . . ?
C4 C3 P1 121.0(7) . . ?
C8 C3 P1 120.5(8) . . ?
C5 C4 C3 121.3(9) . . ?
C5 C4 H4 119.3 . . ?
C3 C4 H4 119.3 . . ?
C6 C5 C4 119.6(10) . . ?
C6 C5 H5 120.2 . . ?
C4 C5 H5 120.2 . . ?
C5 C6 C7 121.0(9) . . ?
C5 C6 H6 119.5 . . ?
C7 C6 H6 119.5 . . ?
C6 C7 C8 119.4(9) . . ?
C6 C7 H7 120.3 . . ?
C8 C7 H7 120.3 . . ?
C3 C8 C7 120.4(10) . . ?
C3 C8 H8 119.8 . . ?
C7 C8 H8 119.8 . . ?
C14 C9 C10 116.2(10) . . ?
C14 C9 P1 122.9(8) . . ?
C10 C9 P1 120.8(8) . . ?
C11 C10 C9 122.5(11) . . ?
C11 C10 H10 118.8 . . ?
C9 C10 H10 118.8 . . ?
C10 C11 C12 119.0(12) . . ?
C10 C11 H11 120.5 . . ?
C12 C11 H11 120.5 . . ?
C13 C12 C11 119.2(12) . . ?
C13 C12 H12 120.4 . . ?
C11 C12 H12 120.4 . . ?
C14 C13 C12 121.4(13) . . ?
C14 C13 H13 119.3 . . ?
C12 C13 H13 119.3 . . ?
C13 C14 C9 121.6(12) . . ?
C13 C14 H14 119.2 . . ?
C9 C14 H14 119.2 . . ?
C20 C15 C16 118.4(10) . . ?
C20 C15 P2 121.0(8) . . ?
C16 C15 P2 120.5(9) . . ?
C17 C16 C15 119.9(11) . . ?
C17 C16 H16 120.0 . . ?
C15 C16 H16 120.0 . . ?
C16 C17 C18 122.6(12) . . ?
C16 C17 H17 118.7 . . ?
C18 C17 H17 118.7 . . ?
C19 C18 C17 117.1(12) . . ?
C19 C18 H18 121.4 . . ?
C17 C18 H18 121.4 . . ?
C18 C19 C20 121.5(11) . . ?
C18 C19 H19 119.2 . . ?
C20 C19 H19 119.2 . . ?
C15 C20 C19 120.1(10) . . ?
C15 C20 H20 119.9 . . ?
C19 C20 H20 119.9 . . ?
C26 C21 C22 117.8(9) . . ?
C26 C21 P2 122.8(8) . . ?
C22 C21 P2 119.4(7) . . ?
C23 C22 C21 120.3(10) . . ?
C23 C22 H22 119.9 . . ?
C21 C22 H22 119.9 . . ?
C22 C23 C24 120.2(10) . . ?
C22 C23 H23 119.9 . . ?
C24 C23 H23 119.9 . . ?
C25 C24 C23 120.1(9) . . ?
C25 C24 H24 119.9 . . ?
C23 C24 H24 119.9 . . ?
C24 C25 C26 119.8(10) . . ?
C24 C25 H25 120.1 . . ?
C26 C25 H25 120.1 . . ?
C25 C26 C21 121.6(10) . . ?
C25 C26 H26 119.2 . . ?
C21 C26 H26 119.2 . . ?
C28 C27 S2 126.3(7) . . ?
C28 C27 S1 125.3(7) . . ?
S2 C27 S1 108.3(6) . . ?
C27 C28 C30 122.3(9) . . ?
C27 C28 C29 118.9(9) . . ?
C30 C28 C29 118.7(10) . . ?
N1 C29 C28 178.5(16) . . ?
N2 C30 C28 179.1(13) . . ?
C32 C31 S3 126.8(8) . . ?
C32 C31 S4 124.8(8) . . ?
S3 C31 S4 108.4(6) . . ?
C31 C32 C33 121.9(10) . . ?
C31 C32 C34 122.1(10) . . ?
C33 C32 C34 115.9(10) . . ?
N3 C33 C32 178.2(14) . . ?
N4 C34 C32 173.0(15) . . ?
C42 C41 P4 108.1(6) . . ?
C42 C41 H41A 110.1 . . ?
P4 C41 H41A 110.1 . . ?
C42 C41 H41B 110.1 . . ?
P4 C41 H41B 110.1 . . ?
H41A C41 H41B 108.4 . . ?
C41 C42 P3 107.7(6) . . ?
C41 C42 H42A 110.2 . . ?
P3 C42 H42A 110.2 . . ?
C41 C42 H42B 110.2 . . ?
P3 C42 H42B 110.2 . . ?
H42A C42 H42B 108.5 . . ?
C48 C43 C44 119.1(8) . . ?
C48 C43 P3 121.5(7) . . ?
C44 C43 P3 119.2(7) . . ?
C45 C44 C43 119.1(9) . . ?
C45 C44 H44 120.4 . . ?
C43 C44 H44 120.4 . . ?
C46 C45 C44 120.8(9) . . ?
C46 C45 H45 119.6 . . ?
C44 C45 H45 119.6 . . ?
C45 C46 C47 119.5(9) . . ?
C45 C46 H46 120.2 . . ?
C47 C46 H46 120.2 . . ?
C48 C47 C46 120.5(9) . . ?
C48 C47 H47 119.7 . . ?
C46 C47 H47 119.7 . . ?
C47 C48 C43 120.9(9) . . ?
C47 C48 H48 119.6 . . ?
C43 C48 H48 119.6 . . ?
C54 C49 C50 117.9(8) . . ?
C54 C49 P3 122.6(7) . . ?
C50 C49 P3 119.4(7) . . ?
C51 C50 C49 120.9(9) . . ?
C51 C50 H50 119.6 . . ?
C49 C50 H50 119.6 . . ?
C52 C51 C50 120.1(10) . . ?
C52 C51 H51 120.0 . . ?
C50 C51 H51 120.0 . . ?
C51 C52 C53 120.7(9) . . ?
C51 C52 H52 119.7 . . ?
C53 C52 H52 119.7 . . ?
C52 C53 C54 120.5(10) . . ?
C52 C53 H53 119.8 . . ?
C54 C53 H53 119.8 . . ?
C53 C54 C49 119.8(10) . . ?
C53 C54 H54 120.1 . . ?
C49 C54 H54 120.1 . . ?
C60 C55 C56 118.7(8) . . ?
C60 C55 P4 120.0(7) . . ?
C56 C55 P4 121.2(7) . . ?
C57 C56 C55 121.1(9) . . ?
C57 C56 H56 119.5 . . ?
C55 C56 H56 119.5 . . ?
C56 C57 C58 120.0(10) . . ?
C56 C57 H57 120.0 . . ?
C58 C57 H57 120.0 . . ?
C59 C58 C57 119.2(10) . . ?
C59 C58 H58 120.4 . . ?
C57 C58 H58 120.4 . . ?
C58 C59 C60 120.8(10) . . ?
C58 C59 H59 119.6 . . ?
C60 C59 H59 119.6 . . ?
C55 C60 C59 120.2(9) . . ?
C55 C60 H60 119.9 . . ?
C59 C60 H60 119.9 . . ?
C62 C61 C66 118.6(9) . . ?
C62 C61 P4 120.1(7) . . ?
C66 C61 P4 121.2(7) . . ?
C61 C62 C63 121.2(9) . . ?
C61 C62 H62 119.4 . . ?
C63 C62 H62 119.4 . . ?
C64 C63 C62 120.1(10) . . ?
C64 C63 H63 119.9 . . ?
C62 C63 H63 119.9 . . ?
C63 C64 C65 119.7(10) . . ?
C63 C64 H64 120.2 . . ?
C65 C64 H64 120.2 . . ?
C64 C65 C66 120.2(11) . . ?
C64 C65 H65 119.9 . . ?
C66 C65 H65 119.9 . . ?
C61 C66 C65 120.2(10) . . ?
C61 C66 H66 119.9 . . ?
C65 C66 H66 119.9 . . ?
C68 C67 S5 125.7(7) . . ?
C68 C67 S6 124.1(8) . . ?
S5 C67 S6 110.1(5) . . ?
C67 C68 C69 121.5(9) . . ?
C67 C68 C70 119.6(9) . . ?
C69 C68 C70 118.9(9) . . ?
N5 C69 C68 177.2(12) . . ?
N6 C70 C68 178.2(13) . . ?
C72 C71 S7 124.6(7) . . ?
C72 C71 S8 126.3(7) . . ?
S7 C71 S8 109.1(5) . . ?
C71 C72 C74 123.2(9) . . ?
C71 C72 C73 118.3(9) . . ?
C74 C72 C73 118.5(9) . . ?
N7 C73 C72 177.7(13) . . ?
N8 C74 C72 177.3(12) . . ?
C82 C81 P6 107.8(7) . . ?
C82 C81 H81A 110.2 . . ?
P6 C81 H81A 110.2 . . ?
C82 C81 H81B 110.2 . . ?
P6 C81 H81B 110.2 . . ?
H81A C81 H81B 108.5 . . ?
C81 C82 P5 108.0(7) . . ?
C81 C82 H82A 110.1 . . ?
P5 C82 H82A 110.1 . . ?
C81 C82 H82B 110.1 . . ?
P5 C82 H82B 110.1 . . ?
H82A C82 H82B 108.4 . . ?
C84 C83 C88 116.5(11) . . ?
C84 C83 P5 121.2(9) . . ?
C88 C83 P5 122.2(9) . . ?
C83 C84 C85 122.7(12) . . ?
C83 C84 H84 118.7 . . ?
C85 C84 H84 118.7 . . ?
C84 C85 C86 117.5(12) . . ?
C84 C85 H85 121.2 . . ?
C86 C85 H85 121.2 . . ?
C87 C86 C85 120.9(12) . . ?
C87 C86 H86 119.6 . . ?
C85 C86 H86 119.6 . . ?
C88 C87 C86 119.0(13) . . ?
C88 C87 H87 120.5 . . ?
C86 C87 H87 120.5 . . ?
C87 C88 C83 123.4(12) . . ?
C87 C88 H88 118.3 . . ?
C83 C88 H88 118.3 . . ?
C94 C89 C90 119.9(10) . . ?
C94 C89 P5 121.4(8) . . ?
C90 C89 P5 118.7(8) . . ?
C89 C90 C91 120.3(10) . . ?
C89 C90 H90 119.9 . . ?
C91 C90 H90 119.9 . . ?
C92 C91 C90 119.5(12) . . ?
C92 C91 H91 120.2 . . ?
C90 C91 H91 120.2 . . ?
C91 C92 C93 120.9(11) . . ?
C91 C92 H92 119.5 . . ?
C93 C92 H92 119.5 . . ?
C92 C93 C94 121.4(11) . . ?
C92 C93 H93 119.3 . . ?
C94 C93 H93 119.3 . . ?
C89 C94 C93 117.9(11) . . ?
C89 C94 H94 121.1 . . ?
C93 C94 H94 121.1 . . ?
C100 C95 C96 119.1(8) . . ?
C100 C95 P6 122.3(7) . . ?
C96 C95 P6 118.4(7) . . ?
C95 C96 C97 120.1(9) . . ?
C95 C96 H96 119.9 . . ?
C97 C96 H96 119.9 . . ?
C98 C97 C96 120.7(10) . . ?
C98 C97 H97 119.7 . . ?
C96 C97 H97 119.7 . . ?
C99 C98 C97 118.8(10) . . ?
C99 C98 H98 120.6 . . ?
C97 C98 H98 120.6 . . ?
C98 C99 C100 121.7(10) . . ?
C98 C99 H99 119.1 . . ?
C100 C99 H99 119.1 . . ?
C95 C100 C99 119.6(9) . . ?
C95 C100 H100 120.2 . . ?
C99 C100 H100 120.2 . . ?
C106 C101 C102 117.1(9) . . ?
C106 C101 P6 122.3(8) . . ?
C102 C101 P6 120.5(7) . . ?
C103 C102 C101 121.6(10) . . ?
C103 C102 H102 119.2 . . ?
C101 C102 H102 119.2 . . ?
C102 C103 C104 120.9(11) . . ?
C102 C103 H103 119.6 . . ?
C104 C103 H103 119.6 . . ?
C103 C104 C105 119.0(11) . . ?
C103 C104 H104 120.5 . . ?
C105 C104 H104 120.5 . . ?
C106 C105 C104 120.3(11) . . ?
C106 C105 H105 119.8 . . ?
C104 C105 H105 119.8 . . ?
C105 C106 C101 121.1(11) . . ?
C105 C106 H106 119.5 . . ?
C101 C106 H106 119.5 . . ?
C008 C107 S9 117(2) . . ?
C108 C107 S9 135.1(15) . . ?
C008 C107 S10 133(2) . . ?
C108 C107 S10 115.9(15) . . ?
S9 C107 S10 108.7(7) . . ?
C110 C108 C109 114(3) . . ?
C110 C108 C107 130(3) . . ?
C109 C108 C107 116(2) . . ?
N9 C109 C108 177(4) . . ?
N10 C110 C108 170(6) . . ?
C107 C008 C010 117(3) . . ?
C107 C008 C009 129(3) . . ?
C010 C008 C009 114(3) . . ?
N9A C009 C008 173(5) . . ?
N10A C010 C008 172(4) . . ?
C112 C111 S11 124.5(8) . . ?
C112 C111 S12 125.7(8) . . ?
S11 C111 S12 109.8(6) . . ?
C111 C112 C113 121.1(9) . . ?
C111 C112 C114 121.4(10) . . ?
C113 C112 C114 117.2(10) . . ?
N11 C113 C112 175.0(12) . . ?
N12 C114 C112 177.9(13) . . ?
C122 C121 P8 105.8(6) . . ?
C122 C121 H12A 110.6 . . ?
P8 C121 H12A 110.6 . . ?
C122 C121 H12B 110.6 . . ?
P8 C121 H12B 110.6 . . ?
H12A C121 H12B 108.7 . . ?
C121 C122 P7 107.7(6) . . ?
C121 C122 H12C 110.2 . . ?
P7 C122 H12C 110.2 . . ?
C121 C122 H12D 110.2 . . ?
P7 C122 H12D 110.2 . . ?
H12C C122 H12D 108.5 . . ?
C128 C123 C124 119.0(10) . . ?
C128 C123 P7 118.8(7) . . ?
C124 C123 P7 122.1(8) . . ?
C125 C124 C123 119.6(12) . . ?
C125 C124 H124 120.2 . . ?
C123 C124 H124 120.2 . . ?
C126 C125 C124 120.7(12) . . ?
C126 C125 H125 119.7 . . ?
C124 C125 H125 119.7 . . ?
C127 C126 C125 120.4(11) . . ?
C127 C126 H126 119.8 . . ?
C125 C126 H126 119.8 . . ?
C126 C127 C128 119.4(11) . . ?
C126 C127 H127 120.3 . . ?
C128 C127 H127 120.3 . . ?
C123 C128 C127 120.8(10) . . ?
C123 C128 H128 119.6 . . ?
C127 C128 H128 119.6 . . ?
C134 C129 C130 118.2(9) . . ?
C134 C129 P7 120.7(8) . . ?
C130 C129 P7 120.8(8) . . ?
C131 C130 C129 120.8(10) . . ?
C131 C130 H130 119.6 . . ?
C129 C130 H130 119.6 . . ?
C132 C131 C130 119.9(11) . . ?
C132 C131 H131 120.0 . . ?
C130 C131 H131 120.0 . . ?
C133 C132 C131 120.4(10) . . ?
C133 C132 H132 119.8 . . ?
C131 C132 H132 119.8 . . ?
C132 C133 C134 119.3(10) . . ?
C132 C133 H133 120.3 . . ?
C134 C133 H133 120.3 . . ?
C129 C134 C133 121.3(10) . . ?
C129 C134 H134 119.3 . . ?
C133 C134 H134 119.3 . . ?
C136 C135 C140 119.0(8) . . ?
C136 C135 P8 121.4(7) . . ?
C140 C135 P8 119.5(7) . . ?
C135 C136 C137 120.2(9) . . ?
C135 C136 H136 119.9 . . ?
C137 C136 H136 119.9 . . ?
C138 C137 C136 119.5(9) . . ?
C138 C137 H137 120.3 . . ?
C136 C137 H137 120.3 . . ?
C139 C138 C137 121.2(9) . . ?
C139 C138 H138 119.4 . . ?
C137 C138 H138 119.4 . . ?
C138 C139 C140 120.1(9) . . ?
C138 C139 H139 119.9 . . ?
C140 C139 H139 119.9 . . ?
C139 C140 C135 120.0(9) . . ?
C139 C140 H140 120.0 . . ?
C135 C140 H140 120.0 . . ?
C146 C141 C142 118.1(9) . . ?
C146 C141 P8 119.7(7) . . ?
C142 C141 P8 122.2(8) . . ?
C141 C142 C143 118.5(11) . . ?
C141 C142 H142 120.8 . . ?
C143 C142 H142 120.8 . . ?
C144 C143 C142 121.0(11) . . ?
C144 C143 H143 119.5 . . ?
C142 C143 H143 119.5 . . ?
C143 C144 C145 121.3(10) . . ?
C143 C144 H144 119.4 . . ?
C145 C144 H144 119.4 . . ?
C144 C145 C146 118.6(10) . . ?
C144 C145 H145 120.7 . . ?
C146 C145 H145 120.7 . . ?
C145 C146 C141 122.6(10) . . ?
C145 C146 H146 118.7 . . ?
C141 C146 H146 118.7 . . ?
C148 C147 S14 126.3(7) . . ?
C148 C147 S13 124.9(7) . . ?
S14 C147 S13 108.8(5) . . ?
C147 C148 C150 121.1(8) . . ?
C147 C148 C149 121.0(9) . . ?
C150 C148 C149 117.7(8) . . ?
N13 C149 C148 179.3(14) . . ?
N14 C150 C148 179.7(13) . . ?
C152 C151 S15 125.4(7) . . ?
C152 C151 S16 124.8(7) . . ?
S15 C151 S16 109.7(5) . . ?
C151 C152 C154 119.4(8) . . ?
C151 C152 C153 121.7(8) . . ?
C154 C152 C153 118.9(8) . . ?
N15 C153 C152 177.9(11) . . ?
N16 C154 C152 179.4(12) . . ?
C162 C161 P10 113.0(9) . . ?
C162 C161 H16A 109.0 . . ?
P10 C161 H16A 109.0 . . ?
C162 C161 H16B 109.0 . . ?
P10 C161 H16B 109.0 . . ?
H16A C161 H16B 107.8 . . ?
C161 C162 P9 112.9(9) . . ?
C161 C162 H16C 109.0 . . ?
P9 C162 H16C 109.0 . . ?
C161 C162 H16D 109.0 . . ?
P9 C162 H16D 109.0 . . ?
H16C C162 H16D 107.8 . . ?
C168 C163 C164 118.7(10) . . ?
C168 C163 P9 120.0(8) . . ?
C164 C163 P9 121.3(9) . . ?
C163 C164 C165 118.5(11) . . ?
C163 C164 H164 120.8 . . ?
C165 C164 H164 120.8 . . ?
C166 C165 C164 122.3(11) . . ?
C166 C165 H165 118.9 . . ?
C164 C165 H165 118.9 . . ?
C165 C166 C167 118.9(11) . . ?
C165 C166 H166 120.5 . . ?
C167 C166 H166 120.5 . . ?
C166 C167 C168 120.5(12) . . ?
C166 C167 H167 119.7 . . ?
C168 C167 H167 119.7 . . ?
C163 C168 C167 121.1(10) . . ?
C163 C168 H168 119.5 . . ?
C167 C168 H168 119.5 . . ?
C174 C169 C170 120.2(10) . . ?
C174 C169 P9 119.7(8) . . ?
C170 C169 P9 119.9(9) . . ?
C171 C170 C169 117.7(12) . . ?
C171 C170 H170 121.2 . . ?
C169 C170 H170 121.2 . . ?
C172 C171 C170 122.0(12) . . ?
C172 C171 H171 119.0 . . ?
C170 C171 H171 119.0 . . ?
C171 C172 C173 120.4(12) . . ?
C171 C172 H172 119.8 . . ?
C173 C172 H172 119.8 . . ?
C172 C173 C174 119.0(12) . . ?
C172 C173 H173 120.5 . . ?
C174 C173 H173 120.5 . . ?
C169 C174 C173 120.7(10) . . ?
C169 C174 H174 119.6 . . ?
C173 C174 H174 119.6 . . ?
C176 C175 C180 119.5(9) . . ?
C176 C175 P10 120.2(7) . . ?
C180 C175 P10 120.4(8) . . ?
C175 C176 C177 118.4(10) . . ?
C175 C176 H176 120.8 . . ?
C177 C176 H176 120.8 . . ?
C178 C177 C176 122.8(11) . . ?
C178 C177 H177 118.6 . . ?
C176 C177 H177 118.6 . . ?
C177 C178 C179 118.4(10) . . ?
C177 C178 H178 120.8 . . ?
C179 C178 H178 120.8 . . ?
C180 C179 C178 120.4(11) . . ?
C180 C179 H179 119.8 . . ?
C178 C179 H179 119.8 . . ?
C179 C180 C175 120.4(10) . . ?
C179 C180 H180 119.8 . . ?
C175 C180 H180 119.8 . . ?
C186 C181 C182 118.2(10) . . ?
C186 C181 P10 122.9(8) . . ?
C182 C181 P10 118.8(9) . . ?
C181 C182 C183 120.1(12) . . ?
C181 C182 H182 119.9 . . ?
C183 C182 H182 119.9 . . ?
C184 C183 C182 119.2(11) . . ?
C184 C183 H183 120.4 . . ?
C182 C183 H183 120.4 . . ?
C185 C184 C183 121.8(11) . . ?
C185 C184 H184 119.1 . . ?
C183 C184 H184 119.1 . . ?
C184 C185 C186 118.6(12) . . ?
C184 C185 H185 120.7 . . ?
C186 C185 H185 120.7 . . ?
C181 C186 C185 121.9(11) . . ?
C181 C186 H186 119.1 . . ?
C185 C186 H186 119.1 . . ?
C188 C187 S17 125.7(8) . . ?
C188 C187 S18 125.4(8) . . ?
S17 C187 S18 108.9(5) . . ?
C187 C188 C190 121.6(10) . . ?
C187 C188 C189 120.8(9) . . ?
C190 C188 C189 117.5(10) . . ?
N17 C189 C188 177.6(12) . . ?
N18 C190 C188 177.9(13) . . ?
C192 C191 S20 125.1(7) . . ?
C192 C191 S19 125.9(7) . . ?
S20 C191 S19 108.9(5) . . ?
C191 C192 C194 121.6(9) . . ?
C191 C192 C193 123.4(9) . . ?
C194 C192 C193 114.9(9) . . ?
N19 C193 C192 178.7(16) . . ?
N20 C194 C192 178.3(15) . . ?
C202 C201 P12 107.1(6) . . ?
C202 C201 H20A 110.3 . . ?
P12 C201 H20A 110.3 . . ?
C202 C201 H20B 110.3 . . ?
P12 C201 H20B 110.3 . . ?
H20A C201 H20B 108.6 . . ?
C201 C202 P11 109.0(6) . . ?
C201 C202 H20C 109.9 . . ?
P11 C202 H20C 109.9 . . ?
C201 C202 H20D 109.9 . . ?
P11 C202 H20D 109.9 . . ?
H20C C202 H20D 108.3 . . ?
C204 C203 C208 119.4(9) . . ?
C204 C203 P11 121.2(7) . . ?
C208 C203 P11 119.3(7) . . ?
C203 C204 C205 120.7(10) . . ?
C203 C204 H204 119.6 . . ?
C205 C204 H204 119.6 . . ?
C204 C205 C206 119.2(10) . . ?
C204 C205 H205 120.4 . . ?
C206 C205 H205 120.4 . . ?
C207 C206 C205 120.4(9) . . ?
C207 C206 H206 119.8 . . ?
C205 C206 H206 119.8 . . ?
C206 C207 C208 121.6(10) . . ?
C206 C207 H207 119.2 . . ?
C208 C207 H207 119.2 . . ?
C207 C208 C203 118.4(10) . . ?
C207 C208 H208 120.8 . . ?
C203 C208 H208 120.8 . . ?
C214 C209 C210 118.3(9) . . ?
C214 C209 P11 119.7(7) . . ?
C210 C209 P11 121.8(7) . . ?
C209 C210 C211 121.5(9) . . ?
C209 C210 H210 119.3 . . ?
C211 C210 H210 119.3 . . ?
C212 C211 C210 120.4(10) . . ?
C212 C211 H211 119.8 . . ?
C210 C211 H211 119.8 . . ?
C211 C212 C213 117.6(10) . . ?
C211 C212 H212 121.2 . . ?
C213 C212 H212 121.2 . . ?
C214 C213 C212 121.7(10) . . ?
C214 C213 H213 119.2 . . ?
C212 C213 H213 119.2 . . ?
C213 C214 C209 120.4(10) . . ?
C213 C214 H214 119.8 . . ?
C209 C214 H214 119.8 . . ?
C220 C215 C216 119.1(9) . . ?
C220 C215 P12 120.9(8) . . ?
C216 C215 P12 120.0(7) . . ?
C217 C216 C215 120.0(10) . . ?
C217 C216 H216 120.0 . . ?
C215 C216 H216 120.0 . . ?
C218 C217 C216 120.1(10) . . ?
C218 C217 H217 119.9 . . ?
C216 C217 H217 119.9 . . ?
C217 C218 C219 120.1(10) . . ?
C217 C218 H218 119.9 . . ?
C219 C218 H218 119.9 . . ?
C218 C219 C220 120.1(10) . . ?
C218 C219 H219 119.9 . . ?
C220 C219 H219 119.9 . . ?
C215 C220 C219 120.4(10) . . ?
C215 C220 H220 119.8 . . ?
C219 C220 H220 119.8 . . ?
C222 C221 C226 119.4(11) . . ?
C222 C221 P12 120.9(9) . . ?
C226 C221 P12 119.3(9) . . ?
C221 C222 C223 120.6(13) . . ?
C221 C222 H222 119.7 . . ?
C223 C222 H222 119.7 . . ?
C224 C223 C222 118.3(14) . . ?
C224 C223 H223 120.9 . . ?
C222 C223 H223 120.9 . . ?
C223 C224 C225 123.6(13) . . ?
C223 C224 H224 118.2 . . ?
C225 C224 H224 118.2 . . ?
C224 C225 C226 116.0(14) . . ?
C224 C225 H225 122.0 . . ?
C226 C225 H225 122.0 . . ?
C221 C226 C225 122.1(13) . . ?
C221 C226 H226 119.0 . . ?
C225 C226 H226 119.0 . . ?
C228 C227 S22 125.8(9) . . ?
C228 C227 S21 126.0(10) . . ?
S22 C227 S21 108.1(6) . . ?
C227 C228 C229 123.9(11) . . ?
C227 C228 C230 119.0(12) . . ?
C229 C228 C230 117.1(12) . . ?
N21 C229 C228 176.6(17) . . ?
N22 C230 C228 173(2) . . ?
C232 C231 S23 127.0(7) . . ?
C232 C231 S24 125.1(7) . . ?
S23 C231 S24 107.9(5) . . ?
C231 C232 C234 122.3(8) . . ?
C231 C232 C233 120.9(9) . . ?
C234 C232 C233 116.6(9) . . ?
N23 C233 C232 178.0(13) . . ?
N24 C234 C232 179.4(12) . . ?
C314 N31 C312 112.4(14) . . ?
C410 N31 C412 108.6(11) . . ?
C410 N31 C416 111.5(11) . . ?
C412 N31 C416 111.3(12) . . ?
C410 N31 C414 107.4(11) . . ?
C412 N31 C414 109.3(11) . . ?
C416 N31 C414 108.7(12) . . ?
C314 N31 C316 108.1(15) . . ?
C312 N31 C316 111.9(17) . . ?
C314 N31 C310 108.6(16) . . ?
C312 N31 C310 109.0(16) . . ?
C316 N31 C310 106.6(16) . . ?
C311 C310 N31 113(3) . . ?
C311 C310 H31A 109.0 . . ?
N31 C310 H31A 109.0 . . ?
C311 C310 H31B 109.0 . . ?
N31 C310 H31B 109.0 . . ?
H31A C310 H31B 107.8 . . ?
C310 C311 H31C 109.5 . . ?
C310 C311 H31D 109.5 . . ?
H31C C311 H31D 109.5 . . ?
C310 C311 H31E 109.5 . . ?
H31C C311 H31E 109.5 . . ?
H31D C311 H31E 109.5 . . ?
N31 C312 C313 110(3) . . ?
N31 C312 H31F 109.6 . . ?
C313 C312 H31F 109.6 . . ?
N31 C312 H31G 109.6 . . ?
C313 C312 H31G 109.6 . . ?
H31F C312 H31G 108.1 . . ?
C312 C313 H31H 109.5 . . ?
C312 C313 H31I 109.5 . . ?
H31H C313 H31I 109.5 . . ?
C312 C313 H31J 109.5 . . ?
H31H C313 H31J 109.5 . . ?
H31I C313 H31J 109.5 . . ?
N31 C314 C315 112(2) . . ?
N31 C314 H31K 109.2 . . ?
C315 C314 H31K 109.2 . . ?
N31 C314 H31L 109.2 . . ?
C315 C314 H31L 109.2 . . ?
H31K C314 H31L 107.9 . . ?
C314 C315 H31M 109.5 . . ?
C314 C315 H31N 109.5 . . ?
H31M C315 H31N 109.5 . . ?
C314 C315 H31O 109.5 . . ?
H31M C315 H31O 109.5 . . ?
H31N C315 H31O 109.5 . . ?
C317 C316 N31 116(5) . . ?
C317 C316 H31P 108.2 . . ?
N31 C316 H31P 108.2 . . ?
C317 C316 H31Q 108.2 . . ?
N31 C316 H31Q 108.2 . . ?
H31P C316 H31Q 107.3 . . ?
C316 C317 H31R 109.5 . . ?
C316 C317 H31S 109.5 . . ?
H31R C317 H31S 109.5 . . ?
C316 C317 H31T 109.5 . . ?
H31R C317 H31T 109.5 . . ?
H31S C317 H31T 109.5 . . ?
N31 C410 C411 114.5(18) . . ?
N31 C410 H41U 108.6 . . ?
C411 C410 H41U 108.6 . . ?
N31 C410 H41V 108.6 . . ?
C411 C410 H41V 108.6 . . ?
H41U C410 H41V 107.6 . . ?
C410 C411 H41C 109.5 . . ?
C410 C411 H41D 109.5 . . ?
H41C C411 H41D 109.5 . . ?
C410 C411 H41E 109.5 . . ?
H41C C411 H41E 109.5 . . ?
H41D C411 H41E 109.5 . . ?
C413 C412 N31 110(2) . . ?
C413 C412 H41F 109.7 . . ?
N31 C412 H41F 109.7 . . ?
C413 C412 H41G 109.7 . . ?
N31 C412 H41G 109.7 . . ?
H41F C412 H41G 108.2 . . ?
C412 C413 H41H 109.5 . . ?
C412 C413 H41I 109.5 . . ?
H41H C413 H41I 109.5 . . ?
C412 C413 H41J 109.5 . . ?
H41H C413 H41J 109.5 . . ?
H41I C413 H41J 109.5 . . ?
C415 C414 N31 116.6(17) . . ?
C415 C414 H41K 108.2 . . ?
N31 C414 H41K 108.2 . . ?
C415 C414 H41L 108.2 . . ?
N31 C414 H41L 108.2 . . ?
H41K C414 H41L 107.3 . . ?
C414 C415 H41M 109.5 . . ?
C414 C415 H41N 109.5 . . ?
H41M C415 H41N 109.5 . . ?
C414 C415 H41O 109.5 . . ?
H41M C415 H41O 109.5 . . ?
H41N C415 H41O 109.5 . . ?
C417 C416 N31 118(3) . . ?
C417 C416 H41P 107.7 . . ?
N31 C416 H41P 107.7 . . ?
C417 C416 H41Q 107.7 . . ?
N31 C416 H41Q 107.7 . . ?
H41P C416 H41Q 107.1 . . ?
C416 C417 H41R 109.5 . . ?
C416 C417 H41S 109.5 . . ?
H41R C417 H41S 109.5 . . ?
C416 C417 H41T 109.5 . . ?
H41R C417 H41T 109.5 . . ?
H41S C417 H41T 109.5 . . ?
C326 N32 C320 106.5(9) . . ?
C326 N32 C322 108.9(11) . . ?
C320 N32 C322 111.8(11) . . ?
C326 N32 C324 111.0(11) . . ?
C320 N32 C324 113.6(11) . . ?
C322 N32 C324 105.1(9) . . ?
C321 C320 N32 115.3(13) . . ?
C321 C320 H32A 108.4 . . ?
N32 C320 H32A 108.4 . . ?
C321 C320 H32B 108.4 . . ?
N32 C320 H32B 108.4 . . ?
H32A C320 H32B 107.5 . . ?
C320 C321 H32C 109.5 . . ?
C320 C321 H32D 109.5 . . ?
H32C C321 H32D 109.5 . . ?
C320 C321 H32E 109.5 . . ?
H32C C321 H32E 109.5 . . ?
H32D C321 H32E 109.5 . . ?
C323 C322 N32 116.5(13) . . ?
C323 C322 H32F 108.2 . . ?
N32 C322 H32F 108.2 . . ?
C323 C322 H32G 108.2 . . ?
N32 C322 H32G 108.2 . . ?
H32F C322 H32G 107.3 . . ?
C322 C323 H32H 109.5 . . ?
C322 C323 H32I 109.5 . . ?
H32H C323 H32I 109.5 . . ?
C322 C323 H32J 109.5 . . ?
H32H C323 H32J 109.5 . . ?
H32I C323 H32J 109.5 . . ?
C325 C324 N32 114.2(14) . . ?
C325 C324 H32K 108.7 . . ?
N32 C324 H32K 108.7 . . ?
C325 C324 H32L 108.7 . . ?
N32 C324 H32L 108.7 . . ?
H32K C324 H32L 107.6 . . ?
C324 C325 H32M 109.5 . . ?
C324 C325 H32N 109.5 . . ?
H32M C325 H32N 109.5 . . ?
C324 C325 H32O 109.5 . . ?
H32M C325 H32O 109.5 . . ?
H32N C325 H32O 109.5 . . ?
N32 C326 C327 116.2(11) . . ?
N32 C326 H32P 108.2 . . ?
C327 C326 H32P 108.2 . . ?
N32 C326 H32Q 108.2 . . ?
C327 C326 H32Q 108.2 . . ?
H32P C326 H32Q 107.4 . . ?
C326 C327 H32R 109.5 . . ?
C326 C327 H32S 109.5 . . ?
H32R C327 H32S 109.5 . . ?
C326 C327 H32T 109.5 . . ?
H32R C327 H32T 109.5 . . ?
H32S C327 H32T 109.5 . . ?
C334 N33 C330 107.7(7) . . ?
C334 N33 C332 110.1(8) . . ?
C330 N33 C332 108.6(7) . . ?
C334 N33 C336 109.4(7) . . ?
C330 N33 C336 111.8(8) . . ?
C332 N33 C336 109.2(8) . . ?
C331 C330 N33 114.3(8) . . ?
C331 C330 H33A 108.7 . . ?
N33 C330 H33A 108.7 . . ?
C331 C330 H33B 108.7 . . ?
N33 C330 H33B 108.7 . . ?
H33A C330 H33B 107.6 . . ?
C330 C331 H33C 109.5 . . ?
C330 C331 H33D 109.5 . . ?
H33C C331 H33D 109.5 . . ?
C330 C331 H33E 109.5 . . ?
H33C C331 H33E 109.5 . . ?
H33D C331 H33E 109.5 . . ?
C333 C332 N33 115.9(8) . . ?
C333 C332 H33F 108.3 . . ?
N33 C332 H33F 108.3 . . ?
C333 C332 H33G 108.3 . . ?
N33 C332 H33G 108.3 . . ?
H33F C332 H33G 107.4 . . ?
C332 C333 H33H 109.5 . . ?
C332 C333 H33I 109.5 . . ?
H33H C333 H33I 109.5 . . ?
C332 C333 H33J 109.5 . . ?
H33H C333 H33J 109.5 . . ?
H33I C333 H33J 109.5 . . ?
C335 C334 N33 115.2(8) . . ?
C335 C334 H33K 108.5 . . ?
N33 C334 H33K 108.5 . . ?
C335 C334 H33L 108.5 . . ?
N33 C334 H33L 108.5 . . ?
H33K C334 H33L 107.5 . . ?
C334 C335 H33M 109.5 . . ?
C334 C335 H33N 109.5 . . ?
H33M C335 H33N 109.5 . . ?
C334 C335 H33O 109.5 . . ?
H33M C335 H33O 109.5 . . ?
H33N C335 H33O 109.5 . . ?
C337 C336 N33 114.9(8) . . ?
C337 C336 H33P 108.5 . . ?
N33 C336 H33P 108.5 . . ?
C337 C336 H33Q 108.5 . . ?
N33 C336 H33Q 108.5 . . ?
H33P C336 H33Q 107.5 . . ?
C336 C337 H33R 109.5 . . ?
C336 C337 H33S 109.5 . . ?
H33R C337 H33S 109.5 . . ?
C336 C337 H33T 109.5 . . ?
H33R C337 H33T 109.5 . . ?
H33S C337 H33T 109.5 . . ?
C342 N34 C340 108.3(8) . . ?
C342 N34 C344 109.2(8) . . ?
C340 N34 C344 111.4(9) . . ?
C342 N34 C346 110.8(8) . . ?
C340 N34 C346 108.8(8) . . ?
C344 N34 C346 108.3(8) . . ?
N34 C340 C341 114.9(10) . . ?
N34 C340 H34A 108.5 . . ?
C341 C340 H34A 108.5 . . ?
N34 C340 H34B 108.5 . . ?
C341 C340 H34B 108.5 . . ?
H34A C340 H34B 107.5 . . ?
C340 C341 H34C 109.5 . . ?
C340 C341 H34D 109.5 . . ?
H34C C341 H34D 109.5 . . ?
C340 C341 H34E 109.5 . . ?
H34C C341 H34E 109.5 . . ?
H34D C341 H34E 109.5 . . ?
N34 C342 C343 115.2(9) . . ?
N34 C342 H34F 108.5 . . ?
C343 C342 H34F 108.5 . . ?
N34 C342 H34G 108.5 . . ?
C343 C342 H34G 108.5 . . ?
H34F C342 H34G 107.5 . . ?
C342 C343 H34H 109.5 . . ?
C342 C343 H34I 109.5 . . ?
H34H C343 H34I 109.5 . . ?
C342 C343 H34J 109.5 . . ?
H34H C343 H34J 109.5 . . ?
H34I C343 H34J 109.5 . . ?
C345 C344 N34 115.0(10) . . ?
C345 C344 H34K 108.5 . . ?
N34 C344 H34K 108.5 . . ?
C345 C344 H34L 108.5 . . ?
N34 C344 H34L 108.5 . . ?
H34K C344 H34L 107.5 . . ?
C344 C345 H34M 109.5 . . ?
C344 C345 H34N 109.5 . . ?
H34M C345 H34N 109.5 . . ?
C344 C345 H34O 109.5 . . ?
H34M C345 H34O 109.5 . . ?
H34N C345 H34O 109.5 . . ?
C347 C346 N34 113.9(9) . . ?
C347 C346 H34P 108.8 . . ?
N34 C346 H34P 108.8 . . ?
C347 C346 H34Q 108.8 . . ?
N34 C346 H34Q 108.8 . . ?
H34P C346 H34Q 107.7 . . ?
C346 C347 H34R 109.5 . . ?
C346 C347 H34S 109.5 . . ?
H34R C347 H34S 109.5 . . ?
C346 C347 H34T 109.5 . . ?
H34R C347 H34T 109.5 . . ?
H34S C347 H34T 109.5 . . ?
C356 N35 C350 111.7(8) . . ?
C356 N35 C354 111.3(7) . . ?
C350 N35 C354 106.9(7) . . ?
C356 N35 C352 106.0(8) . . ?
C350 N35 C352 110.2(7) . . ?
C354 N35 C352 110.7(8) . . ?
N35 C350 C351 116.0(9) . . ?
N35 C350 H35A 108.3 . . ?
C351 C350 H35A 108.3 . . ?
N35 C350 H35B 108.3 . . ?
C351 C350 H35B 108.3 . . ?
H35A C350 H35B 107.4 . . ?
C350 C351 H35C 109.5 . . ?
C350 C351 H35D 109.5 . . ?
H35C C351 H35D 109.5 . . ?
C350 C351 H35E 109.5 . . ?
H35C C351 H35E 109.5 . . ?
H35D C351 H35E 109.5 . . ?
N35 C352 C353 114.7(9) . . ?
N35 C352 H35F 108.6 . . ?
C353 C352 H35F 108.6 . . ?
N35 C352 H35G 108.6 . . ?
C353 C352 H35G 108.6 . . ?
H35F C352 H35G 107.6 . . ?
C352 C353 H35H 109.5 . . ?
C352 C353 H35I 109.5 . . ?
H35H C353 H35I 109.5 . . ?
C352 C353 H35J 109.5 . . ?
H35H C353 H35J 109.5 . . ?
H35I C353 H35J 109.5 . . ?
C355 C354 N35 113.8(8) . . ?
C355 C354 H35K 108.8 . . ?
N35 C354 H35K 108.8 . . ?
C355 C354 H35L 108.8 . . ?
N35 C354 H35L 108.8 . . ?
H35K C354 H35L 107.7 . . ?
C354 C355 H35M 109.5 . . ?
C354 C355 H35N 109.5 . . ?
H35M C355 H35N 109.5 . . ?
C354 C355 H35O 109.5 . . ?
H35M C355 H35O 109.5 . . ?
H35N C355 H35O 109.5 . . ?
N35 C356 C357 113.8(9) . . ?
N35 C356 H35P 108.8 . . ?
C357 C356 H35P 108.8 . . ?
N35 C356 H35Q 108.8 . . ?
C357 C356 H35Q 108.8 . . ?
H35P C356 H35Q 107.7 . . ?
C356 C357 H35R 109.5 . . ?
C356 C357 H35S 109.5 . . ?
H35R C357 H35S 109.5 . . ?
C356 C357 H35T 109.5 . . ?
H35R C357 H35T 109.5 . . ?
H35S C357 H35T 109.5 . . ?
C462 N36 C466 116(2) . . ?
C462 N36 C460 120(2) . . ?
C466 N36 C460 107.6(18) . . ?
C360 N36 C364 109(2) . . ?
C462 N36 C464 104(4) . . ?
C466 N36 C464 104(5) . . ?
C460 N36 C464 103(3) . . ?
C360 N36 C362 110.2(15) . . ?
C364 N36 C362 115(3) . . ?
C360 N36 C366 105.6(15) . . ?
C364 N36 C366 112(2) . . ?
C362 N36 C366 104.9(14) . . ?
N36 C360 C361 111.5(19) . . ?
N36 C360 H36A 109.3 . . ?
C361 C360 H36A 109.3 . . ?
N36 C360 H36B 109.3 . . ?
C361 C360 H36B 109.3 . . ?
H36A C360 H36B 108.0 . . ?
C360 C361 H36C 109.5 . . ?
C360 C361 H36D 109.5 . . ?
H36C C361 H36D 109.5 . . ?
C360 C361 H36E 109.5 . . ?
H36C C361 H36E 109.5 . . ?
H36D C361 H36E 109.5 . . ?
C363 C362 N36 118(2) . . ?
C363 C362 H36F 107.7 . . ?
N36 C362 H36F 107.7 . . ?
C363 C362 H36G 107.7 . . ?
N36 C362 H36G 107.7 . . ?
H36F C362 H36G 107.1 . . ?
C362 C363 H36H 109.5 . . ?
C362 C363 H36I 109.5 . . ?
H36H C363 H36I 109.5 . . ?
C362 C363 H36J 109.5 . . ?
H36H C363 H36J 109.5 . . ?
H36I C363 H36J 109.5 . . ?
C365 C364 N36 115(3) . . ?
C365 C364 H36K 108.5 . . ?
N36 C364 H36K 108.5 . . ?
C365 C364 H36L 108.5 . . ?
N36 C364 H36L 108.5 . . ?
H36K C364 H36L 107.5 . . ?
C364 C365 H36M 109.5 . . ?
C364 C365 H36N 109.5 . . ?
H36M C365 H36N 109.5 . . ?
C364 C365 H36O 109.5 . . ?
H36M C365 H36O 109.5 . . ?
H36N C365 H36O 109.5 . . ?
N36 C366 C367 112(2) . . ?
N36 C366 H36P 109.1 . . ?
C367 C366 H36P 109.1 . . ?
N36 C366 H36Q 109.1 . . ?
C367 C366 H36Q 109.1 . . ?
H36P C366 H36Q 107.8 . . ?
C366 C367 H36R 109.5 . . ?
C366 C367 H36S 109.5 . . ?
H36R C367 H36S 109.5 . . ?
C366 C367 H36T 109.5 . . ?
H36R C367 H36T 109.5 . . ?
H36S C367 H36T 109.5 . . ?
C461 C460 N36 123(2) . . ?
C461 C460 H46A 106.7 . . ?
N36 C460 H46A 106.7 . . ?
C461 C460 H46B 106.7 . . ?
N36 C460 H46B 106.7 . . ?
H46A C460 H46B 106.6 . . ?
C460 C461 H46C 109.5 . . ?
C460 C461 H46D 109.5 . . ?
H46C C461 H46D 109.5 . . ?
C460 C461 H46E 109.5 . . ?
H46C C461 H46E 109.5 . . ?
H46D C461 H46E 109.5 . . ?
N36 C462 C463 108(3) . . ?
N36 C462 H46F 110.0 . . ?
C463 C462 H46F 110.0 . . ?
N36 C462 H46G 110.0 . . ?
C463 C462 H46G 110.0 . . ?
H46F C462 H46G 108.4 . . ?
C462 C463 H46H 109.5 . . ?
C462 C463 H46I 109.5 . . ?
H46H C463 H46I 109.5 . . ?
C462 C463 H46J 109.5 . . ?
H46H C463 H46J 109.5 . . ?
H46I C463 H46J 109.5 . . ?
C465 C464 N36 116(7) . . ?
C465 C464 H46K 108.2 . . ?
N36 C464 H46K 108.2 . . ?
C465 C464 H46L 108.2 . . ?
N36 C464 H46L 108.2 . . ?
H46K C464 H46L 107.4 . . ?
C464 C465 H46M 109.5 . . ?
C464 C465 H46N 109.5 . . ?
H46M C465 H46N 109.5 . . ?
C464 C465 H46O 109.5 . . ?
H46M C465 H46O 109.5 . . ?
H46N C465 H46O 109.5 . . ?
N36 C466 C467 112(3) . . ?
N36 C466 H46P 109.1 . . ?
C467 C466 H46P 109.1 . . ?
N36 C466 H46Q 109.1 . . ?
C467 C466 H46Q 109.1 . . ?
H46P C466 H46Q 107.9 . . ?
C466 C467 H46R 109.5 . . ?
C466 C467 H46S 109.5 . . ?
H46R C467 H46S 109.5 . . ?
C466 C467 H46T 109.5 . . ?
H46R C467 H46T 109.5 . . ?
H46S C467 H46T 109.5 . . ?

loop_
_geom_bond_atom_site_label_1
_geom_bond_atom_site_label_2
_geom_bond_distance
_geom_bond_site_symmetry_2
_geom_bond_publ_flag
Co1 P2 2.229(3) . ?
Co1 P1 2.234(3) . ?
Co1 S4 2.266(3) . ?
Co1 S1 2.267(3) . ?
Co1 S2 2.301(3) . ?
Co1 S3 2.304(3) . ?
Co2 P4 2.224(2) . ?
Co2 P3 2.233(3) . ?
Co2 S5 2.278(2) . ?
Co2 S6 2.280(3) . ?
Co2 S7 2.282(2) . ?
Co2 S8 2.287(2) . ?
Co3 P5 2.218(3) . ?
Co3 P6 2.235(3) . ?
Co3 S10 2.268(3) . ?
Co3 S11 2.271(3) . ?
Co3 S9 2.293(3) . ?
Co3 S12 2.308(3) . ?
Co4 P7 2.218(3) . ?
Co4 P8 2.227(3) . ?
Co4 S15 2.281(3) . ?
Co4 S13 2.281(2) . ?
Co4 S14 2.284(2) . ?
Co4 S16 2.290(2) . ?
Co5 P10 2.217(3) . ?
Co5 P9 2.235(3) . ?
Co5 S19 2.281(3) . ?
Co5 S18 2.289(3) . ?
Co5 S20 2.294(3) . ?
Co5 S17 2.295(3) . ?
Co6 P12 2.218(3) . ?
Co6 P11 2.226(3) . ?
Co6 S22 2.259(3) . ?
Co6 S24 2.268(3) . ?
Co6 S21 2.272(3) . ?
Co6 S23 2.294(3) . ?
P1 C9 1.786(11) . ?
P1 C3 1.823(9) . ?
P1 C2 1.853(9) . ?
P2 C1 1.818(10) . ?
P2 C15 1.822(11) . ?
P2 C21 1.829(10) . ?
P3 C49 1.822(9) . ?
P3 C43 1.836(9) . ?
P3 C42 1.841(9) . ?
P4 C61 1.821(9) . ?
P4 C55 1.830(9) . ?
P4 C41 1.835(10) . ?
P5 C83 1.799(12) . ?
P5 C89 1.833(10) . ?
P5 C82 1.839(10) . ?
P6 C101 1.802(10) . ?
P6 C95 1.837(9) . ?
P6 C81 1.838(9) . ?
P7 C123 1.826(10) . ?
P7 C122 1.836(9) . ?
P7 C129 1.841(9) . ?
P8 C141 1.823(9) . ?
P8 C135 1.834(9) . ?
P8 C121 1.836(9) . ?
P9 C163 1.819(10) . ?
P9 C169 1.825(11) . ?
P9 C162 1.861(11) . ?
P10 C175 1.837(10) . ?
P10 C161 1.838(12) . ?
P10 C181 1.849(10) . ?
P11 C209 1.818(9) . ?
P11 C202 1.834(9) . ?
P11 C203 1.837(9) . ?
P12 C221 1.821(11) . ?
P12 C201 1.822(10) . ?
P12 C215 1.829(9) . ?
S1 C27 1.739(9) . ?
S2 C27 1.731(10) . ?
S3 C31 1.715(11) . ?
S4 C31 1.755(10) . ?
S5 C67 1.708(10) . ?
S6 C67 1.721(9) . ?
S7 C71 1.719(9) . ?
S8 C71 1.724(9) . ?
S9 C107 1.692(13) . ?
S10 C107 1.762(11) . ?
S11 C111 1.717(9) . ?
S12 C111 1.724(10) . ?
S13 C147 1.728(9) . ?
S14 C147 1.722(10) . ?
S15 C151 1.713(9) . ?
S16 C151 1.717(9) . ?
S17 C187 1.711(10) . ?
S18 C187 1.721(10) . ?
S19 C191 1.736(9) . ?
S20 C191 1.714(9) . ?
S21 C227 1.756(11) . ?
S22 C227 1.714(12) . ?
S23 C231 1.722(9) . ?
S24 C231 1.739(10) . ?
N1 C29 1.141(15) . ?
N2 C30 1.131(13) . ?
N3 C33 1.152(14) . ?
N4 C34 1.180(17) . ?
N5 C69 1.147(14) . ?
N6 C70 1.133(14) . ?
N7 C73 1.139(13) . ?
N8 C74 1.143(12) . ?
N11 C113 1.160(14) . ?
N12 C114 1.149(14) . ?
N13 C149 1.121(13) . ?
N14 C150 1.157(12) . ?
N15 C153 1.135(12) . ?
N16 C154 1.163(13) . ?
N17 C189 1.142(13) . ?
N18 C190 1.160(15) . ?
N19 C193 1.135(13) . ?
N20 C194 1.143(13) . ?
N21 C229 1.155(18) . ?
N22 C230 1.15(2) . ?
N23 C233 1.154(13) . ?
N24 C234 1.159(13) . ?
C1 C2 1.504(13) . ?
C1 H1A 0.9900 . ?
C1 H1B 0.9900 . ?
C2 H2A 0.9900 . ?
C2 H2B 0.9900 . ?
C3 C4 1.390(13) . ?
C3 C8 1.396(13) . ?
C4 C5 1.382(13) . ?
C4 H4 0.9500 . ?
C5 C6 1.367(14) . ?
C5 H5 0.9500 . ?
C6 C7 1.380(15) . ?
C6 H6 0.9500 . ?
C7 C8 1.398(14) . ?
C7 H7 0.9500 . ?
C8 H8 0.9500 . ?
C9 C14 1.402(14) . ?
C9 C10 1.422(15) . ?
C10 C11 1.370(16) . ?
C10 H10 0.9500 . ?
C11 C12 1.405(19) . ?
C11 H11 0.9500 . ?
C12 C13 1.383(19) . ?
C12 H12 0.9500 . ?
C13 C14 1.361(17) . ?
C13 H13 0.9500 . ?
C14 H14 0.9500 . ?
C15 C20 1.383(14) . ?
C15 C16 1.405(14) . ?
C16 C17 1.358(17) . ?
C16 H16 0.9500 . ?
C17 C18 1.391(18) . ?
C17 H17 0.9500 . ?
C18 C19 1.378(17) . ?
C18 H18 0.9500 . ?
C19 C20 1.395(15) . ?
C19 H19 0.9500 . ?
C20 H20 0.9500 . ?
C21 C26 1.393(14) . ?
C21 C22 1.401(14) . ?
C22 C23 1.384(13) . ?
C22 H22 0.9500 . ?
C23 C24 1.389(15) . ?
C23 H23 0.9500 . ?
C24 C25 1.368(16) . ?
C24 H24 0.9500 . ?
C25 C26 1.379(14) . ?
C25 H25 0.9500 . ?
C26 H26 0.9500 . ?
C27 C28 1.375(14) . ?
C28 C30 1.417(14) . ?
C28 C29 1.432(15) . ?
C31 C32 1.324(14) . ?
C32 C33 1.416(15) . ?
C32 C34 1.421(17) . ?
C41 C42 1.508(12) . ?
C41 H41A 0.9900 . ?
C41 H41B 0.9900 . ?
C42 H42A 0.9900 . ?
C42 H42B 0.9900 . ?
C43 C48 1.387(12) . ?
C43 C44 1.412(13) . ?
C44 C45 1.402(13) . ?
C44 H44 0.9500 . ?
C45 C46 1.371(14) . ?
C45 H45 0.9500 . ?
C46 C47 1.397(14) . ?
C46 H46 0.9500 . ?
C47 C48 1.371(13) . ?
C47 H47 0.9500 . ?
C48 H48 0.9500 . ?
C49 C54 1.401(13) . ?
C49 C50 1.402(13) . ?
C50 C51 1.392(12) . ?
C50 H50 0.9500 . ?
C51 C52 1.353(15) . ?
C51 H51 0.9500 . ?
C52 C53 1.375(15) . ?
C52 H52 0.9500 . ?
C53 C54 1.396(13) . ?
C53 H53 0.9500 . ?
C54 H54 0.9500 . ?
C55 C60 1.390(14) . ?
C55 C56 1.390(13) . ?
C56 C57 1.367(13) . ?
C56 H56 0.9500 . ?
C57 C58 1.410(15) . ?
C57 H57 0.9500 . ?
C58 C59 1.364(15) . ?
C58 H58 0.9500 . ?
C59 C60 1.392(14) . ?
C59 H59 0.9500 . ?
C60 H60 0.9500 . ?
C61 C62 1.382(13) . ?
C61 C66 1.404(13) . ?
C62 C63 1.405(13) . ?
C62 H62 0.9500 . ?
C63 C64 1.382(15) . ?
C63 H63 0.9500 . ?
C64 C65 1.391(15) . ?
C64 H64 0.9500 . ?
C65 C66 1.409(14) . ?
C65 H65 0.9500 . ?
C66 H66 0.9500 . ?
C67 C68 1.403(13) . ?
C68 C69 1.425(15) . ?
C68 C70 1.433(16) . ?
C71 C72 1.383(13) . ?
C72 C74 1.419(13) . ?
C72 C73 1.437(14) . ?
C81 C82 1.521(14) . ?
C81 H81A 0.9900 . ?
C81 H81B 0.9900 . ?
C82 H82A 0.9900 . ?
C82 H82B 0.9900 . ?
C83 C84 1.376(15) . ?
C83 C88 1.395(15) . ?
C84 C85 1.397(16) . ?
C84 H84 0.9500 . ?
C85 C86 1.406(18) . ?
C85 H85 0.9500 . ?
C86 C87 1.375(18) . ?
C86 H86 0.9500 . ?
C87 C88 1.358(16) . ?
C87 H87 0.9500 . ?
C88 H88 0.9500 . ?
C89 C94 1.385(13) . ?
C89 C90 1.390(14) . ?
C90 C91 1.397(14) . ?
C90 H90 0.9500 . ?
C91 C92 1.338(17) . ?
C91 H91 0.9500 . ?
C92 C93 1.368(18) . ?
C92 H92 0.9500 . ?
C93 C94 1.396(15) . ?
C93 H93 0.9500 . ?
C94 H94 0.9500 . ?
C95 C100 1.385(12) . ?
C95 C96 1.388(12) . ?
C96 C97 1.402(13) . ?
C96 H96 0.9500 . ?
C97 C98 1.372(14) . ?
C97 H97 0.9500 . ?
C98 C99 1.372(15) . ?
C98 H98 0.9500 . ?
C99 C100 1.393(14) . ?
C99 H99 0.9500 . ?
C100 H100 0.9500 . ?
C101 C106 1.389(14) . ?
C101 C102 1.424(13) . ?
C102 C103 1.365(15) . ?
C102 H102 0.9500 . ?
C103 C104 1.369(16) . ?
C103 H103 0.9500 . ?
C104 C105 1.409(17) . ?
C104 H104 0.9500 . ?
C105 C106 1.385(16) . ?
C105 H105 0.9500 . ?
C106 H106 0.9500 . ?
C107 C008 1.30(3) . ?
C107 C108 1.45(4) . ?
C108 C110 1.37(5) . ?
C108 C109 1.42(5) . ?
C109 N9 1.22(5) . ?
C110 N10 1.08(5) . ?
C008 C010 1.47(5) . ?
C008 C009 1.48(5) . ?
C009 N9A 1.00(5) . ?
C010 N10A 1.29(5) . ?
C111 C112 1.358(14) . ?
C112 C113 1.430(15) . ?
C112 C114 1.444(15) . ?
C121 C122 1.534(13) . ?
C121 H12A 0.9900 . ?
C121 H12B 0.9900 . ?
C122 H12C 0.9900 . ?
C122 H12D 0.9900 . ?
C123 C128 1.395(14) . ?
C123 C124 1.396(15) . ?
C124 C125 1.394(17) . ?
C124 H124 0.9500 . ?
C125 C126 1.380(19) . ?
C125 H125 0.9500 . ?
C126 C127 1.377(17) . ?
C126 H126 0.9500 . ?
C127 C128 1.398(13) . ?
C127 H127 0.9500 . ?
C128 H128 0.9500 . ?
C129 C134 1.382(14) . ?
C129 C130 1.389(14) . ?
C130 C131 1.385(15) . ?
C130 H130 0.9500 . ?
C131 C132 1.385(16) . ?
C131 H131 0.9500 . ?
C132 C133 1.365(15) . ?
C132 H132 0.9500 . ?
C133 C134 1.400(14) . ?
C133 H133 0.9500 . ?
C134 H134 0.9500 . ?
C135 C136 1.392(12) . ?
C135 C140 1.404(12) . ?
C136 C137 1.410(13) . ?
C136 H136 0.9500 . ?
C137 C138 1.372(14) . ?
C137 H137 0.9500 . ?
C138 C139 1.370(14) . ?
C138 H138 0.9500 . ?
C139 C140 1.394(13) . ?
C139 H139 0.9500 . ?
C140 H140 0.9500 . ?
C141 C146 1.396(13) . ?
C141 C142 1.399(14) . ?
C142 C143 1.427(15) . ?
C142 H142 0.9500 . ?
C143 C144 1.352(16) . ?
C143 H143 0.9500 . ?
C144 C145 1.374(15) . ?
C144 H144 0.9500 . ?
C145 C146 1.382(13) . ?
C145 H145 0.9500 . ?
C146 H146 0.9500 . ?
C147 C148 1.381(13) . ?
C148 C150 1.428(13) . ?
C148 C149 1.446(14) . ?
C151 C152 1.413(13) . ?
C152 C154 1.413(14) . ?
C152 C153 1.431(13) . ?
C161 C162 1.456(15) . ?
C161 H16A 0.9900 . ?
C161 H16B 0.9900 . ?
C162 H16C 0.9900 . ?
C162 H16D 0.9900 . ?
C163 C168 1.383(14) . ?
C163 C164 1.410(15) . ?
C164 C165 1.411(16) . ?
C164 H164 0.9500 . ?
C165 C166 1.355(17) . ?
C165 H165 0.9500 . ?
C166 C167 1.385(16) . ?
C166 H166 0.9500 . ?
C167 C168 1.391(14) . ?
C167 H167 0.9500 . ?
C168 H168 0.9500 . ?
C169 C174 1.386(15) . ?
C169 C170 1.404(14) . ?
C170 C171 1.397(18) . ?
C170 H170 0.9500 . ?
C171 C172 1.371(19) . ?
C171 H171 0.9500 . ?
C172 C173 1.376(17) . ?
C172 H172 0.9500 . ?
C173 C174 1.400(15) . ?
C173 H173 0.9500 . ?
C174 H174 0.9500 . ?
C175 C176 1.377(14) . ?
C175 C180 1.382(13) . ?
C176 C177 1.394(16) . ?
C176 H176 0.9500 . ?
C177 C178 1.343(15) . ?
C177 H177 0.9500 . ?
C178 C179 1.383(15) . ?
C178 H178 0.9500 . ?
C179 C180 1.380(15) . ?
C179 H179 0.9500 . ?
C180 H180 0.9500 . ?
C181 C186 1.367(15) . ?
C181 C182 1.389(15) . ?
C182 C183 1.416(16) . ?
C182 H182 0.9500 . ?
C183 C184 1.362(18) . ?
C183 H183 0.9500 . ?
C184 C185 1.355(16) . ?
C184 H184 0.9500 . ?
C185 C186 1.409(14) . ?
C185 H185 0.9500 . ?
C186 H186 0.9500 . ?
C187 C188 1.384(14) . ?
C188 C190 1.405(15) . ?
C188 C189 1.430(15) . ?
C191 C192 1.376(13) . ?
C192 C194 1.417(14) . ?
C192 C193 1.438(14) . ?
C201 C202 1.526(13) . ?
C201 H20A 0.9900 . ?
C201 H20B 0.9900 . ?
C202 H20C 0.9900 . ?
C202 H20D 0.9900 . ?
C203 C204 1.387(13) . ?
C203 C208 1.404(13) . ?
C204 C205 1.387(14) . ?
C204 H204 0.9500 . ?
C205 C206 1.395(15) . ?
C205 H205 0.9500 . ?
C206 C207 1.345(15) . ?
C206 H206 0.9500 . ?
C207 C208 1.402(13) . ?
C207 H207 0.9500 . ?
C208 H208 0.9500 . ?
C209 C214 1.377(13) . ?
C209 C210 1.382(13) . ?
C210 C211 1.385(14) . ?
C210 H210 0.9500 . ?
C211 C212 1.373(15) . ?
C211 H211 0.9500 . ?
C212 C213 1.402(16) . ?
C212 H212 0.9500 . ?
C213 C214 1.368(14) . ?
C213 H213 0.9500 . ?
C214 H214 0.9500 . ?
C215 C220 1.372(13) . ?
C215 C216 1.401(13) . ?
C216 C217 1.379(14) . ?
C216 H216 0.9500 . ?
C217 C218 1.372(15) . ?
C217 H217 0.9500 . ?
C218 C219 1.375(15) . ?
C218 H218 0.9500 . ?
C219 C220 1.385(13) . ?
C219 H219 0.9500 . ?
C220 H220 0.9500 . ?
C221 C222 1.378(15) . ?
C221 C226 1.391(15) . ?
C222 C223 1.408(17) . ?
C222 H222 0.9500 . ?
C223 C224 1.37(2) . ?
C223 H223 0.9500 . ?
C224 C225 1.40(2) . ?
C224 H224 0.9500 . ?
C225 C226 1.406(17) . ?
C225 H225 0.9500 . ?
C226 H226 0.9500 . ?
C227 C228 1.349(14) . ?
C228 C229 1.387(19) . ?
C228 C230 1.424(18) . ?
C231 C232 1.356(14) . ?
C232 C234 1.424(15) . ?
C232 C233 1.435(14) . ?
N31 C314 1.44(2) . ?
N31 C312 1.46(3) . ?
N31 C410 1.512(17) . ?
N31 C412 1.51(2) . ?
N31 C416 1.520(19) . ?
N31 C414 1.541(19) . ?
N31 C316 1.56(3) . ?
N31 C310 1.56(3) . ?
C310 C311 1.45(6) . ?
C310 H31A 0.9900 . ?
C310 H31B 0.9900 . ?
C311 H31C 0.9800 . ?
C311 H31D 0.9800 . ?
C311 H31E 0.9800 . ?
C312 C313 1.66(7) . ?
C312 H31F 0.9900 . ?
C312 H31G 0.9900 . ?
C313 H31H 0.9800 . ?
C313 H31I 0.9800 . ?
C313 H31J 0.9800 . ?
C314 C315 1.56(5) . ?
C314 H31K 0.9900 . ?
C314 H31L 0.9900 . ?
C315 H31M 0.9800 . ?
C315 H31N 0.9800 . ?
C315 H31O 0.9800 . ?
C316 C317 1.35(10) . ?
C316 H31P 0.9900 . ?
C316 H31Q 0.9900 . ?
C317 H31R 0.9800 . ?
C317 H31S 0.9800 . ?
C317 H31T 0.9800 . ?
C410 C411 1.55(3) . ?
C410 H41U 0.9900 . ?
C410 H41V 0.9900 . ?
C411 H41C 0.9800 . ?
C411 H41D 0.9800 . ?
C411 H41E 0.9800 . ?
C412 C413 1.51(6) . ?
C412 H41F 0.9900 . ?
C412 H41G 0.9900 . ?
C413 H41H 0.9800 . ?
C413 H41I 0.9800 . ?
C413 H41J 0.9800 . ?
C414 C415 1.49(3) . ?
C414 H41K 0.9900 . ?
C414 H41L 0.9900 . ?
C415 H41M 0.9800 . ?
C415 H41N 0.9800 . ?
C415 H41O 0.9800 . ?
C416 C417 1.50(9) . ?
C416 H41P 0.9900 . ?
C416 H41Q 0.9900 . ?
C417 H41R 0.9800 . ?
C417 H41S 0.9800 . ?
C417 H41T 0.9800 . ?
N32 C326 1.485(15) . ?
N32 C320 1.524(17) . ?
N32 C322 1.536(17) . ?
N32 C324 1.548(17) . ?
C320 C321 1.513(18) . ?
C320 H32A 0.9900 . ?
C320 H32B 0.9900 . ?
C321 H32C 0.9800 . ?
C321 H32D 0.9800 . ?
C321 H32E 0.9800 . ?
C322 C323 1.493(19) . ?
C322 H32F 0.9900 . ?
C322 H32G 0.9900 . ?
C323 H32H 0.9800 . ?
C323 H32I 0.9800 . ?
C323 H32J 0.9800 . ?
C324 C325 1.49(2) . ?
C324 H32K 0.9900 . ?
C324 H32L 0.9900 . ?
C325 H32M 0.9800 . ?
C325 H32N 0.9800 . ?
C325 H32O 0.9800 . ?
C326 C327 1.547(19) . ?
C326 H32P 0.9900 . ?
C326 H32Q 0.9900 . ?
C327 H32R 0.9800 . ?
C327 H32S 0.9800 . ?
C327 H32T 0.9800 . ?
N33 C334 1.525(13) . ?
N33 C330 1.527(12) . ?
N33 C332 1.529(12) . ?
N33 C336 1.533(12) . ?
C330 C331 1.499(15) . ?
C330 H33A 0.9900 . ?
C330 H33B 0.9900 . ?
C331 H33C 0.9800 . ?
C331 H33D 0.9800 . ?
C331 H33E 0.9800 . ?
C332 C333 1.507(14) . ?
C332 H33F 0.9900 . ?
C332 H33G 0.9900 . ?
C333 H33H 0.9800 . ?
C333 H33I 0.9800 . ?
C333 H33J 0.9800 . ?
C334 C335 1.509(13) . ?
C334 H33K 0.9900 . ?
C334 H33L 0.9900 . ?
C335 H33M 0.9800 . ?
C335 H33N 0.9800 . ?
C335 H33O 0.9800 . ?
C336 C337 1.477(15) . ?
C336 H33P 0.9900 . ?
C336 H33Q 0.9900 . ?
C337 H33R 0.9800 . ?
C337 H33S 0.9800 . ?
C337 H33T 0.9800 . ?
N34 C342 1.498(13) . ?
N34 C340 1.510(13) . ?
N34 C344 1.516(13) . ?
N34 C346 1.543(13) . ?
C340 C341 1.512(17) . ?
C340 H34A 0.9900 . ?
C340 H34B 0.9900 . ?
C341 H34C 0.9800 . ?
C341 H34D 0.9800 . ?
C341 H34E 0.9800 . ?
C342 C343 1.543(15) . ?
C342 H34F 0.9900 . ?
C342 H34G 0.9900 . ?
C343 H34H 0.9800 . ?
C343 H34I 0.9800 . ?
C343 H34J 0.9800 . ?
C344 C345 1.488(16) . ?
C344 H34K 0.9900 . ?
C344 H34L 0.9900 . ?
C345 H34M 0.9800 . ?
C345 H34N 0.9800 . ?
C345 H34O 0.9800 . ?
C346 C347 1.501(16) . ?
C346 H34P 0.9900 . ?
C346 H34Q 0.9900 . ?
C347 H34R 0.9800 . ?
C347 H34S 0.9800 . ?
C347 H34T 0.9800 . ?
N35 C356 1.509(12) . ?
N35 C350 1.513(13) . ?
N35 C354 1.514(12) . ?
N35 C352 1.527(12) . ?
C350 C351 1.529(14) . ?
C350 H35A 0.9900 . ?
C350 H35B 0.9900 . ?
C351 H35C 0.9800 . ?
C351 H35D 0.9800 . ?
C351 H35E 0.9800 . ?
C352 C353 1.547(15) . ?
C352 H35F 0.9900 . ?
C352 H35G 0.9900 . ?
C353 H35H 0.9800 . ?
C353 H35I 0.9800 . ?
C353 H35J 0.9800 . ?
C354 C355 1.512(14) . ?
C354 H35K 0.9900 . ?
C354 H35L 0.9900 . ?
C355 H35M 0.9800 . ?
C355 H35N 0.9800 . ?
C355 H35O 0.9800 . ?
C356 C357 1.516(15) . ?
C356 H35P 0.9900 . ?
C356 H35Q 0.9900 . ?
C357 H35R 0.9800 . ?
C357 H35S 0.9800 . ?
C357 H35T 0.9800 . ?
N36 C462 1.35(4) . ?
N36 C360 1.48(2) . ?
N36 C466 1.49(3) . ?
N36 C460 1.52(3) . ?
N36 C364 1.53(2) . ?
N36 C464 1.54(3) . ?
N36 C362 1.58(3) . ?
N36 C366 1.58(2) . ?
C360 C361 1.57(3) . ?
C360 H36A 0.9900 . ?
C360 H36B 0.9900 . ?
C361 H36C 0.9800 . ?
C361 H36D 0.9800 . ?
C361 H36E 0.9800 . ?
C362 C363 1.47(5) . ?
C362 H36F 0.9900 . ?
C362 H36G 0.9900 . ?
C363 H36H 0.9800 . ?
C363 H36I 0.9800 . ?
C363 H36J 0.9800 . ?
C364 C365 1.49(5) . ?
C364 H36K 0.9900 . ?
C364 H36L 0.9900 . ?
C365 H36M 0.9800 . ?
C365 H36N 0.9800 . ?
C365 H36O 0.9800 . ?
C366 C367 1.61(4) . ?
C366 H36P 0.9900 . ?
C366 H36Q 0.9900 . ?
C367 H36R 0.9800 . ?
C367 H36S 0.9800 . ?
C367 H36T 0.9800 . ?
C460 C461 1.50(4) . ?
C460 H46A 0.9900 . ?
C460 H46B 0.9900 . ?
C461 H46C 0.9800 . ?
C461 H46D 0.9800 . ?
C461 H46E 0.9800 . ?
C462 C463 1.62(6) . ?
C462 H46F 0.9900 . ?
C462 H46G 0.9900 . ?
C463 H46H 0.9800 . ?
C463 H46I 0.9800 . ?
C463 H46J 0.9800 . ?
C464 C465 1.44(11) . ?
C464 H46K 0.9900 . ?
C464 H46L 0.9900 . ?
C465 H46M 0.9800 . ?
C465 H46N 0.9800 . ?
C465 H46O 0.9800 . ?
C466 C467 1.49(5) . ?
C466 H46P 0.9900 . ?
C466 H46Q 0.9900 . ?
C467 H46R 0.9800 . ?
C467 H46S 0.9800 . ?
C467 H46T 0.9800 . ?

loop_
_geom_torsion_atom_site_label_1
_geom_torsion_atom_site_label_2
_geom_torsion_atom_site_label_3
_geom_torsion_atom_site_label_4
_geom_torsion
_geom_torsion_site_symmetry_1
_geom_torsion_site_symmetry_2
_geom_torsion_site_symmetry_3
_geom_torsion_site_symmetry_4
_geom_torsion_publ_flag
C15 P2 C1 C2 -173.6(6) . . . . ?
C21 P2 C1 C2 75.4(7) . . . . ?
Co1 P2 C1 C2 -46.7(7) . . . . ?
P2 C1 C2 P1 50.5(8) . . . . ?
C9 P1 C2 C1 -159.9(7) . . . . ?
C3 P1 C2 C1 93.7(7) . . . . ?
Co1 P1 C2 C1 -31.8(7) . . . . ?
C9 P1 C3 C4 100.2(8) . . . . ?
C2 P1 C3 C4 -149.8(8) . . . . ?
Co1 P1 C3 C4 -31.2(9) . . . . ?
C9 P1 C3 C8 -74.1(9) . . . . ?
C2 P1 C3 C8 35.9(9) . . . . ?
Co1 P1 C3 C8 154.6(7) . . . . ?
C8 C3 C4 C5 1.7(15) . . . . ?
P1 C3 C4 C5 -172.7(8) . . . . ?
C3 C4 C5 C6 -1.8(16) . . . . ?
C4 C5 C6 C7 0.4(16) . . . . ?
C5 C6 C7 C8 1.0(17) . . . . ?
C4 C3 C8 C7 -0.2(15) . . . . ?
P1 C3 C8 C7 174.2(8) . . . . ?
C6 C7 C8 C3 -1.0(16) . . . . ?
C3 P1 C9 C14 147.3(9) . . . . ?
C2 P1 C9 C14 36.9(10) . . . . ?
Co1 P1 C9 C14 -82.9(9) . . . . ?
C3 P1 C9 C10 -35.1(9) . . . . ?
C2 P1 C9 C10 -145.5(8) . . . . ?
Co1 P1 C9 C10 94.6(8) . . . . ?
C14 C9 C10 C11 0.0(16) . . . . ?
P1 C9 C10 C11 -177.7(10) . . . . ?
C9 C10 C11 C12 -1(2) . . . . ?
C10 C11 C12 C13 0(2) . . . . ?
C11 C12 C13 C14 0(2) . . . . ?
C12 C13 C14 C9 -1(2) . . . . ?
C10 C9 C14 C13 0.8(17) . . . . ?
P1 C9 C14 C13 178.4(11) . . . . ?
C1 P2 C15 C20 -142.3(8) . . . . ?
C21 P2 C15 C20 -30.5(9) . . . . ?
Co1 P2 C15 C20 98.9(8) . . . . ?
C1 P2 C15 C16 40.1(9) . . . . ?
C21 P2 C15 C16 151.9(8) . . . . ?
Co1 P2 C15 C16 -78.6(8) . . . . ?
C20 C15 C16 C17 -4.6(16) . . . . ?
P2 C15 C16 C17 173.0(9) . . . . ?
C15 C16 C17 C18 1.0(19) . . . . ?
C16 C17 C18 C19 4(2) . . . . ?
C17 C18 C19 C20 -4.6(18) . . . . ?
C16 C15 C20 C19 3.5(14) . . . . ?
P2 C15 C20 C19 -174.1(8) . . . . ?
C18 C19 C20 C15 1.1(16) . . . . ?
C1 P2 C21 C26 11.1(9) . . . . ?
C15 P2 C21 C26 -101.8(9) . . . . ?
Co1 P2 C21 C26 126.7(8) . . . . ?
C1 P2 C21 C22 -168.2(8) . . . . ?
C15 P2 C21 C22 78.9(8) . . . . ?
Co1 P2 C21 C22 -52.7(9) . . . . ?
C26 C21 C22 C23 4.3(14) . . . . ?
P2 C21 C22 C23 -176.4(8) . . . . ?
C21 C22 C23 C24 -2.7(15) . . . . ?
C22 C23 C24 C25 -0.5(16) . . . . ?
C23 C24 C25 C26 1.8(16) . . . . ?
C24 C25 C26 C21 -0.1(16) . . . . ?
C22 C21 C26 C25 -2.9(15) . . . . ?
P2 C21 C26 C25 177.7(8) . . . . ?
Co1 S2 C27 C28 -179.4(9) . . . . ?
Co1 S2 C27 S1 0.3(4) . . . . ?
Co1 S1 C27 C28 179.4(8) . . . . ?
Co1 S1 C27 S2 -0.3(4) . . . . ?
S2 C27 C28 C30 -2.1(15) . . . . ?
S1 C27 C28 C30 178.2(8) . . . . ?
S2 C27 C28 C29 177.4(8) . . . . ?
S1 C27 C28 C29 -2.3(15) . . . . ?
Co1 S3 C31 C32 -171.0(9) . . . . ?
Co1 S3 C31 S4 7.6(4) . . . . ?
Co1 S4 C31 C32 170.9(9) . . . . ?
Co1 S4 C31 S3 -7.7(4) . . . . ?
S3 C31 C32 C33 -3.0(16) . . . . ?
S4 C31 C32 C33 178.7(8) . . . . ?
S3 C31 C32 C34 174.1(9) . . . . ?
S4 C31 C32 C34 -4.2(16) . . . . ?
C61 P4 C41 C42 76.7(7) . . . . ?
C55 P4 C41 C42 -173.8(6) . . . . ?
Co2 P4 C41 C42 -44.4(7) . . . . ?
P4 C41 C42 P3 54.6(7) . . . . ?
C49 P3 C42 C41 80.3(7) . . . . ?
C43 P3 C42 C41 -167.6(6) . . . . ?
Co2 P3 C42 C41 -40.7(7) . . . . ?
C49 P3 C43 C48 134.4(8) . . . . ?
C42 P3 C43 C48 22.8(9) . . . . ?
Co2 P3 C43 C48 -95.8(8) . . . . ?
C49 P3 C43 C44 -50.8(8) . . . . ?
C42 P3 C43 C44 -162.4(7) . . . . ?
Co2 P3 C43 C44 79.0(7) . . . . ?
C48 C43 C44 C45 2.8(13) . . . . ?
P3 C43 C44 C45 -172.1(7) . . . . ?
C43 C44 C45 C46 -0.7(15) . . . . ?
C44 C45 C46 C47 -1.4(15) . . . . ?
C45 C46 C47 C48 1.4(16) . . . . ?
C46 C47 C48 C43 0.8(16) . . . . ?
C44 C43 C48 C47 -2.9(14) . . . . ?
P3 C43 C48 C47 171.9(8) . . . . ?
C43 P3 C49 C54 -104.9(8) . . . . ?
C42 P3 C49 C54 7.0(9) . . . . ?
Co2 P3 C49 C54 122.6(7) . . . . ?
C43 P3 C49 C50 77.9(8) . . . . ?
C42 P3 C49 C50 -170.3(7) . . . . ?
Co2 P3 C49 C50 -54.7(8) . . . . ?
C54 C49 C50 C51 3.4(13) . . . . ?
P3 C49 C50 C51 -179.2(7) . . . . ?
C49 C50 C51 C52 -3.5(15) . . . . ?
C50 C51 C52 C53 0.3(16) . . . . ?
C51 C52 C53 C54 2.9(17) . . . . ?
C52 C53 C54 C49 -2.9(16) . . . . ?
C50 C49 C54 C53 -0.2(14) . . . . ?
P3 C49 C54 C53 -177.5(8) . . . . ?
C61 P4 C55 C60 -30.3(9) . . . . ?
C41 P4 C55 C60 -141.8(8) . . . . ?
Co2 P4 C55 C60 99.6(8) . . . . ?
C61 P4 C55 C56 147.1(8) . . . . ?
C41 P4 C55 C56 35.6(9) . . . . ?
Co2 P4 C55 C56 -83.0(8) . . . . ?
C60 C55 C56 C57 2.3(15) . . . . ?
P4 C55 C56 C57 -175.2(8) . . . . ?
C55 C56 C57 C58 -2.3(16) . . . . ?
C56 C57 C58 C59 0.3(17) . . . . ?
C57 C58 C59 C60 1.7(19) . . . . ?
C56 C55 C60 C59 -0.2(16) . . . . ?
P4 C55 C60 C59 177.2(9) . . . . ?
C58 C59 C60 C55 -1.7(19) . . . . ?
C55 P4 C61 C62 84.3(8) . . . . ?
C41 P4 C61 C62 -166.1(7) . . . . ?
Co2 P4 C61 C62 -50.5(8) . . . . ?
C55 P4 C61 C66 -93.1(8) . . . . ?
C41 P4 C61 C66 16.6(9) . . . . ?
Co2 P4 C61 C66 132.2(7) . . . . ?
C66 C61 C62 C63 -0.2(14) . . . . ?
P4 C61 C62 C63 -177.5(7) . . . . ?
C61 C62 C63 C64 -0.1(15) . . . . ?
C62 C63 C64 C65 -0.1(16) . . . . ?
C63 C64 C65 C66 0.4(17) . . . . ?
C62 C61 C66 C65 0.5(15) . . . . ?
P4 C61 C66 C65 177.9(8) . . . . ?
C64 C65 C66 C61 -0.6(17) . . . . ?
Co2 S5 C67 C68 175.7(9) . . . . ?
Co2 S5 C67 S6 -3.1(4) . . . . ?
Co2 S6 C67 C68 -175.7(8) . . . . ?
Co2 S6 C67 S5 3.1(4) . . . . ?
S5 C67 C68 C69 3.5(16) . . . . ?
S6 C67 C68 C69 -177.9(9) . . . . ?
S5 C67 C68 C70 -177.7(8) . . . . ?
S6 C67 C68 C70 0.9(14) . . . . ?
Co2 S7 C71 C72 -175.8(8) . . . . ?
Co2 S7 C71 S8 3.6(4) . . . . ?
Co2 S8 C71 C72 175.7(8) . . . . ?
Co2 S8 C71 S7 -3.6(4) . . . . ?
S7 C71 C72 C74 177.3(8) . . . . ?
S8 C71 C72 C74 -2.0(15) . . . . ?
S7 C71 C72 C73 -4.5(14) . . . . ?
S8 C71 C72 C73 176.3(8) . . . . ?
C101 P6 C81 C82 -166.4(7) . . . . ?
C95 P6 C81 C82 86.0(7) . . . . ?
Co3 P6 C81 C82 -38.0(7) . . . . ?
P6 C81 C82 P5 53.4(8) . . . . ?
C83 P5 C82 C81 -173.5(7) . . . . ?
C89 P5 C82 C81 76.9(8) . . . . ?
Co3 P5 C82 C81 -45.5(7) . . . . ?
C89 P5 C83 C84 149.0(8) . . . . ?
C82 P5 C83 C84 37.7(10) . . . . ?
Co3 P5 C83 C84 -81.4(9) . . . . ?
C89 P5 C83 C88 -35.2(9) . . . . ?
C82 P5 C83 C88 -146.6(8) . . . . ?
Co3 P5 C83 C88 94.4(8) . . . . ?
C88 C83 C84 C85 0.2(16) . . . . ?
P5 C83 C84 C85 176.2(9) . . . . ?
C83 C84 C85 C86 -0.6(18) . . . . ?
C84 C85 C86 C87 1.1(19) . . . . ?
C85 C86 C87 C88 -1.1(19) . . . . ?
C86 C87 C88 C83 0.8(18) . . . . ?
C84 C83 C88 C87 -0.3(16) . . . . ?
P5 C83 C88 C87 -176.2(9) . . . . ?
C83 P5 C89 C94 -97.0(9) . . . . ?
C82 P5 C89 C94 14.7(9) . . . . ?
Co3 P5 C89 C94 130.7(8) . . . . ?
C83 P5 C89 C90 81.4(8) . . . . ?
C82 P5 C89 C90 -166.9(8) . . . . ?
Co3 P5 C89 C90 -50.9(8) . . . . ?
C94 C89 C90 C91 1.2(15) . . . . ?
P5 C89 C90 C91 -177.2(8) . . . . ?
C89 C90 C91 C92 0.8(16) . . . . ?
C90 C91 C92 C93 -3.5(19) . . . . ?
C91 C92 C93 C94 4(2) . . . . ?
C90 C89 C94 C93 -0.6(15) . . . . ?
P5 C89 C94 C93 177.8(8) . . . . ?
C92 C93 C94 C89 -2.1(18) . . . . ?
C101 P6 C95 C100 -80.9(9) . . . . ?
C81 P6 C95 C100 28.7(9) . . . . ?
Co3 P6 C95 C100 147.0(7) . . . . ?
C101 P6 C95 C96 92.8(8) . . . . ?
C81 P6 C95 C96 -157.5(8) . . . . ?
Co3 P6 C95 C96 -39.2(8) . . . . ?
C100 C95 C96 C97 1.9(15) . . . . ?
P6 C95 C96 C97 -172.1(8) . . . . ?
C95 C96 C97 C98 -2.4(16) . . . . ?
C96 C97 C98 C99 1.2(16) . . . . ?
C97 C98 C99 C100 0.5(18) . . . . ?
C96 C95 C100 C99 -0.2(15) . . . . ?
P6 C95 C100 C99 173.5(8) . . . . ?
C98 C99 C100 C95 -1.0(17) . . . . ?
C95 P6 C101 C106 147.0(8) . . . . ?
C81 P6 C101 C106 36.2(9) . . . . ?
Co3 P6 C101 C106 -83.7(9) . . . . ?
C95 P6 C101 C102 -37.7(8) . . . . ?
C81 P6 C101 C102 -148.5(8) . . . . ?
Co3 P6 C101 C102 91.6(8) . . . . ?
C106 C101 C102 C103 0.4(14) . . . . ?
P6 C101 C102 C103 -175.1(8) . . . . ?
C101 C102 C103 C104 1.8(17) . . . . ?
C102 C103 C104 C105 -2.4(18) . . . . ?
C103 C104 C105 C106 0.8(18) . . . . ?
C104 C105 C106 C101 1.4(18) . . . . ?
C102 C101 C106 C105 -1.9(15) . . . . ?
P6 C101 C106 C105 173.5(9) . . . . ?
Co3 S9 C107 C008 174.1(19) . . . . ?
Co3 S9 C107 C108 -172(2) . . . . ?
Co3 S9 C107 S10 2.1(5) . . . . ?
Co3 S10 C107 C008 -172(2) . . . . ?
Co3 S10 C107 C108 173.1(18) . . . . ?
Co3 S10 C107 S9 -2.2(5) . . . . ?
S9 C107 C108 C110 169(3) . . . . ?
S10 C107 C108 C110 -5(5) . . . . ?
S9 C107 C108 C109 -13(4) . . . . ?
S10 C107 C108 C109 174(2) . . . . ?
S9 C107 C008 C010 -172(2) . . . . ?
S10 C107 C008 C010 -2(4) . . . . ?
S9 C107 C008 C009 13(4) . . . . ?
S10 C107 C008 C009 -177(2) . . . . ?
Co3 S11 C111 C112 171.4(9) . . . . ?
Co3 S11 C111 S12 -8.6(5) . . . . ?
Co3 S12 C111 C112 -171.5(9) . . . . ?
Co3 S12 C111 S11 8.5(4) . . . . ?
S11 C111 C112 C113 -7.0(14) . . . . ?
S12 C111 C112 C113 173.0(8) . . . . ?
S11 C111 C112 C114 179.1(8) . . . . ?
S12 C111 C112 C114 -0.9(15) . . . . ?
C141 P8 C121 C122 79.3(7) . . . . ?
C135 P8 C121 C122 -171.0(6) . . . . ?
Co4 P8 C121 C122 -43.5(7) . . . . ?
P8 C121 C122 P7 56.0(8) . . . . ?
C123 P7 C122 C121 76.4(7) . . . . ?
C129 P7 C122 C121 -174.4(7) . . . . ?
Co4 P7 C122 C121 -44.3(7) . . . . ?
C122 P7 C123 C128 -170.5(7) . . . . ?
C129 P7 C123 C128 79.9(8) . . . . ?
Co4 P7 C123 C128 -54.9(8) . . . . ?
C122 P7 C123 C124 8.2(10) . . . . ?
C129 P7 C123 C124 -101.4(9) . . . . ?
Co4 P7 C123 C124 123.7(8) . . . . ?
C128 C123 C124 C125 -0.9(16) . . . . ?
P7 C123 C124 C125 -179.6(9) . . . . ?
C123 C124 C125 C126 -2(2) . . . . ?
C124 C125 C126 C127 3(2) . . . . ?
C125 C126 C127 C128 -0.9(19) . . . . ?
C124 C123 C128 C127 2.8(15) . . . . ?
P7 C123 C128 C127 -178.5(8) . . . . ?
C126 C127 C128 C123 -2.0(16) . . . . ?
C123 P7 C129 C134 140.7(9) . . . . ?
C122 P7 C129 C134 29.7(10) . . . . ?
Co4 P7 C129 C134 -89.6(9) . . . . ?
C123 P7 C129 C130 -34.0(10) . . . . ?
C122 P7 C129 C130 -145.0(9) . . . . ?
Co4 P7 C129 C130 95.7(9) . . . . ?
C134 C129 C130 C131 0.2(18) . . . . ?
P7 C129 C130 C131 175.1(10) . . . . ?
C129 C130 C131 C132 1(2) . . . . ?
C130 C131 C132 C133 -2(2) . . . . ?
C131 C132 C133 C134 0.5(18) . . . . ?
C130 C129 C134 C133 -1.3(16) . . . . ?
P7 C129 C134 C133 -176.1(8) . . . . ?
C132 C133 C134 C129 0.9(17) . . . . ?
C141 P8 C135 C136 143.1(8) . . . . ?
C121 P8 C135 C136 32.3(9) . . . . ?
Co4 P8 C135 C136 -86.1(8) . . . . ?
C141 P8 C135 C140 -41.6(9) . . . . ?
C121 P8 C135 C140 -152.3(8) . . . . ?
Co4 P8 C135 C140 89.3(8) . . . . ?
C140 C135 C136 C137 0.9(15) . . . . ?
P8 C135 C136 C137 176.3(8) . . . . ?
C135 C136 C137 C138 -0.9(16) . . . . ?
C136 C137 C138 C139 1.1(17) . . . . ?
C137 C138 C139 C140 -1.3(17) . . . . ?
C138 C139 C140 C135 1.3(16) . . . . ?
C136 C135 C140 C139 -1.1(15) . . . . ?
P8 C135 C140 C139 -176.6(8) . . . . ?
C135 P8 C141 C146 86.5(8) . . . . ?
C121 P8 C141 C146 -164.5(7) . . . . ?
Co4 P8 C141 C146 -47.2(8) . . . . ?
C135 P8 C141 C142 -90.7(8) . . . . ?
C121 P8 C141 C142 18.3(9) . . . . ?
Co4 P8 C141 C142 135.5(7) . . . . ?
C146 C141 C142 C143 1.2(14) . . . . ?
P8 C141 C142 C143 178.5(8) . . . . ?
C141 C142 C143 C144 -1.0(16) . . . . ?
C142 C143 C144 C145 -0.1(17) . . . . ?
C143 C144 C145 C146 0.8(16) . . . . ?
C144 C145 C146 C141 -0.5(15) . . . . ?
C142 C141 C146 C145 -0.5(14) . . . . ?
P8 C141 C146 C145 -177.9(7) . . . . ?
Co4 S14 C147 C148 179.1(9) . . . . ?
Co4 S14 C147 S13 -0.5(4) . . . . ?
Co4 S13 C147 C148 -179.1(8) . . . . ?
Co4 S13 C147 S14 0.5(4) . . . . ?
S14 C147 C148 C150 8.6(14) . . . . ?
S13 C147 C148 C150 -171.9(7) . . . . ?
S14 C147 C148 C149 -176.9(8) . . . . ?
S13 C147 C148 C149 2.7(14) . . . . ?
Co4 S15 C151 C152 178.6(8) . . . . ?
Co4 S15 C151 S16 -3.1(4) . . . . ?
Co4 S16 C151 C152 -178.6(8) . . . . ?
Co4 S16 C151 S15 3.1(4) . . . . ?
S15 C151 C152 C154 177.0(7) . . . . ?
S16 C151 C152 C154 -1.0(13) . . . . ?
S15 C151 C152 C153 -2.7(14) . . . . ?
S16 C151 C152 C153 179.3(7) . . . . ?
C175 P10 C161 C162 -97.3(11) . . . . ?
C181 P10 C161 C162 154.3(10) . . . . ?
Co5 P10 C161 C162 31.3(12) . . . . ?
P10 C161 C162 P9 -38.0(14) . . . . ?
C163 P9 C162 C161 152.7(10) . . . . ?
C169 P9 C162 C161 -98.6(10) . . . . ?
Co5 P9 C162 C161 27.6(11) . . . . ?
C169 P9 C163 C168 84.0(9) . . . . ?
C162 P9 C163 C168 -163.9(8) . . . . ?
Co5 P9 C163 C168 -46.9(9) . . . . ?
C169 P9 C163 C164 -94.5(9) . . . . ?
C162 P9 C163 C164 17.6(10) . . . . ?
Co5 P9 C163 C164 134.6(7) . . . . ?
C168 C163 C164 C165 -0.9(15) . . . . ?
P9 C163 C164 C165 177.6(8) . . . . ?
C163 C164 C165 C166 0.8(17) . . . . ?
C164 C165 C166 C167 -1.2(18) . . . . ?
C165 C166 C167 C168 1.7(17) . . . . ?
C164 C163 C168 C167 1.5(15) . . . . ?
P9 C163 C168 C167 -177.1(8) . . . . ?
C166 C167 C168 C163 -1.9(16) . . . . ?
C163 P9 C169 C174 -52.1(10) . . . . ?
C162 P9 C169 C174 -160.0(9) . . . . ?
Co5 P9 C169 C174 79.8(9) . . . . ?
C163 P9 C169 C170 134.0(9) . . . . ?
C162 P9 C169 C170 26.2(10) . . . . ?
Co5 P9 C169 C170 -94.0(9) . . . . ?
C174 C169 C170 C171 -0.2(16) . . . . ?
P9 C169 C170 C171 173.7(9) . . . . ?
C169 C170 C171 C172 -1.4(18) . . . . ?
C170 C171 C172 C173 3(2) . . . . ?
C171 C172 C173 C174 -2.6(18) . . . . ?
C170 C169 C174 C173 0.4(16) . . . . ?
P9 C169 C174 C173 -173.5(9) . . . . ?
C172 C173 C174 C169 1.0(17) . . . . ?
C161 P10 C175 C176 50.2(11) . . . . ?
C181 P10 C175 C176 155.8(10) . . . . ?
Co5 P10 C175 C176 -72.0(10) . . . . ?
C161 P10 C175 C180 -130.3(10) . . . . ?
C181 P10 C175 C180 -24.7(10) . . . . ?
Co5 P10 C175 C180 107.6(9) . . . . ?
C180 C175 C176 C177 -1.7(19) . . . . ?
P10 C175 C176 C177 177.9(11) . . . . ?
C175 C176 C177 C178 4(2) . . . . ?
C176 C177 C178 C179 -2(2) . . . . ?
C177 C178 C179 C180 -1(2) . . . . ?
C178 C179 C180 C175 3(2) . . . . ?
C176 C175 C180 C179 -1.2(19) . . . . ?
P10 C175 C180 C179 179.2(11) . . . . ?
C175 P10 C181 C186 110.6(9) . . . . ?
C161 P10 C181 C186 -137.9(9) . . . . ?
Co5 P10 C181 C186 -22.1(10) . . . . ?
C175 P10 C181 C182 -68.5(9) . . . . ?
C161 P10 C181 C182 43.0(10) . . . . ?
Co5 P10 C181 C182 158.8(8) . . . . ?
C186 C181 C182 C183 4.5(17) . . . . ?
P10 C181 C182 C183 -176.4(9) . . . . ?
C181 C182 C183 C184 -4.0(19) . . . . ?
C182 C183 C184 C185 2(2) . . . . ?
C183 C184 C185 C186 0.0(18) . . . . ?
C182 C181 C186 C185 -2.8(16) . . . . ?
P10 C181 C186 C185 178.1(8) . . . . ?
C184 C185 C186 C181 0.6(17) . . . . ?
Co5 S17 C187 C188 -178.0(9) . . . . ?
Co5 S17 C187 S18 2.6(5) . . . . ?
Co5 S18 C187 C188 177.9(9) . . . . ?
Co5 S18 C187 S17 -2.6(5) . . . . ?
S17 C187 C188 C190 -177.7(8) . . . . ?
S18 C187 C188 C190 1.7(15) . . . . ?
S17 C187 C188 C189 4.7(15) . . . . ?
S18 C187 C188 C189 -176.0(8) . . . . ?
Co5 S20 C191 C192 -175.3(9) . . . . ?
Co5 S20 C191 S19 1.1(4) . . . . ?
Co5 S19 C191 C192 175.2(9) . . . . ?
Co5 S19 C191 S20 -1.1(4) . . . . ?
S20 C191 C192 C194 -1.1(16) . . . . ?
S19 C191 C192 C194 -176.9(9) . . . . ?
S20 C191 C192 C193 -177.6(9) . . . . ?
S19 C191 C192 C193 6.6(16) . . . . ?
C221 P12 C201 C202 -173.1(6) . . . . ?
C215 P12 C201 C202 75.7(7) . . . . ?
Co6 P12 C201 C202 -45.3(7) . . . . ?
P12 C201 C202 P11 52.7(7) . . . . ?
C209 P11 C202 C201 -162.9(6) . . . . ?
C203 P11 C202 C201 83.6(7) . . . . ?
Co6 P11 C202 C201 -37.2(6) . . . . ?
C209 P11 C203 C204 -109.6(8) . . . . ?
C202 P11 C203 C204 2.6(9) . . . . ?
Co6 P11 C203 C204 118.5(8) . . . . ?
C209 P11 C203 C208 69.8(8) . . . . ?
C202 P11 C203 C208 -178.0(7) . . . . ?
Co6 P11 C203 C208 -62.1(8) . . . . ?
C208 C203 C204 C205 -1.7(15) . . . . ?
P11 C203 C204 C205 177.7(8) . . . . ?
C203 C204 C205 C206 -1.4(17) . . . . ?
C204 C205 C206 C207 2.9(17) . . . . ?
C205 C206 C207 C208 -1.1(16) . . . . ?
C206 C207 C208 C203 -2.0(15) . . . . ?
C204 C203 C208 C207 3.5(14) . . . . ?
P11 C203 C208 C207 -176.0(7) . . . . ?
C202 P11 C209 C214 37.7(9) . . . . ?
C203 P11 C209 C214 149.6(8) . . . . ?
Co6 P11 C209 C214 -80.8(8) . . . . ?
C202 P11 C209 C210 -147.5(8) . . . . ?
C203 P11 C209 C210 -35.6(9) . . . . ?
Co6 P11 C209 C210 94.0(8) . . . . ?
C214 C209 C210 C211 3.1(15) . . . . ?
P11 C209 C210 C211 -171.8(8) . . . . ?
C209 C210 C211 C212 -3.0(17) . . . . ?
C210 C211 C212 C213 0.4(17) . . . . ?
C211 C212 C213 C214 2.1(18) . . . . ?
C212 C213 C214 C209 -2.0(18) . . . . ?
C210 C209 C214 C213 -0.6(15) . . . . ?
P11 C209 C214 C213 174.4(9) . . . . ?
C221 P12 C215 C220 80.9(9) . . . . ?
C201 P12 C215 C220 -167.7(8) . . . . ?
Co6 P12 C215 C220 -52.1(8) . . . . ?
C221 P12 C215 C216 -97.7(8) . . . . ?
C201 P12 C215 C216 13.8(9) . . . . ?
Co6 P12 C215 C216 129.4(7) . . . . ?
C220 C215 C216 C217 0.3(15) . . . . ?
P12 C215 C216 C217 178.9(8) . . . . ?
C215 C216 C217 C218 -2.6(16) . . . . ?
C216 C217 C218 C219 3.6(16) . . . . ?
C217 C218 C219 C220 -2.4(16) . . . . ?
C216 C215 C220 C219 0.9(14) . . . . ?
P12 C215 C220 C219 -177.6(7) . . . . ?
C218 C219 C220 C215 0.1(15) . . . . ?
C201 P12 C221 C222 -150.9(8) . . . . ?
C215 P12 C221 C222 -40.2(10) . . . . ?
Co6 P12 C221 C222 89.6(9) . . . . ?
C201 P12 C221 C226 36.9(10) . . . . ?
C215 P12 C221 C226 147.6(8) . . . . ?
Co6 P12 C221 C226 -82.6(9) . . . . ?
C226 C221 C222 C223 -0.1(16) . . . . ?
P12 C221 C222 C223 -172.3(9) . . . . ?
C221 C222 C223 C224 1.2(18) . . . . ?
C222 C223 C224 C225 -2(2) . . . . ?
C223 C224 C225 C226 2(2) . . . . ?
C222 C221 C226 C225 0.0(16) . . . . ?
P12 C221 C226 C225 172.4(9) . . . . ?
C224 C225 C226 C221 -1.0(18) . . . . ?
Co6 S22 C227 C228 -176.3(10) . . . . ?
Co6 S22 C227 S21 4.5(4) . . . . ?
Co6 S21 C227 C228 176.4(10) . . . . ?
Co6 S21 C227 S22 -4.4(4) . . . . ?
S22 C227 C228 C229 -176.6(10) . . . . ?
S21 C227 C228 C229 2.4(18) . . . . ?
S22 C227 C228 C230 4.9(16) . . . . ?
S21 C227 C228 C230 -176.0(9) . . . . ?
Co6 S23 C231 C232 -171.4(9) . . . . ?
Co6 S23 C231 S24 5.6(4) . . . . ?
Co6 S24 C231 C232 171.4(9) . . . . ?
Co6 S24 C231 S23 -5.7(4) . . . . ?
S23 C231 C232 C234 178.4(7) . . . . ?
S24 C231 C232 C234 1.9(14) . . . . ?
S23 C231 C232 C233 4.2(14) . . . . ?
S24 C231 C232 C233 -172.2(8) . . . . ?
C314 N31 C310 C311 -61(3) . . . . ?
C312 N31 C310 C311 176(3) . . . . ?
C316 N31 C310 C311 55(3) . . . . ?
C314 N31 C312 C313 -53(3) . . . . ?
C316 N31 C312 C313 -175(3) . . . . ?
C310 N31 C312 C313 67(3) . . . . ?
C312 N31 C314 C315 -58(3) . . . . ?
C316 N31 C314 C315 66(3) . . . . ?
C310 N31 C314 C315 -179(3) . . . . ?
C314 N31 C316 C317 -169(5) . . . . ?
C312 N31 C316 C317 -45(6) . . . . ?
C310 N31 C316 C317 74(5) . . . . ?
C412 N31 C410 C411 63(2) . . . . ?
C416 N31 C410 C411 -59(2) . . . . ?
C414 N31 C410 C411 -178.5(19) . . . . ?
C410 N31 C412 C413 177(3) . . . . ?
C416 N31 C412 C413 -60(3) . . . . ?
C414 N31 C412 C413 60(3) . . . . ?
C410 N31 C414 C415 -69(2) . . . . ?
C412 N31 C414 C415 48(2) . . . . ?
C416 N31 C414 C415 169.9(18) . . . . ?
C410 N31 C416 C417 -40(4) . . . . ?
C412 N31 C416 C417 -162(4) . . . . ?
C414 N31 C416 C417 78(4) . . . . ?
C326 N32 C320 C321 178.9(15) . . . . ?
C322 N32 C320 C321 60.1(18) . . . . ?
C324 N32 C320 C321 -58.6(18) . . . . ?
C326 N32 C322 C323 -59.6(16) . . . . ?
C320 N32 C322 C323 57.7(16) . . . . ?
C324 N32 C322 C323 -178.6(13) . . . . ?
C326 N32 C324 C325 63.3(18) . . . . ?
C320 N32 C324 C325 -56.6(17) . . . . ?
C322 N32 C324 C325 -179.1(14) . . . . ?
C320 N32 C326 C327 -178.5(14) . . . . ?
C322 N32 C326 C327 -57.8(17) . . . . ?
C324 N32 C326 C327 57.5(18) . . . . ?
C334 N33 C330 C331 -66.7(11) . . . . ?
C332 N33 C330 C331 174.1(9) . . . . ?
C336 N33 C330 C331 53.6(12) . . . . ?
C334 N33 C332 C333 -52.1(11) . . . . ?
C330 N33 C332 C333 65.7(11) . . . . ?
C336 N33 C332 C333 -172.2(9) . . . . ?
C330 N33 C334 C335 -173.7(9) . . . . ?
C332 N33 C334 C335 -55.4(11) . . . . ?
C336 N33 C334 C335 64.6(11) . . . . ?
C334 N33 C336 C337 174.3(9) . . . . ?
C330 N33 C336 C337 55.1(12) . . . . ?
C332 N33 C336 C337 -65.1(12) . . . . ?
C342 N34 C340 C341 -66.6(13) . . . . ?
C344 N34 C340 C341 53.5(13) . . . . ?
C346 N34 C340 C341 172.8(11) . . . . ?
C340 N34 C342 C343 -172.8(10) . . . . ?
C344 N34 C342 C343 65.7(12) . . . . ?
C346 N34 C342 C343 -53.6(12) . . . . ?
C342 N34 C344 C345 169.9(11) . . . . ?
C340 N34 C344 C345 50.3(13) . . . . ?
C346 N34 C344 C345 -69.3(13) . . . . ?
C342 N34 C346 C347 -56.1(12) . . . . ?
C340 N34 C346 C347 62.9(12) . . . . ?
C344 N34 C346 C347 -175.9(9) . . . . ?
C356 N35 C350 C351 46.0(11) . . . . ?
C354 N35 C350 C351 168.0(8) . . . . ?
C352 N35 C350 C351 -71.6(11) . . . . ?
C356 N35 C352 C353 164.5(9) . . . . ?
C350 N35 C352 C353 -74.5(10) . . . . ?
C354 N35 C352 C353 43.6(11) . . . . ?
C356 N35 C354 C355 -56.0(11) . . . . ?
C350 N35 C354 C355 -178.2(8) . . . . ?
C352 N35 C354 C355 61.7(10) . . . . ?
C350 N35 C356 C357 62.8(11) . . . . ?
C354 N35 C356 C357 -56.7(12) . . . . ?
C352 N35 C356 C357 -177.1(9) . . . . ?
C364 N36 C360 C361 -70(3) . . . . ?
C362 N36 C360 C361 57(2) . . . . ?
C366 N36 C360 C361 170.1(19) . . . . ?
C360 N36 C362 C363 57(3) . . . . ?
C364 N36 C362 C363 -179(3) . . . . ?
C366 N36 C362 C363 -56(3) . . . . ?
C360 N36 C364 C365 -175(4) . . . . ?
C362 N36 C364 C365 60(5) . . . . ?
C366 N36 C364 C365 -59(5) . . . . ?
C360 N36 C366 C367 62(3) . . . . ?
C364 N36 C366 C367 -56(4) . . . . ?
C362 N36 C366 C367 178(2) . . . . ?
C462 N36 C460 C461 172(3) . . . . ?
C466 N36 C460 C461 -53(3) . . . . ?
C464 N36 C460 C461 58(5) . . . . ?
C466 N36 C462 C463 -59(4) . . . . ?
C460 N36 C462 C463 73(4) . . . . ?
C464 N36 C462 C463 -172(5) . . . . ?
C462 N36 C464 C465 -72(5) . . . . ?
C466 N36 C464 C465 167(4) . . . . ?
C460 N36 C464 C465 54(5) . . . . ?
C462 N36 C466 C467 -43(4) . . . . ?
C460 N36 C466 C467 180(3) . . . . ?
C464 N36 C466 C467 70(3) . . . . ?
